data_1549731
loop_
_publ_author_name
'Yu, Fei'
'Kurmoo, Mohamedally'
'Zhuang, Gui-Lin'
'Zuo, Jing-Lin'

_publ_section_title
;
 Hierarchical tandem assembly of planar [3\\times 3] building units into
 {3\\times [3\\times 3]} oligomers: mixed-valency, electrical conductivity
 and magnetism.
;
_journal_issue 38
_journal_name_full 'Chemical science'
_journal_page_first 7498
_journal_page_last 7504
_journal_paper_doi 10.1039/c8sc02851f
_journal_volume 9
_journal_year 2018
_chemical_formula_sum 'C294 H180 Cu27 N114 O4 S'
_chemical_formula_weight 7121.15
_space_group_crystal_system monoclinic
_space_group_IT_number 14
_space_group_name_Hall '-P 2yn'
_space_group_name_H-M_alt 'P 1 21/n 1'
_symmetry_space_group_name_Hall '-P 2yn'
_symmetry_space_group_name_H-M 'P 1 21/n 1'
_atom_sites_solution_hydrogens geom
_audit_creation_method SHELXL-2018/3
_audit_update_record
;
2018-05-21 deposited with the CCDC.
2018-07-27 downloaded from the CCDC.
;
_cell_angle_alpha 90
_cell_angle_beta 97.581(2)
_cell_angle_gamma 90
_cell_formula_units_Z 4
_cell_length_a 14.7327(3)
_cell_length_b 47.3434(8)
_cell_length_c 51.2702(8)
_cell_measurement_reflns_used 23466
_cell_measurement_temperature 153(2)
_cell_measurement_theta_max 62.5220
_cell_measurement_theta_min 3.3750
_cell_volume 35448.2(11)
_computing_cell_refinement 'Bruker SAINT'
_computing_data_collection 'Bruker APEX2'
_computing_data_reduction 'Bruker SAINT'
_computing_molecular_graphics 'Bruker SHELXTL'
_computing_publication_material 'Bruker SHELXTL'
_computing_structure_refinement 'SHELXL-2018/3 (Sheldrick, 2018)'
_computing_structure_solution 'SHELXT 2014/5 (Sheldrick, 2014)'
_diffrn_ambient_temperature 153(2)
_diffrn_measured_fraction_theta_full 0.968
_diffrn_measured_fraction_theta_max 0.968
_diffrn_measurement_device_type 'Bruker Apex DUO'
_diffrn_measurement_method '\w scans'
_diffrn_radiation_type CuK\a
_diffrn_radiation_wavelength 1.54184
_diffrn_reflns_av_R_equivalents 0.0648
_diffrn_reflns_av_unetI/netI 0.0814
_diffrn_reflns_Laue_measured_fraction_full 0.968
_diffrn_reflns_Laue_measured_fraction_max 0.968
_diffrn_reflns_limit_h_max 17
_diffrn_reflns_limit_h_min -16
_diffrn_reflns_limit_k_max 40
_diffrn_reflns_limit_k_min -55
_diffrn_reflns_limit_l_max 52
_diffrn_reflns_limit_l_min -59
_diffrn_reflns_number 119469
_diffrn_reflns_point_group_measured_fraction_full 0.968
_diffrn_reflns_point_group_measured_fraction_max 0.968
_diffrn_reflns_theta_full 65.133
_diffrn_reflns_theta_max 65.133
_diffrn_reflns_theta_min 3.388
_diffrn_source 'micro-focus sealed X-ray tube'
_exptl_absorpt_coefficient_mu 2.258
_exptl_absorpt_correction_T_max 0.712
_exptl_absorpt_correction_T_min 0.699
_exptl_absorpt_correction_type multi-scan
_exptl_absorpt_process_details SADABS
_exptl_crystal_colour black
_exptl_crystal_density_diffrn 1.334
_exptl_crystal_description block
_exptl_crystal_F_000 14292
_exptl_crystal_size_max 0.180
_exptl_crystal_size_mid 0.150
_exptl_crystal_size_min 0.150
_refine_diff_density_max 1.835
_refine_diff_density_min -0.806
_refine_diff_density_rms 0.094
_refine_ls_extinction_method none
_refine_ls_goodness_of_fit_ref 1.023
_refine_ls_hydrogen_treatment constr
_refine_ls_matrix_type fullcycle
_refine_ls_number_parameters 3997
_refine_ls_number_reflns 58600
_refine_ls_number_restraints 144
_refine_ls_restrained_S_all 1.022
_refine_ls_R_factor_all 0.0942
_refine_ls_R_factor_gt 0.0655
_refine_ls_shift/su_max 0.002
_refine_ls_shift/su_mean 0.000
_refine_ls_structure_factor_coef Fsqd
_refine_ls_weighting_details 'w=1/[\s^2^(Fo^2^)+(0.0010P)^2^+135.0000P] where P=(Fo^2^+2Fc^2^)/3'
_refine_ls_weighting_scheme calc
_refine_ls_wR_factor_gt 0.1286
_refine_ls_wR_factor_ref 0.1412
_reflns_Friedel_coverage 0.000
_reflns_number_gt 40141
_reflns_number_total 58600
_reflns_threshold_expression 'I > 2\s(I)'
_cod_data_source_file c8sc02851f2.cif
_cod_data_source_block Cu27
_cod_depositor_comments 'Adding full bibliography for 1549730--1549731.cif.'
_cod_database_code 1549731
_shelx_shelxl_version_number 2018/3
_shelx_space_group_comment
;
The symmetry employed for this shelxl refinement is uniquely defined
by the following loop, which should always be used as a source of
symmetry information in preference to the above space-group names.
They are only intended as comments.
;
_shelx_estimated_absorpt_t_min 0.687
_shelx_estimated_absorpt_t_max 0.728

loop_
_space_group_symop_operation_xyz
'x, y, z'
'-x+1/2, y+1/2, -z+1/2'
'-x, -y, -z'
'x-1/2, -y-1/2, z-1/2'

loop_
_atom_site_label
_atom_site_type_symbol
_atom_site_fract_x
_atom_site_fract_y
_atom_site_fract_z
_atom_site_U_iso_or_equiv
_atom_site_adp_type
_atom_site_occupancy
_atom_site_site_symmetry_order
_atom_site_calc_flag
_atom_site_refinement_flags_posn
_atom_site_refinement_flags_adp
_atom_site_refinement_flags_occupancy
_atom_site_disorder_assembly
_atom_site_disorder_group
Cu1 Cu 0.29392(6) 0.23442(2) 0.69186(2) 0.037 Uani 1 1 d . . . . .
Cu2 Cu 0.34655(6) 0.14719(2) 0.68207(2) 0.035 Uani 1 1 d . . . . .
Cu3 Cu 0.32970(6) 0.05722(2) 0.67733(2) 0.041 Uani 1 1 d . . . . .
Cu4 Cu 0.28827(6) 0.27669(2) 0.76391(2) 0.035 Uani 1 1 d . . . . .
Cu5 Cu 0.34238(5) 0.18874(2) 0.75522(2) 0.034 Uani 1 1 d . . . . .
Cu6 Cu 0.33329(6) 0.10315(2) 0.74457(2) 0.040 Uani 1 1 d . . . . .
Cu7 Cu 0.34978(7) 0.31800(2) 0.83730(2) 0.044 Uani 1 1 d . . . . .
Cu8 Cu 0.39188(6) 0.23451(2) 0.82216(2) 0.038 Uani 1 1 d . . . . .
Cu9 Cu 0.39001(6) 0.14768(2) 0.81329(2) 0.047 Uani 1 1 d . . . . .
Cu10 Cu 0.22101(6) 0.24007(2) 0.58610(2) 0.039 Uani 1 1 d . . . . .
Cu11 Cu 0.21619(6) 0.29335(2) 0.51991(2) 0.039 Uani 1 1 d . . . . .
Cu12 Cu 0.13712(8) 0.34215(2) 0.44939(2) 0.058 Uani 1 1 d . . . . .
Cu13 Cu 0.18376(6) 0.15091(2) 0.58693(2) 0.041 Uani 1 1 d . . . . .
Cu14 Cu 0.17438(6) 0.20393(2) 0.51988(2) 0.038 Uani 1 1 d . . . . .
Cu15 Cu 0.11120(6) 0.25757(2) 0.45846(2) 0.043 Uani 1 1 d . . . . .
Cu16 Cu 0.22307(8) 0.05863(2) 0.57916(2) 0.062 Uani 1 1 d . . . . .
Cu17 Cu 0.19939(7) 0.11703(2) 0.52111(2) 0.052 Uani 1 1 d . . . . .
Cu18 Cu 0.12605(7) 0.17056(2) 0.46002(2) 0.048 Uani 1 1 d . . . . .
Cu19 Cu 0.25127(6) 0.33660(2) 0.64506(2) 0.036 Uani 1 1 d . . . . .
Cu20 Cu 0.34120(5) 0.37180(2) 0.71985(2) 0.034 Uani 1 1 d . . . . .
Cu21 Cu 0.35998(6) 0.41411(2) 0.79428(2) 0.041 Uani 1 1 d . . . . .
Cu22 Cu 0.16078(6) 0.38124(2) 0.57428(2) 0.035 Uani 1 1 d . . . . .
Cu23 Cu 0.25037(5) 0.41739(2) 0.64917(2) 0.032 Uani 1 1 d . . . . .
Cu24 Cu 0.28126(5) 0.44968(2) 0.72279(2) 0.035 Uani 1 1 d . . . . .
Cu25 Cu 0.14989(7) 0.43321(2) 0.50270(2) 0.045 Uani 1 1 d . . . . .
Cu26 Cu 0.22356(6) 0.45882(2) 0.57868(2) 0.039 Uani 1 1 d . . . . .
Cu27 Cu 0.24902(6) 0.49175(2) 0.65275(2) 0.043 Uani 1 1 d . . . . .
S1 S 0.25210(14) 0.27060(3) 0.64081(3) 0.053 Uani 1 1 d . . . . .
N1 N 0.1771(4) 0.24873(10) 0.70326(9) 0.039 Uani 1 1 d . . . . .
N2 N 0.2289(3) 0.19707(10) 0.69619(9) 0.037 Uani 1 1 d . . . . .
N3 N 0.2422(3) 0.16919(9) 0.69283(9) 0.035 Uani 1 1 d . . . . .
N4 N 0.2546(3) 0.11308(9) 0.69264(10) 0.039 Uani 1 1 d . . . . .
N5 N 0.2434(3) 0.08529(10) 0.68785(9) 0.038 Uani 1 1 d . . . . .
N6 N 0.1980(4) 0.03157(10) 0.68018(10) 0.044 Uani 1 1 d . . . . .
N7 N 0.1808(3) 0.29094(10) 0.78093(9) 0.039 Uani 1 1 d . . . . .
N8 N 0.2317(3) 0.23985(10) 0.77114(8) 0.034 Uani 1 1 d . . . . .
N9 N 0.2432(3) 0.21215(10) 0.76527(9) 0.035 Uani 1 1 d . . . . .
N10 N 0.2514(3) 0.15886(10) 0.75713(9) 0.035 Uani 1 1 d . . . . .
N11 N 0.2479(3) 0.13106(10) 0.75368(9) 0.036 Uani 1 1 d . . . . .
N12 N 0.2229(3) 0.07712(10) 0.74856(9) 0.038 Uani 1 1 d . . . . .
N13 N 0.2526(4) 0.33337(11) 0.85897(10) 0.052 Uani 1 1 d . . . . .
N14 N 0.2933(4) 0.28279(10) 0.84617(9) 0.041 Uani 1 1 d . . . . .
N15 N 0.3059(4) 0.25531(10) 0.84030(9) 0.041 Uani 1 1 d . . . . .
N16 N 0.3066(3) 0.20359(10) 0.82816(9) 0.037 Uani 1 1 d . . . . .
N17 N 0.3050(3) 0.17522(10) 0.82431(9) 0.040 Uani 1 1 d . . . . .
N18 N 0.2935(4) 0.11985(11) 0.82682(11) 0.054 Uani 1 1 d . . . . .
N19 N 0.4091(3) 0.22001(10) 0.68007(9) 0.040 Uani 1 1 d . . . . .
N20 N 0.3864(3) 0.24669(10) 0.72353(9) 0.037 Uani 1 1 d . . . . .
N21 N 0.3878(3) 0.26111(10) 0.74602(8) 0.036 Uani 1 1 d . . . . .
N22 N 0.4108(4) 0.28348(10) 0.79352(9) 0.042 Uani 1 1 d . . . . .
N23 N 0.4316(4) 0.29986(10) 0.81526(9) 0.041 Uani 1 1 d . . . . .
N24 N 0.4929(4) 0.33071(11) 0.85637(9) 0.047 Uani 1 1 d . . . . .
N25 N 0.4585(3) 0.12631(10) 0.67290(9) 0.040 Uani 1 1 d . . . . .
N26 N 0.4332(3) 0.15594(10) 0.71395(9) 0.035 Uani 1 1 d . . . . .
N27 N 0.4343(3) 0.17276(10) 0.73529(8) 0.034 Uani 1 1 d . . . . .
N28 N 0.4529(3) 0.20215(10) 0.77713(9) 0.036 Uani 1 1 d . . . . .
N29 N 0.4682(3) 0.21754(10) 0.79931(9) 0.037 Uani 1 1 d . . . . .
N30 N 0.5189(3) 0.24487(10) 0.84216(9) 0.040 Uani 1 1 d . . . . .
N31 N 0.4326(4) 0.03045(10) 0.66868(9) 0.044 Uani 1 1 d . . . . .
N32 N 0.4160(3) 0.06158(10) 0.70909(9) 0.040 Uani 1 1 d . . . . .
N33 N 0.4203(3) 0.07874(10) 0.73022(9) 0.039 Uani 1 1 d . . . . .
N34 N 0.4453(3) 0.11234(10) 0.76847(9) 0.039 Uani 1 1 d . . . . .
N35 N 0.4625(3) 0.12910(11) 0.78974(9) 0.043 Uani 1 1 d . . . . .
N36 N 0.5224(4) 0.15280(10) 0.83533(9) 0.046 Uani 1 1 d . . . . .
N37 N 0.1097(3) 0.22312(11) 0.59693(9) 0.044 Uani 1 1 d . . . . .
N38 N 0.1260(3) 0.25671(11) 0.55758(9) 0.040 Uani 1 1 d . . . . .
N39 N 0.1212(3) 0.27394(10) 0.53655(9) 0.039 Uani 1 1 d . . . . .
N40 N 0.0909(4) 0.30230(11) 0.49181(10) 0.048 Uani 1 1 d . . . . .
N41 N 0.0651(4) 0.32041(11) 0.47151(10) 0.052 Uani 1 1 d . . . . .
N42 N -0.0086(5) 0.35139(12) 0.43217(11) 0.068 Uani 1 1 d . . . . .
N43 N 0.0757(4) 0.12712(11) 0.59415(10) 0.048 Uani 1 1 d . . . . .
N44 N 0.0918(3) 0.16369(10) 0.55708(9) 0.043 Uani 1 1 d . . . . .
N45 N 0.0874(3) 0.18361(10) 0.53822(9) 0.037 Uani 1 1 d . . . . .
N46 N 0.0611(4) 0.21859(10) 0.50020(9) 0.042 Uani 1 1 d . . . . .
N47 N 0.0409(3) 0.23678(10) 0.48020(9) 0.040 Uani 1 1 d . . . . .
N48 N -0.0187(4) 0.26734(11) 0.44012(9) 0.046 Uani 1 1 d . . . . .
N49 N 0.1301(5) 0.02684(13) 0.58337(12) 0.076 Uani 1 1 d . . . . .
N50 N 0.1301(4) 0.06751(12) 0.55036(11) 0.060 Uani 1 1 d . . . . .
N51 N 0.1181(4) 0.08911(11) 0.53311(10) 0.053 Uani 1 1 d . . . . .
N52 N 0.0826(4) 0.12762(12) 0.49977(10) 0.055 Uani 1 1 d . . . . .
N53 N 0.0590(4) 0.14715(11) 0.48075(10) 0.053 Uani 1 1 d . . . . .
N54 N -0.0082(4) 0.17770(11) 0.44102(10) 0.050 Uani 1 1 d . . . . .
N55 N 0.3340(3) 0.25784(10) 0.57567(9) 0.039 Uani 1 1 d . . . . .
N56 N 0.2909(3) 0.20421(10) 0.57769(9) 0.038 Uani 1 1 d . . . . .
N57 N 0.2830(3) 0.17582(10) 0.57844(9) 0.038 Uani 1 1 d . . . . .
N58 N 0.2822(4) 0.11960(10) 0.57288(10) 0.048 Uani 1 1 d . . . . .
N59 N 0.3003(4) 0.09126(11) 0.57391(10) 0.052 Uani 1 1 d . . . . .
N60 N 0.3537(5) 0.03834(12) 0.57238(12) 0.069 Uani 1 1 d . . . . .
N61 N 0.3169(4) 0.31163(10) 0.50284(9) 0.044 Uani 1 1 d . . . . .
N62 N 0.2757(3) 0.25864(10) 0.50820(9) 0.034 Uani 1 1 d . . . . .
N63 N 0.2694(3) 0.23047(10) 0.51154(8) 0.035 Uani 1 1 d . . . . .
N64 N 0.2690(3) 0.17607(10) 0.51420(9) 0.039 Uani 1 1 d . . . . .
N65 N 0.2787(4) 0.14790(10) 0.51480(9) 0.042 Uani 1 1 d . . . . .
N66 N 0.3119(4) 0.09432(11) 0.51262(10) 0.056 Uani 1 1 d . . . . .
N67 N 0.2231(5) 0.36098(12) 0.42632(11) 0.073 Uani 1 1 d . . . . .
N68 N 0.1988(4) 0.30940(11) 0.43731(10) 0.049 Uani 1 1 d . . . . .
N69 N 0.1922(4) 0.28133(11) 0.44158(9) 0.045 Uani 1 1 d . . . . .
N70 N 0.1976(4) 0.22865(10) 0.44836(9) 0.043 Uani 1 1 d . . . . .
N71 N 0.2033(4) 0.20020(10) 0.44990(9) 0.044 Uani 1 1 d . . . . .
N72 N 0.2319(4) 0.14592(12) 0.44699(11) 0.060 Uani 1 1 d . . . . .
N73 N 0.1194(3) 0.33653(10) 0.62926(9) 0.039 Uani 1 1 d . . . . .
N74 N 0.1946(3) 0.35664(10) 0.67409(9) 0.035 Uani 1 1 d . . . . .
N75 N 0.2208(3) 0.36732(9) 0.69848(9) 0.035 Uani 1 1 d . . . . .
N76 N 0.2510(3) 0.39652(10) 0.74309(9) 0.038 Uani 1 1 d . . . . .
N77 N 0.2548(3) 0.40613(10) 0.76789(9) 0.040 Uani 1 1 d . . . . .
N78 N 0.2373(4) 0.42594(10) 0.81541(9) 0.045 Uani 1 1 d . . . . .
N79 N 0.0342(3) 0.38804(10) 0.55484(9) 0.040 Uani 1 1 d . . . . .
N80 N 0.1086(3) 0.40418(9) 0.60077(8) 0.033 Uani 1 1 d . . . . .
N81 N 0.1342(3) 0.41202(9) 0.62616(8) 0.032 Uani 1 1 d . . . . .
N82 N 0.1675(3) 0.43068(9) 0.67296(8) 0.032 Uani 1 1 d . . . . .
N83 N 0.1780(3) 0.44095(9) 0.69751(9) 0.033 Uani 1 1 d . . . . .
N84 N 0.1773(3) 0.46398(9) 0.74304(9) 0.034 Uani 1 1 d . . . . .
N85 N 0.0385(4) 0.44795(11) 0.47825(9) 0.050 Uani 1 1 d . . . . .
N86 N 0.0957(4) 0.45750(10) 0.52683(9) 0.042 Uani 1 1 d . . . . .
N87 N 0.1159(3) 0.46310(10) 0.55285(9) 0.040 Uani 1 1 d . . . . .
N88 N 0.1386(3) 0.47567(10) 0.60096(9) 0.039 Uani 1 1 d . . . . .
N89 N 0.1467(3) 0.48459(10) 0.62611(9) 0.038 Uani 1 1 d . . . . .
N90 N 0.1423(4) 0.51198(10) 0.67084(9) 0.044 Uani 1 1 d . . . . .
N91 N 0.3830(3) 0.33621(10) 0.66100(9) 0.037 Uani 1 1 d . . . . .
N92 N 0.3065(3) 0.36183(9) 0.61848(9) 0.036 Uani 1 1 d . . . . .
N93 N 0.2816(3) 0.37493(9) 0.59515(9) 0.035 Uani 1 1 d . . . . .
N94 N 0.2522(3) 0.40844(10) 0.55290(9) 0.041 Uani 1 1 d . . . . .
N95 N 0.2505(4) 0.41975(10) 0.52846(9) 0.041 Uani 1 1 d . . . . .
N96 N 0.2721(4) 0.44414(11) 0.48345(9) 0.048 Uani 1 1 d . . . . .
N97 N 0.4679(3) 0.37695(10) 0.74006(9) 0.039 Uani 1 1 d . . . . .
N98 N 0.3914(3) 0.39920(10) 0.69641(9) 0.034 Uani 1 1 d . . . . .
N99 N 0.3661(3) 0.40992(9) 0.67180(8) 0.030 Uani 1 1 d . . . . .
N100 N 0.3340(3) 0.43445(9) 0.62737(8) 0.033 Uani 1 1 d . . . . .
N101 N 0.3253(3) 0.44699(9) 0.60354(8) 0.035 Uani 1 1 d . . . . .
N102 N 0.3299(4) 0.47383(10) 0.55984(9) 0.039 Uani 1 1 d . . . . .
N103 N 0.4752(4) 0.42463(11) 0.81925(10) 0.052 Uani 1 1 d . . . . .
N104 N 0.4119(3) 0.44248(10) 0.77339(9) 0.039 Uani 1 1 d . . . . .
N105 N 0.3907(3) 0.45179(10) 0.74829(9) 0.037 Uani 1 1 d . . . . .
N106 N 0.3624(3) 0.47121(10) 0.70230(9) 0.038 Uani 1 1 d . . . . .
N107 N 0.3526(3) 0.48298(10) 0.67819(9) 0.040 Uani 1 1 d . . . . .
N108 N 0.3540(4) 0.51514(11) 0.63641(10) 0.050 Uani 1 1 d . . . . .
N109 N 0.2879(4) 0.14769(13) 0.64526(12) 0.051 Uani 0.5 1 d . U P A 1
C289 C 0.2879(4) 0.14769(13) 0.64526(12) 0.051 Uani 0.5 1 d . U P A 2
N110 N 0.2423(4) 0.14826(12) 0.62393(12) 0.051 Uani 0.5 1 d . U P A 1
C290 C 0.2423(4) 0.14826(12) 0.62393(12) 0.051 Uani 0.5 1 d . U P A 2
N111 N 0.2866(5) 0.06136(13) 0.63990(13) 0.058 Uani 0.5 1 d . U P B 1
C291 C 0.2866(5) 0.06136(13) 0.63990(13) 0.058 Uani 0.5 1 d . U P B 2
N112 N 0.2565(5) 0.06076(13) 0.61711(12) 0.059 Uani 0.5 1 d . U P B 1
C292 C 0.2565(5) 0.06076(13) 0.61711(12) 0.059 Uani 0.5 1 d . U P B 2
N113 N 0.1999(4) 0.32778(13) 0.54087(11) 0.053 Uani 0.5 1 d . U P C 1
C293 C 0.1999(4) 0.32778(13) 0.54087(11) 0.053 Uani 0.5 1 d . U P C 2
N114 N 0.1802(4) 0.34739(13) 0.55276(11) 0.050 Uani 0.5 1 d . U P C 1
C294 C 0.1802(4) 0.34739(13) 0.55276(11) 0.050 Uani 0.5 1 d . U P C 2
N115 N 0.1413(6) 0.37558(14) 0.47227(13) 0.072 Uani 0.5 1 d . U P D 1
C295 C 0.1413(6) 0.37558(14) 0.47227(13) 0.072 Uani 0.5 1 d . U P D 2
N116 N 0.1389(5) 0.39596(13) 0.48426(12) 0.059 Uani 0.5 1 d . U P D 1
C296 C 0.1389(5) 0.39596(13) 0.48426(12) 0.059 Uani 0.5 1 d . U P D 2
N117 N 0.3218(4) 0.33514(13) 0.73779(11) 0.047 Uani 0.5 1 d . U P E 1
C297 C 0.3218(4) 0.33514(13) 0.73779(11) 0.047 Uani 0.5 1 d . U P E 2
N118 N 0.3040(4) 0.31393(12) 0.74699(11) 0.045 Uani 0.5 1 d . U P E 1
C298 C 0.3040(4) 0.31393(12) 0.74699(11) 0.045 Uani 0.5 1 d . U P E 2
N119 N 0.3564(5) 0.37590(13) 0.80858(12) 0.056 Uani 0.5 1 d . U P F 1
C299 C 0.3564(5) 0.37590(13) 0.80858(12) 0.056 Uani 0.5 1 d . U P F 2
N120 N 0.3470(5) 0.35377(14) 0.81755(11) 0.057 Uani 0.5 1 d . U P F 1
C300 C 0.3470(5) 0.35377(14) 0.81755(11) 0.057 Uani 0.5 1 d . U P F 2
C1 C 0.1587(5) 0.27604(13) 0.70676(11) 0.043 Uani 1 1 d . . . . .
H1 H 0.202186 0.289887 0.703251 0.052 Uiso 1 1 calc R U . . .
C2 C 0.0783(5) 0.28456(14) 0.71532(12) 0.049 Uani 1 1 d . . . . .
H2 H 0.066462 0.304035 0.717790 0.058 Uiso 1 1 calc R U . . .
C3 C 0.0156(5) 0.26454(14) 0.72021(14) 0.053 Uani 1 1 d . . . . .
H3 H -0.039988 0.269995 0.726291 0.064 Uiso 1 1 calc R U . . .
C4 C 0.0339(4) 0.23631(13) 0.71624(13) 0.047 Uani 1 1 d . . . . .
H4 H -0.009518 0.222207 0.719164 0.057 Uiso 1 1 calc R U . . .
C5 C 0.1158(4) 0.22898(12) 0.70799(11) 0.038 Uani 1 1 d . . . . .
C6 C 0.1432(4) 0.20014(12) 0.70253(11) 0.038 Uani 1 1 d . . . . .
C7 C 0.1006(4) 0.17396(12) 0.70312(12) 0.042 Uani 1 1 d . . . . .
H7 H 0.040600 0.170025 0.707048 0.051 Uiso 1 1 calc R U . . .
C8 C 0.1661(4) 0.15479(12) 0.69663(12) 0.039 Uani 1 1 d . . . . .
C9 C 0.1698(4) 0.12428(12) 0.69372(12) 0.038 Uani 1 1 d . . . . .
C10 C 0.1040(4) 0.10334(12) 0.68991(12) 0.043 Uani 1 1 d . . . . .
H10 H 0.039746 0.105171 0.689883 0.051 Uiso 1 1 calc R U . . .
C11 C 0.1536(4) 0.07884(13) 0.68611(12) 0.042 Uani 1 1 d . . . . .
C12 C 0.1285(5) 0.04938(13) 0.68135(12) 0.045 Uani 1 1 d . . . . .
C13 C 0.0380(5) 0.04020(15) 0.67818(14) 0.057 Uani 1 1 d . . . . .
H13 H -0.010568 0.053141 0.679397 0.068 Uiso 1 1 calc R U . . .
C14 C 0.0200(6) 0.01210(15) 0.67325(18) 0.074 Uani 1 1 d . . . . .
H14 H -0.041174 0.005321 0.670876 0.089 Uiso 1 1 calc R U . . .
C15 C 0.0924(5) -0.00617(14) 0.67179(16) 0.064 Uani 1 1 d . . . . .
H15 H 0.081699 -0.025714 0.668527 0.077 Uiso 1 1 calc R U . . .
C16 C 0.1795(5) 0.00433(13) 0.67511(13) 0.052 Uani 1 1 d . . . . .
H16 H 0.228995 -0.008234 0.673769 0.062 Uiso 1 1 calc R U . . .
C17 C 0.1619(5) 0.31789(13) 0.78574(12) 0.045 Uani 1 1 d . . . . .
H17 H 0.203025 0.332176 0.781615 0.055 Uiso 1 1 calc R U . . .
C18 C 0.0844(5) 0.32564(14) 0.79653(13) 0.054 Uani 1 1 d . . . . .
H18 H 0.071142 0.344950 0.799339 0.065 Uiso 1 1 calc R U . . .
C19 C 0.0270(5) 0.30463(15) 0.80309(16) 0.066 Uani 1 1 d . . . . .
H19 H -0.025882 0.309461 0.810893 0.079 Uiso 1 1 calc R U . . .
C20 C 0.0453(5) 0.27684(14) 0.79852(14) 0.053 Uani 1 1 d . . . . .
H20 H 0.005330 0.262346 0.802866 0.064 Uiso 1 1 calc R U . . .
C21 C 0.1232(5) 0.27036(13) 0.78744(11) 0.044 Uani 1 1 d . . . . .
C22 C 0.1507(4) 0.24182(12) 0.78089(11) 0.039 Uani 1 1 d . . . . .
C23 C 0.1101(4) 0.21552(12) 0.78146(12) 0.040 Uani 1 1 d . . . . .
H23 H 0.053393 0.210979 0.787348 0.048 Uiso 1 1 calc R U . . .
C24 C 0.1697(4) 0.19754(12) 0.77169(11) 0.035 Uani 1 1 d . . . . .
C25 C 0.1739(4) 0.16729(11) 0.76656(12) 0.037 Uani 1 1 d . . . . .
C26 C 0.1189(4) 0.14386(12) 0.76929(12) 0.043 Uani 1 1 d . . . . .
H26 H 0.061158 0.143340 0.775597 0.052 Uiso 1 1 calc R U . . .
C27 C 0.1683(4) 0.12124(12) 0.76063(12) 0.039 Uani 1 1 d . . . . .
C28 C 0.1529(4) 0.09147(13) 0.75743(13) 0.046 Uani 1 1 d . . . . .
C29 C 0.0734(5) 0.07698(14) 0.76235(16) 0.058 Uani 1 1 d . . . . .
H29 H 0.024344 0.086786 0.768612 0.070 Uiso 1 1 calc R U . . .
C30 C 0.0683(5) 0.04840(14) 0.75791(16) 0.064 Uani 1 1 d . . . . .
H30 H 0.015110 0.038311 0.761070 0.077 Uiso 1 1 calc R U . . .
C31 C 0.1394(5) 0.03427(14) 0.74896(14) 0.055 Uani 1 1 d . . . . .
H31 H 0.135798 0.014488 0.745906 0.066 Uiso 1 1 calc R U . . .
C32 C 0.2159(5) 0.04914(12) 0.74446(12) 0.043 Uani 1 1 d . . . . .
H32 H 0.265151 0.039365 0.738278 0.051 Uiso 1 1 calc R U . . .
C33 C 0.2390(7) 0.36024(15) 0.86569(15) 0.073 Uani 1 1 d . . . . .
H33 H 0.282696 0.374219 0.862668 0.087 Uiso 1 1 calc R U . . .
C34 C 0.1627(7) 0.36793(18) 0.87692(17) 0.088 Uani 1 1 d . . . . .
H34 H 0.155584 0.386975 0.882106 0.105 Uiso 1 1 calc R U . . .
C35 C 0.0970(7) 0.34843(17) 0.88069(18) 0.083 Uani 1 1 d . . . . .
H35 H 0.042521 0.353792 0.887428 0.100 Uiso 1 1 calc R U . . .
C36 C 0.1129(5) 0.32079(16) 0.87436(14) 0.060 Uani 1 1 d . . . . .
H36 H 0.069540 0.306646 0.877195 0.072 Uiso 1 1 calc R U . . .
C37 C 0.1911(5) 0.31345(14) 0.86395(12) 0.050 Uani 1 1 d . . . . .
C38 C 0.2160(4) 0.28500(13) 0.85704(11) 0.043 Uani 1 1 d . . . . .
C39 C 0.1755(5) 0.25846(13) 0.85879(12) 0.046 Uani 1 1 d . . . . .
H39 H 0.120633 0.253928 0.865761 0.055 Uiso 1 1 calc R U . . .
C40 C 0.2343(4) 0.24030(13) 0.84794(11) 0.041 Uani 1 1 d . . . . .
C41 C 0.2397(4) 0.21058(13) 0.84208(11) 0.041 Uani 1 1 d . . . . .
C42 C 0.1934(5) 0.18664(13) 0.84824(13) 0.048 Uani 1 1 d . . . . .
H42 H 0.143072 0.185376 0.858024 0.057 Uiso 1 1 calc R U . . .
C43 C 0.2374(5) 0.16480(13) 0.83678(13) 0.048 Uani 1 1 d . . . . .
C44 C 0.2259(5) 0.13415(14) 0.83593(15) 0.060 Uani 1 1 d . . . . .
C45 C 0.1513(7) 0.12032(16) 0.8439(2) 0.096 Uani 1 1 d . . . . .
H45 H 0.103657 0.130696 0.850266 0.116 Uiso 1 1 calc R U . . .
C46 C 0.1474(8) 0.09117(18) 0.8423(3) 0.127 Uani 1 1 d . . . . .
H46 H 0.096833 0.081129 0.847478 0.152 Uiso 1 1 calc R U . . .
C47 C 0.2192(7) 0.07692(17) 0.8331(2) 0.107 Uani 1 1 d . . . . .
H47 H 0.219209 0.056868 0.832467 0.128 Uiso 1 1 calc R U . . .
C48 C 0.2880(6) 0.09147(15) 0.82521(17) 0.075 Uani 1 1 d . . . . .
H48 H 0.334984 0.081441 0.818157 0.090 Uiso 1 1 calc R U . . .
C49 C 0.4141(5) 0.20618(12) 0.65789(12) 0.045 Uani 1 1 d . . . . .
H49 H 0.359197 0.202733 0.646389 0.054 Uiso 1 1 calc R U . . .
C50 C 0.4954(5) 0.19658(16) 0.65081(13) 0.058 Uani 1 1 d . . . . .
H50 H 0.496643 0.186552 0.634814 0.069 Uiso 1 1 calc R U . . .
C51 C 0.5754(5) 0.20183(17) 0.66749(14) 0.062 Uani 1 1 d . . . . .
H51 H 0.632548 0.195336 0.663121 0.074 Uiso 1 1 calc R U . . .
C52 C 0.5715(5) 0.21653(16) 0.69041(13) 0.056 Uani 1 1 d . . . . .
H52 H 0.625961 0.220153 0.702033 0.068 Uiso 1 1 calc R U . . .
C53 C 0.4887(4) 0.22599(13) 0.69652(11) 0.041 Uani 1 1 d . . . . .
C54 C 0.4753(4) 0.24203(12) 0.71978(11) 0.036 Uani 1 1 d . . . . .
C55 C 0.5330(4) 0.25397(13) 0.74058(11) 0.039 Uani 1 1 d . . . . .
H55 H 0.598041 0.253895 0.743068 0.047 Uiso 1 1 calc R U . . .
C56 C 0.4765(4) 0.26580(12) 0.75667(11) 0.036 Uani 1 1 d . . . . .
C57 C 0.4874(4) 0.28085(13) 0.78180(11) 0.039 Uani 1 1 d . . . . .
C58 C 0.5597(4) 0.29549(13) 0.79628(11) 0.044 Uani 1 1 d . . . . .
H58 H 0.621140 0.297181 0.792743 0.053 Uiso 1 1 calc R U . . .
C59 C 0.5201(4) 0.30706(13) 0.81720(11) 0.042 Uani 1 1 d . . . . .
C60 C 0.5553(5) 0.32392(13) 0.84044(12) 0.048 Uani 1 1 d . . . . .
C61 C 0.6466(5) 0.33244(15) 0.84535(13) 0.056 Uani 1 1 d . . . . .
H61 H 0.689823 0.327798 0.833827 0.067 Uiso 1 1 calc R U . . .
C62 C 0.6709(6) 0.34849(18) 0.86865(16) 0.078 Uani 1 1 d . . . . .
H62 H 0.732457 0.354512 0.873270 0.093 Uiso 1 1 calc R U . . .
C63 C 0.6066(6) 0.35528(16) 0.88441(14) 0.064 Uani 1 1 d . . . . .
H63 H 0.622703 0.366302 0.899814 0.077 Uiso 1 1 calc R U . . .
C64 C 0.5189(5) 0.34612(14) 0.87787(12) 0.055 Uani 1 1 d . . . . .
H64 H 0.474525 0.350864 0.889018 0.066 Uiso 1 1 calc R U . . .
C65 C 0.4634(5) 0.11049(13) 0.65159(11) 0.044 Uani 1 1 d . . . . .
H65 H 0.410265 0.108700 0.638998 0.053 Uiso 1 1 calc R U . . .
C66 C 0.5425(5) 0.09655(15) 0.64704(13) 0.056 Uani 1 1 d . . . . .
H66 H 0.543966 0.085351 0.631733 0.067 Uiso 1 1 calc R U . . .
C67 C 0.6188(5) 0.09947(17) 0.66546(13) 0.062 Uani 1 1 d . . . . .
H67 H 0.673624 0.089812 0.663076 0.075 Uiso 1 1 calc R U . . .
C68 C 0.6165(5) 0.11617(16) 0.68719(13) 0.055 Uani 1 1 d . . . . .
H68 H 0.669576 0.118467 0.699710 0.066 Uiso 1 1 calc R U . . .
C69 C 0.5349(4) 0.12973(13) 0.69058(11) 0.040 Uani 1 1 d . . . . .
C70 C 0.5219(4) 0.14777(13) 0.71262(11) 0.038 Uani 1 1 d . . . . .
C71 C 0.5797(4) 0.15935(13) 0.73389(11) 0.042 Uani 1 1 d . . . . .
H71 H 0.643972 0.156968 0.738001 0.050 Uiso 1 1 calc R U . . .
C72 C 0.5225(4) 0.17490(12) 0.74745(11) 0.035 Uani 1 1 d . . . . .
C73 C 0.5325(4) 0.19267(12) 0.77076(11) 0.036 Uani 1 1 d . . . . .
C74 C 0.6038(4) 0.20261(13) 0.78894(11) 0.038 Uani 1 1 d . . . . .
H74 H 0.667610 0.199441 0.789151 0.046 Uiso 1 1 calc R U . . .
C75 C 0.5608(4) 0.21824(13) 0.80676(11) 0.038 Uani 1 1 d . . . . .
C76 C 0.5892(4) 0.23432(13) 0.83054(10) 0.039 Uani 1 1 d . . . . .
C77 C 0.6804(4) 0.23895(15) 0.84078(12) 0.049 Uani 1 1 d . . . . .
H77 H 0.729346 0.232098 0.832188 0.058 Uiso 1 1 calc R U . . .
C78 C 0.6964(5) 0.25413(16) 0.86427(12) 0.055 Uani 1 1 d . . . . .
H78 H 0.757511 0.257345 0.872181 0.067 Uiso 1 1 calc R U . . .
C79 C 0.6247(5) 0.26450(15) 0.87615(12) 0.052 Uani 1 1 d . . . . .
H79 H 0.635927 0.274784 0.892159 0.062 Uiso 1 1 calc R U . . .
C80 C 0.5368(5) 0.25974(13) 0.86446(11) 0.043 Uani 1 1 d . . . . .
H80 H 0.487278 0.267203 0.872416 0.052 Uiso 1 1 calc R U . . .
C81 C 0.4338(5) 0.01457(14) 0.64696(13) 0.055 Uani 1 1 d . . . . .
H81 H 0.379596 0.013024 0.634777 0.066 Uiso 1 1 calc R U . . .
C82 C 0.5108(6) 0.00059(18) 0.64191(15) 0.074 Uani 1 1 d . . . . .
H82 H 0.509146 -0.011365 0.626967 0.089 Uiso 1 1 calc R U . . .
C83 C 0.5903(7) 0.0041(3) 0.65867(18) 0.111 Uani 1 1 d . . . . .
H83 H 0.645221 -0.004627 0.654866 0.133 Uiso 1 1 calc R U . . .
C84 C 0.5908(6) 0.0200(2) 0.68085(17) 0.092 Uani 1 1 d . . . . .
H84 H 0.645262 0.021932 0.692896 0.111 Uiso 1 1 calc R U . . .
C85 C 0.5120(5) 0.03313(15) 0.68552(12) 0.051 Uani 1 1 d . . . . .
C86 C 0.5018(4) 0.05108(14) 0.70790(12) 0.046 Uani 1 1 d . . . . .
C87 C 0.5616(4) 0.06166(15) 0.72903(12) 0.049 Uani 1 1 d . . . . .
H87 H 0.625134 0.057850 0.733244 0.059 Uiso 1 1 calc R U . . .
C88 C 0.5075(4) 0.07903(13) 0.74254(11) 0.041 Uani 1 1 d . . . . .
C89 C 0.5220(4) 0.09783(13) 0.76457(11) 0.040 Uani 1 1 d . . . . .
C90 C 0.5928(4) 0.10540(14) 0.78372(11) 0.046 Uani 1 1 d . . . . .
H90 H 0.654159 0.098781 0.785875 0.055 Uiso 1 1 calc R U . . .
C91 C 0.5531(4) 0.12514(14) 0.79928(11) 0.043 Uani 1 1 d . . . . .
C92 C 0.5880(4) 0.14134(14) 0.82259(11) 0.045 Uani 1 1 d . . . . .
C93 C 0.6800(5) 0.14642(16) 0.83129(13) 0.058 Uani 1 1 d . . . . .
H93 H 0.726053 0.138316 0.822281 0.070 Uiso 1 1 calc R U . . .
C94 C 0.7039(6) 0.16303(18) 0.85274(14) 0.071 Uani 1 1 d . . . . .
H94 H 0.766666 0.166289 0.858892 0.085 Uiso 1 1 calc R U . . .
C95 C 0.6378(6) 0.17502(18) 0.86545(14) 0.069 Uani 1 1 d . . . . .
H95 H 0.653838 0.187025 0.880185 0.082 Uiso 1 1 calc R U . . .
C96 C 0.5462(5) 0.16929(14) 0.85634(12) 0.054 Uani 1 1 d . . . . .
H96 H 0.499733 0.177259 0.865237 0.064 Uiso 1 1 calc R U . . .
C97 C 0.1080(5) 0.20585(14) 0.61780(12) 0.050 Uani 1 1 d . . . . .
H97 H 0.164141 0.201323 0.628321 0.060 Uiso 1 1 calc R U . . .
C98 C 0.0284(5) 0.19459(15) 0.62438(14) 0.057 Uani 1 1 d . . . . .
H98 H 0.029229 0.182453 0.639164 0.069 Uiso 1 1 calc R U . . .
C99 C -0.0539(5) 0.20129(17) 0.60898(15) 0.069 Uani 1 1 d . . . . .
H99 H -0.109792 0.193360 0.612853 0.083 Uiso 1 1 calc R U . . .
C100 C -0.0533(5) 0.21943(17) 0.58820(14) 0.061 Uani 1 1 d . . . . .
H100 H -0.109117 0.224374 0.577742 0.074 Uiso 1 1 calc R U . . .
C101 C 0.0285(4) 0.23053(14) 0.58245(12) 0.046 Uani 1 1 d . . . . .
C102 C 0.0376(4) 0.25016(13) 0.56114(11) 0.042 Uani 1 1 d . . . . .
C103 C -0.0232(4) 0.26438(14) 0.54243(12) 0.044 Uani 1 1 d . . . . .
H103 H -0.088251 0.264084 0.540512 0.053 Uiso 1 1 calc R U . . .
C104 C 0.0317(4) 0.27889(13) 0.52743(11) 0.041 Uani 1 1 d . . . . .
C105 C 0.0165(5) 0.29698(14) 0.50414(12) 0.048 Uani 1 1 d . . . . .
C106 C -0.0604(5) 0.31148(15) 0.49133(12) 0.055 Uani 1 1 d . . . . .
H106 H -0.121268 0.311502 0.495573 0.066 Uiso 1 1 calc R U . . .
C107 C -0.0260(5) 0.32576(15) 0.47096(11) 0.052 Uani 1 1 d . . . . .
C108 C -0.0660(6) 0.34346(16) 0.44868(13) 0.064 Uani 1 1 d . . . . .
C109 C -0.1578(7) 0.3506(2) 0.44470(16) 0.094 Uani 1 1 d . . . . .
H109 H -0.197781 0.345707 0.457065 0.112 Uiso 1 1 calc R U . . .
C110 C -0.1891(8) 0.3655(3) 0.42156(19) 0.118 Uani 1 1 d . . . . .
H110 H -0.252367 0.369809 0.417474 0.142 Uiso 1 1 calc R U . . .
C111 C -0.1287(8) 0.3737(2) 0.40482(18) 0.112 Uani 1 1 d . . . . .
H111 H -0.149156 0.384199 0.389364 0.134 Uiso 1 1 calc R U . . .
C112 C -0.0396(7) 0.36661(18) 0.41074(14) 0.079 Uani 1 1 d . . . . .
H112 H 0.002616 0.372598 0.399366 0.094 Uiso 1 1 calc R U . . .
C113 C 0.0770(5) 0.10760(15) 0.61272(14) 0.059 Uani 1 1 d . . . . .
H113 H 0.132640 0.103759 0.623769 0.071 Uiso 1 1 calc R U . . .
C114 C -0.0015(6) 0.09266(18) 0.61631(17) 0.084 Uani 1 1 d . . . . .
H114 H -0.000241 0.079146 0.630047 0.101 Uiso 1 1 calc R U . . .
C115 C -0.0800(6) 0.0976(2) 0.59994(19) 0.097 Uani 1 1 d . . . . .
H115 H -0.133537 0.087002 0.601773 0.116 Uiso 1 1 calc R U . . .
C116 C -0.0824(6) 0.11778(19) 0.58090(16) 0.079 Uani 1 1 d . . . . .
H116 H -0.137796 0.121785 0.569812 0.095 Uiso 1 1 calc R U . . .
C117 C -0.0024(5) 0.13242(15) 0.57793(13) 0.055 Uani 1 1 d . . . . .
C118 C 0.0053(4) 0.15425(14) 0.55841(12) 0.046 Uani 1 1 d . . . . .
C119 C -0.0565(4) 0.16793(15) 0.53968(13) 0.051 Uani 1 1 d . . . . .
H119 H -0.120803 0.165242 0.536039 0.061 Uiso 1 1 calc R U . . .
C120 C -0.0023(4) 0.18632(13) 0.52766(11) 0.039 Uani 1 1 d . . . . .
C121 C -0.0169(4) 0.20727(14) 0.50667(11) 0.042 Uani 1 1 d . . . . .
C122 C -0.0926(4) 0.21873(14) 0.49029(11) 0.047 Uani 1 1 d . . . . .
H122 H -0.155784 0.214763 0.490375 0.056 Uiso 1 1 calc R U . . .
C123 C -0.0533(4) 0.23695(13) 0.47423(11) 0.040 Uani 1 1 d . . . . .
C124 C -0.0860(4) 0.25508(14) 0.45167(11) 0.044 Uani 1 1 d . . . . .
C125 C -0.1774(5) 0.25912(17) 0.44194(12) 0.059 Uani 1 1 d . . . . .
H125 H -0.224387 0.251104 0.450612 0.070 Uiso 1 1 calc R U . . .
C126 C -0.1990(5) 0.27515(17) 0.41924(13) 0.064 Uani 1 1 d . . . . .
H126 H -0.261086 0.277914 0.412008 0.076 Uiso 1 1 calc R U . . .
C127 C -0.1286(5) 0.28715(16) 0.40715(13) 0.064 Uani 1 1 d . . . . .
H127 H -0.142304 0.297897 0.391477 0.077 Uiso 1 1 calc R U . . .
C128 C -0.0392(5) 0.28323(14) 0.41824(11) 0.054 Uani 1 1 d . . . . .
H128 H 0.008775 0.291819 0.410384 0.065 Uiso 1 1 calc R U . . .
C129 C 0.1376(8) 0.00563(19) 0.60046(17) 0.106 Uani 1 1 d . . . . .
H129 H 0.194624 0.002872 0.611148 0.128 Uiso 1 1 calc R U . . .
C130 C 0.0667(8) -0.0126(2) 0.60349(18) 0.107 Uani 1 1 d . . . . .
H130 H 0.076528 -0.028549 0.614755 0.129 Uiso 1 1 calc R U . . .
C131 C -0.0182(8) -0.0073(2) 0.58998(18) 0.108 Uani 1 1 d . . . . .
H131 H -0.069025 -0.018868 0.592482 0.129 Uiso 1 1 calc R U . . .
C132 C -0.0285(8) 0.0153(2) 0.57252(18) 0.101 Uani 1 1 d . . . . .
H132 H -0.086796 0.019687 0.563162 0.121 Uiso 1 1 calc R U . . .
C133 C 0.0468(6) 0.03133(16) 0.56899(15) 0.075 Uani 1 1 d . . . . .
C134 C 0.0454(6) 0.05524(16) 0.55087(14) 0.066 Uani 1 1 d . . . . .
C135 C -0.0192(6) 0.06841(16) 0.53295(14) 0.067 Uani 1 1 d . . . . .
H135 H -0.082213 0.063779 0.528777 0.081 Uiso 1 1 calc R U . . .
C136 C 0.0282(5) 0.08975(15) 0.52249(14) 0.061 Uani 1 1 d . . . . .
C137 C 0.0087(5) 0.11163(14) 0.50301(12) 0.051 Uani 1 1 d . . . . .
C138 C -0.0659(5) 0.12076(15) 0.48570(13) 0.059 Uani 1 1 d . . . . .
H138 H -0.126675 0.113587 0.483644 0.071 Uiso 1 1 calc R U . . .
C139 C -0.0313(5) 0.14291(14) 0.47198(12) 0.051 Uani 1 1 d . . . . .
C140 C -0.0699(5) 0.16177(14) 0.45126(12) 0.048 Uani 1 1 d . . . . .
C141 C -0.1643(5) 0.16461(18) 0.44335(15) 0.070 Uani 1 1 d . . . . .
H141 H -0.207612 0.153455 0.450926 0.084 Uiso 1 1 calc R U . . .
C142 C -0.1915(6) 0.18435(18) 0.42404(14) 0.071 Uani 1 1 d . . . . .
H142 H -0.254842 0.186777 0.418014 0.086 Uiso 1 1 calc R U . . .
C143 C -0.1280(5) 0.20051(16) 0.41347(13) 0.061 Uani 1 1 d . . . . .
H143 H -0.147028 0.214209 0.400341 0.074 Uiso 1 1 calc R U . . .
C144 C -0.0373(5) 0.19658(15) 0.42211(12) 0.053 Uani 1 1 d . . . . .
H144 H 0.006622 0.207500 0.414564 0.064 Uiso 1 1 calc R U . . .
C145 C 0.3487(4) 0.28548(13) 0.57514(12) 0.044 Uani 1 1 d . . . . .
H145 H 0.303873 0.297963 0.580350 0.053 Uiso 1 1 calc R U . . .
C146 C 0.4275(5) 0.29660(15) 0.56719(13) 0.053 Uani 1 1 d . . . . .
H146 H 0.436575 0.316450 0.566709 0.064 Uiso 1 1 calc R U . . .
C147 C 0.4930(5) 0.27808(15) 0.55991(14) 0.059 Uani 1 1 d . . . . .
H147 H 0.546952 0.285223 0.553944 0.071 Uiso 1 1 calc R U . . .
C148 C 0.4796(4) 0.24937(14) 0.56137(13) 0.051 Uani 1 1 d . . . . .
H148 H 0.524632 0.236523 0.556934 0.061 Uiso 1 1 calc R U . . .
C149 C 0.3990(4) 0.23950(14) 0.56945(11) 0.041 Uani 1 1 d . . . . .
C150 C 0.3765(4) 0.20977(12) 0.57201(11) 0.039 Uani 1 1 d . . . . .
C151 C 0.4238(4) 0.18467(14) 0.56909(12) 0.045 Uani 1 1 d . . . . .
H151 H 0.484517 0.182525 0.565013 0.054 Uiso 1 1 calc R U . . .
C152 C 0.3626(4) 0.16366(12) 0.57346(11) 0.039 Uani 1 1 d . . . . .
C153 C 0.3646(4) 0.13290(13) 0.57334(12) 0.045 Uani 1 1 d . . . . .
C154 C 0.4350(5) 0.11346(14) 0.57383(13) 0.055 Uani 1 1 d . . . . .
H154 H 0.498489 0.116998 0.573833 0.066 Uiso 1 1 calc R U . . .
C155 C 0.3903(5) 0.08711(14) 0.57433(13) 0.054 Uani 1 1 d . . . . .
C156 C 0.4216(6) 0.05753(16) 0.57323(15) 0.065 Uani 1 1 d . . . . .
C157 C 0.5109(7) 0.05039(18) 0.57176(19) 0.089 Uani 1 1 d . . . . .
H157 H 0.556818 0.064567 0.572512 0.107 Uiso 1 1 calc R U . . .
C158 C 0.5330(8) 0.0225(2) 0.5692(2) 0.107 Uani 1 1 d . . . . .
H158 H 0.594623 0.017087 0.568367 0.129 Uiso 1 1 calc R U . . .
C159 C 0.4651(8) 0.00263(19) 0.5678(2) 0.108 Uani 1 1 d . . . . .
H159 H 0.478587 -0.016759 0.565492 0.130 Uiso 1 1 calc R U . . .
C160 C 0.3763(8) 0.01125(17) 0.56991(16) 0.085 Uani 1 1 d . . . . .
H160 H 0.329743 -0.002676 0.569572 0.102 Uiso 1 1 calc R U . . .
C161 C 0.3290(5) 0.33920(14) 0.49939(13) 0.054 Uani 1 1 d . . . . .
H161 H 0.288160 0.352106 0.505947 0.064 Uiso 1 1 calc R U . . .
C162 C 0.3978(6) 0.34960(16) 0.48683(14) 0.069 Uani 1 1 d . . . . .
H162 H 0.404526 0.369373 0.484616 0.083 Uiso 1 1 calc R U . . .
C163 C 0.4579(6) 0.33074(17) 0.47729(16) 0.075 Uani 1 1 d . . . . .
H163 H 0.506705 0.337427 0.468544 0.090 Uiso 1 1 calc R U . . .
C164 C 0.4455(5) 0.30213(16) 0.48076(14) 0.062 Uani 1 1 d . . . . .
H164 H 0.485523 0.288871 0.474293 0.075 Uiso 1 1 calc R U . . .
C165 C 0.3748(5) 0.29301(14) 0.49364(11) 0.045 Uani 1 1 d . . . . .
C166 C 0.3539(4) 0.26348(13) 0.49825(11) 0.041 Uani 1 1 d . . . . .
C167 C 0.3992(4) 0.23795(13) 0.49459(12) 0.043 Uani 1 1 d . . . . .
H167 H 0.454950 0.235247 0.487485 0.052 Uiso 1 1 calc R U . . .
C168 C 0.3437(4) 0.21775(12) 0.50372(11) 0.036 Uani 1 1 d . . . . .
C169 C 0.3447(4) 0.18724(13) 0.50585(11) 0.040 Uani 1 1 d . . . . .
C170 C 0.4049(4) 0.16569(14) 0.50117(12) 0.047 Uani 1 1 d . . . . .
H170 H 0.462801 0.167365 0.495064 0.056 Uiso 1 1 calc R U . . .
C171 C 0.3611(5) 0.14142(14) 0.50742(12) 0.047 Uani 1 1 d . . . . .
C172 C 0.3814(5) 0.11113(15) 0.50640(13) 0.058 Uani 1 1 d . . . . .
C173 C 0.4630(6) 0.10036(17) 0.49943(17) 0.076 Uani 1 1 d . . . . .
H173 H 0.510772 0.112320 0.495230 0.091 Uiso 1 1 calc R U . . .
C174 C 0.4703(7) 0.07127(19) 0.4990(2) 0.095 Uani 1 1 d . . . . .
H174 H 0.525131 0.062864 0.494834 0.114 Uiso 1 1 calc R U . . .
C175 C 0.3996(7) 0.05431(18) 0.50448(19) 0.092 Uani 1 1 d . . . . .
H175 H 0.404663 0.034355 0.503335 0.111 Uiso 1 1 calc R U . . .
C176 C 0.3220(6) 0.06624(15) 0.51159(15) 0.072 Uani 1 1 d . . . . .
H176 H 0.274229 0.054349 0.515904 0.086 Uiso 1 1 calc R U . . .
C177 C 0.2304(8) 0.38862(17) 0.42067(16) 0.093 Uani 1 1 d . . . . .
H177 H 0.186541 0.401312 0.426044 0.112 Uiso 1 1 calc R U . . .
C178 C 0.2964(10) 0.39906(19) 0.40788(17) 0.115 Uani 1 1 d . . . . .
H178 H 0.295877 0.418484 0.403220 0.138 Uiso 1 1 calc R U . . .
C179 C 0.3647(9) 0.3818(2) 0.4015(2) 0.114 Uani 1 1 d . . . . .
H179 H 0.413345 0.389176 0.393084 0.137 Uiso 1 1 calc R U . . .
C180 C 0.3615(7) 0.35329(17) 0.40751(17) 0.083 Uani 1 1 d . . . . .
H180 H 0.408224 0.340827 0.403475 0.100 Uiso 1 1 calc R U . . .
C181 C 0.2885(6) 0.34326(16) 0.41959(14) 0.068 Uani 1 1 d . . . . .
C182 C 0.2725(5) 0.31389(14) 0.42556(12) 0.053 Uani 1 1 d . . . . .
C183 C 0.3157(5) 0.28869(15) 0.42123(13) 0.055 Uani 1 1 d . . . . .
H183 H 0.368773 0.285959 0.412810 0.066 Uiso 1 1 calc R U . . .
C184 C 0.2642(4) 0.26841(13) 0.43195(11) 0.044 Uani 1 1 d . . . . .
C185 C 0.2652(4) 0.23828(13) 0.43562(11) 0.042 Uani 1 1 d . . . . .
C186 C 0.3166(5) 0.21595(14) 0.42830(12) 0.049 Uani 1 1 d . . . . .
H186 H 0.367974 0.216499 0.418891 0.059 Uiso 1 1 calc R U . . .
C187 C 0.2751(5) 0.19241(14) 0.43799(11) 0.046 Uani 1 1 d . . . . .
C188 C 0.2940(5) 0.16216(15) 0.43744(12) 0.056 Uani 1 1 d . . . . .
C189 C 0.3691(7) 0.15108(18) 0.42770(17) 0.083 Uani 1 1 d . . . . .
H189 H 0.412509 0.162935 0.420930 0.100 Uiso 1 1 calc R U . . .
C190 C 0.3791(9) 0.1216(2) 0.4282(2) 0.111 Uani 1 1 d . . . . .
H190 H 0.429779 0.113077 0.421534 0.134 Uiso 1 1 calc R U . . .
C191 C 0.3156(9) 0.1052(2) 0.43820(18) 0.104 Uani 1 1 d . . . . .
H191 H 0.321474 0.085266 0.438615 0.124 Uiso 1 1 calc R U . . .
C192 C 0.2443(7) 0.11789(15) 0.44750(15) 0.074 Uani 1 1 d . . . . .
H192 H 0.200998 0.106409 0.454744 0.089 Uiso 1 1 calc R U . . .
C193 C 0.0898(4) 0.32617(13) 0.60527(11) 0.042 Uani 1 1 d . . . . .
H193 H 0.132184 0.317646 0.595241 0.050 Uiso 1 1 calc R U . . .
C194 C -0.0016(5) 0.32774(14) 0.59498(13) 0.054 Uani 1 1 d . . . . .
H194 H -0.022466 0.319759 0.578257 0.065 Uiso 1 1 calc R U . . .
C195 C -0.0617(5) 0.34088(16) 0.60910(14) 0.063 Uani 1 1 d . . . . .
H195 H -0.123967 0.343060 0.601802 0.076 Uiso 1 1 calc R U . . .
C196 C -0.0318(4) 0.35095(16) 0.63391(14) 0.057 Uani 1 1 d . . . . .
H196 H -0.073596 0.359362 0.644219 0.068 Uiso 1 1 calc R U . . .
C197 C 0.0613(4) 0.34859(13) 0.64372(12) 0.041 Uani 1 1 d . . . . .
C198 C 0.1017(4) 0.35845(13) 0.66960(11) 0.041 Uani 1 1 d . . . . .
C199 C 0.0664(4) 0.37036(13) 0.69114(11) 0.039 Uani 1 1 d . . . . .
H199 H 0.004219 0.373744 0.693205 0.047 Uiso 1 1 calc R U . . .
C200 C 0.1450(4) 0.37613(12) 0.70898(11) 0.034 Uani 1 1 d . . . . .
C201 C 0.1620(4) 0.38864(12) 0.73502(11) 0.035 Uani 1 1 d . . . . .
C202 C 0.1082(4) 0.39439(13) 0.75467(12) 0.043 Uani 1 1 d . . . . .
H202 H 0.044216 0.391429 0.754218 0.051 Uiso 1 1 calc R U . . .
C203 C 0.1690(4) 0.40545(13) 0.77517(11) 0.042 Uani 1 1 d . . . . .
C204 C 0.1584(5) 0.41639(13) 0.80119(12) 0.044 Uani 1 1 d . . . . .
C205 C 0.0756(5) 0.41757(15) 0.81119(14) 0.060 Uani 1 1 d . . . . .
H205 H 0.021065 0.410803 0.801193 0.072 Uiso 1 1 calc R U . . .
C206 C 0.0740(6) 0.42885(16) 0.83615(15) 0.068 Uani 1 1 d . . . . .
H206 H 0.017764 0.429984 0.843297 0.082 Uiso 1 1 calc R U . . .
C207 C 0.1527(6) 0.43829(15) 0.85038(14) 0.061 Uani 1 1 d . . . . .
H207 H 0.151943 0.446231 0.867368 0.073 Uiso 1 1 calc R U . . .
C208 C 0.2335(5) 0.43612(14) 0.83974(12) 0.054 Uani 1 1 d . . . . .
H208 H 0.288746 0.442042 0.849967 0.065 Uiso 1 1 calc R U . . .
C209 C 0.0056(5) 0.38029(14) 0.52980(12) 0.050 Uani 1 1 d . . . . .
H209 H 0.046210 0.370329 0.520155 0.060 Uiso 1 1 calc R U . . .
C210 C -0.0825(5) 0.38667(18) 0.51784(14) 0.069 Uani 1 1 d . . . . .
H210 H -0.102954 0.380617 0.500389 0.082 Uiso 1 1 calc R U . . .
C211 C -0.1383(6) 0.4017(2) 0.53165(15) 0.081 Uani 1 1 d . . . . .
H211 H -0.197445 0.407032 0.523445 0.097 Uiso 1 1 calc R U . . .
C212 C -0.1105(5) 0.40945(17) 0.55753(14) 0.064 Uani 1 1 d . . . . .
H212 H -0.150752 0.419310 0.567367 0.076 Uiso 1 1 calc R U . . .
C213 C -0.0229(4) 0.40247(13) 0.56867(11) 0.039 Uani 1 1 d . . . . .
C214 C 0.0171(4) 0.41010(12) 0.59508(11) 0.036 Uani 1 1 d . . . . .
C215 C -0.0155(4) 0.42172(12) 0.61643(11) 0.037 Uani 1 1 d . . . . .
H215 H -0.076199 0.427844 0.617682 0.045 Uiso 1 1 calc R U . . .
C216 C 0.0594(4) 0.42258(12) 0.63585(11) 0.035 Uani 1 1 d . . . . .
C217 C 0.0772(4) 0.43255(12) 0.66292(11) 0.033 Uani 1 1 d . . . . .
C218 C 0.0282(4) 0.44436(13) 0.68130(11) 0.037 Uani 1 1 d . . . . .
H218 H -0.035683 0.448064 0.679605 0.045 Uiso 1 1 calc R U . . .
C219 C 0.0940(4) 0.44964(12) 0.70299(11) 0.035 Uani 1 1 d . . . . .
C220 C 0.0930(4) 0.46220(12) 0.72880(11) 0.036 Uani 1 1 d . . . . .
C221 C 0.0159(4) 0.47161(14) 0.73866(12) 0.048 Uani 1 1 d . . . . .
H221 H -0.042682 0.470199 0.728487 0.058 Uiso 1 1 calc R U . . .
C222 C 0.0252(5) 0.48306(15) 0.76344(13) 0.056 Uani 1 1 d . . . . .
H222 H -0.027191 0.489599 0.770606 0.068 Uiso 1 1 calc R U . . .
C223 C 0.1116(5) 0.48512(14) 0.77810(12) 0.051 Uani 1 1 d . . . . .
H223 H 0.119169 0.493139 0.795235 0.061 Uiso 1 1 calc R U . . .
C224 C 0.1855(4) 0.47519(12) 0.76704(11) 0.041 Uani 1 1 d . . . . .
H224 H 0.244667 0.476379 0.776912 0.049 Uiso 1 1 calc R U . . .
C225 C 0.0162(6) 0.44305(14) 0.45244(12) 0.058 Uani 1 1 d . . . . .
H225 H 0.059700 0.433939 0.443186 0.070 Uiso 1 1 calc R U . . .
C226 C -0.0664(6) 0.45061(16) 0.43886(13) 0.067 Uani 1 1 d . . . . .
H226 H -0.078918 0.447593 0.420420 0.080 Uiso 1 1 calc R U . . .
C227 C -0.1299(6) 0.46246(17) 0.45223(14) 0.068 Uani 1 1 d . . . . .
H227 H -0.187923 0.467611 0.443163 0.081 Uiso 1 1 calc R U . . .
C228 C -0.1105(5) 0.46719(16) 0.47941(13) 0.059 Uani 1 1 d . . . . .
H228 H -0.155483 0.474820 0.489076 0.071 Uiso 1 1 calc R U . . .
C229 C -0.0245(5) 0.46048(13) 0.49165(12) 0.046 Uani 1 1 d . . . . .
C230 C 0.0082(4) 0.46554(12) 0.51930(11) 0.041 Uani 1 1 d . . . . .
C231 C -0.0300(4) 0.47643(14) 0.54034(11) 0.046 Uani 1 1 d . . . . .
H231 H -0.090242 0.483587 0.540412 0.055 Uiso 1 1 calc R U . . .
C232 C 0.0396(4) 0.47452(13) 0.56140(11) 0.042 Uani 1 1 d . . . . .
C233 C 0.0531(4) 0.48214(13) 0.58888(11) 0.039 Uani 1 1 d . . . . .
C234 C 0.0050(5) 0.49548(13) 0.60642(11) 0.045 Uani 1 1 d . . . . .
H234 H -0.056133 0.502275 0.603336 0.054 Uiso 1 1 calc R U . . .
C235 C 0.0654(4) 0.49695(13) 0.62986(11) 0.041 Uani 1 1 d . . . . .
C236 C 0.0612(4) 0.50899(12) 0.65553(11) 0.040 Uani 1 1 d . . . . .
C237 C -0.0203(5) 0.51710(14) 0.66475(13) 0.054 Uani 1 1 d . . . . .
H237 H -0.077367 0.514770 0.653951 0.065 Uiso 1 1 calc R U . . .
C238 C -0.0171(5) 0.52844(16) 0.68953(13) 0.061 Uani 1 1 d . . . . .
H238 H -0.071949 0.534325 0.695820 0.074 Uiso 1 1 calc R U . . .
C239 C 0.0662(5) 0.53125(15) 0.70528(13) 0.060 Uani 1 1 d . . . . .
H239 H 0.069395 0.538955 0.722490 0.072 Uiso 1 1 calc R U . . .
C240 C 0.1446(5) 0.52261(13) 0.69543(12) 0.052 Uani 1 1 d . . . . .
H240 H 0.201941 0.524185 0.706256 0.063 Uiso 1 1 calc R U . . .
C241 C 0.4143(4) 0.32281(12) 0.68356(11) 0.042 Uani 1 1 d . . . . .
H241 H 0.372534 0.312467 0.692500 0.050 Uiso 1 1 calc R U . . .
C242 C 0.5049(4) 0.32373(14) 0.69397(13) 0.047 Uani 1 1 d . . . . .
H242 H 0.525949 0.314113 0.709881 0.056 Uiso 1 1 calc R U . . .
C243 C 0.5649(5) 0.33895(15) 0.68084(13) 0.052 Uani 1 1 d . . . . .
H243 H 0.627627 0.340327 0.687960 0.062 Uiso 1 1 calc R U . . .
C244 C 0.5337(4) 0.35211(14) 0.65744(13) 0.049 Uani 1 1 d . . . . .
H244 H 0.574858 0.362099 0.648023 0.059 Uiso 1 1 calc R U . . .
C245 C 0.4410(4) 0.35061(12) 0.64771(11) 0.038 Uani 1 1 d . . . . .
C246 C 0.3999(4) 0.36341(12) 0.62330(11) 0.036 Uani 1 1 d . . . . .
C247 C 0.4343(4) 0.37750(12) 0.60262(11) 0.039 Uani 1 1 d . . . . .
H247 H 0.496476 0.381346 0.600791 0.047 Uiso 1 1 calc R U . . .
C248 C 0.3565(4) 0.38455(12) 0.58537(11) 0.035 Uani 1 1 d . . . . .
C249 C 0.3407(4) 0.39967(12) 0.56061(11) 0.039 Uani 1 1 d . . . . .
C250 C 0.3961(4) 0.40598(12) 0.54148(12) 0.042 Uani 1 1 d . . . . .
H250 H 0.459592 0.402217 0.541819 0.050 Uiso 1 1 calc R U . . .
C251 C 0.3362(5) 0.41928(13) 0.52139(11) 0.043 Uani 1 1 d . . . . .
C252 C 0.3489(5) 0.43155(13) 0.49601(12) 0.050 Uani 1 1 d . . . . .
C253 C 0.4301(5) 0.43127(15) 0.48566(13) 0.056 Uani 1 1 d . . . . .
H253 H 0.482603 0.422507 0.494983 0.068 Uiso 1 1 calc R U . . .
C254 C 0.4349(6) 0.44379(17) 0.46165(14) 0.067 Uani 1 1 d . . . . .
H254 H 0.490168 0.443527 0.453992 0.080 Uiso 1 1 calc R U . . .
C255 C 0.3578(6) 0.45668(17) 0.44903(14) 0.071 Uani 1 1 d . . . . .
H255 H 0.359789 0.465782 0.432601 0.085 Uiso 1 1 calc R U . . .
C256 C 0.2778(5) 0.45643(15) 0.46015(12) 0.055 Uani 1 1 d . . . . .
H256 H 0.224898 0.465232 0.451051 0.066 Uiso 1 1 calc R U . . .
C257 C 0.4979(4) 0.36555(13) 0.76368(11) 0.045 Uani 1 1 d . . . . .
H257 H 0.458589 0.353440 0.771831 0.054 Uiso 1 1 calc R U . . .
C258 C 0.5845(5) 0.37112(15) 0.77625(13) 0.057 Uani 1 1 d . . . . .
H258 H 0.604864 0.363007 0.792953 0.068 Uiso 1 1 calc R U . . .
C259 C 0.6411(5) 0.38855(18) 0.76432(14) 0.068 Uani 1 1 d . . . . .
H259 H 0.700800 0.392670 0.772890 0.081 Uiso 1 1 calc R U . . .
C260 C 0.6118(4) 0.40011(16) 0.73996(13) 0.056 Uani 1 1 d . . . . .
H260 H 0.651115 0.411762 0.731347 0.068 Uiso 1 1 calc R U . . .
C261 C 0.5224(4) 0.39420(13) 0.72830(12) 0.039 Uani 1 1 d . . . . .
C262 C 0.4822(4) 0.40472(12) 0.70266(10) 0.033 Uani 1 1 d . . . . .
C263 C 0.5157(4) 0.41983(13) 0.68315(11) 0.038 Uani 1 1 d . . . . .
H263 H 0.575893 0.426935 0.682957 0.045 Uiso 1 1 calc R U . . .
C264 C 0.4398(4) 0.42231(12) 0.66349(11) 0.035 Uani 1 1 d . . . . .
C265 C 0.4233(4) 0.43515(12) 0.63774(10) 0.034 Uani 1 1 d . . . . .
C266 C 0.4741(4) 0.44845(13) 0.62049(11) 0.041 Uani 1 1 d . . . . .
H266 H 0.538261 0.451820 0.622720 0.049 Uiso 1 1 calc R U . . .
C267 C 0.4102(4) 0.45577(12) 0.59920(10) 0.034 Uani 1 1 d . . . . .
C268 C 0.4138(4) 0.46941(12) 0.57401(11) 0.039 Uani 1 1 d . . . . .
C269 C 0.4938(5) 0.47675(14) 0.56453(12) 0.048 Uani 1 1 d . . . . .
H269 H 0.551719 0.473530 0.574627 0.057 Uiso 1 1 calc R U . . .
C270 C 0.4872(5) 0.48896(14) 0.53986(13) 0.054 Uani 1 1 d . . . . .
H270 H 0.541268 0.494054 0.532755 0.064 Uiso 1 1 calc R U . . .
C271 C 0.4035(5) 0.49376(14) 0.52560(13) 0.053 Uani 1 1 d . . . . .
H271 H 0.398895 0.502423 0.508765 0.063 Uiso 1 1 calc R U . . .
C272 C 0.3256(5) 0.48579(12) 0.53610(12) 0.047 Uani 1 1 d . . . . .
H272 H 0.267386 0.488917 0.526151 0.056 Uiso 1 1 calc R U . . .
C273 C 0.4968(6) 0.41605(15) 0.84434(13) 0.066 Uani 1 1 d . . . . .
H273 H 0.456000 0.404141 0.852121 0.079 Uiso 1 1 calc R U . . .
C274 C 0.5781(7) 0.42445(17) 0.85884(16) 0.081 Uani 1 1 d . . . . .
H274 H 0.592421 0.418391 0.876568 0.098 Uiso 1 1 calc R U . . .
C275 C 0.6380(6) 0.44138(18) 0.84793(16) 0.080 Uani 1 1 d . . . . .
H275 H 0.693739 0.447204 0.857961 0.096 Uiso 1 1 calc R U . . .
C276 C 0.6164(5) 0.44992(16) 0.82204(14) 0.063 Uani 1 1 d . . . . .
H276 H 0.657685 0.461401 0.813983 0.076 Uiso 1 1 calc R U . . .
C277 C 0.5345(5) 0.44161(14) 0.80809(12) 0.048 Uani 1 1 d . . . . .
C278 C 0.4993(4) 0.45060(13) 0.78148(12) 0.043 Uani 1 1 d . . . . .
C279 C 0.5341(4) 0.46578(14) 0.76202(12) 0.047 Uani 1 1 d . . . . .
H279 H 0.592952 0.474191 0.762713 0.056 Uiso 1 1 calc R U . . .
C280 C 0.4634(4) 0.46590(12) 0.74121(11) 0.036 Uani 1 1 d . . . . .
C281 C 0.4468(4) 0.47692(12) 0.71471(11) 0.037 Uani 1 1 d . . . . .
C282 C 0.4956(4) 0.49308(13) 0.69846(12) 0.043 Uani 1 1 d . . . . .
H282 H 0.556435 0.500036 0.701954 0.051 Uiso 1 1 calc R U . . .
C283 C 0.4318(4) 0.49652(13) 0.67552(11) 0.042 Uani 1 1 d . . . . .
C284 C 0.4370(5) 0.51163(13) 0.65091(12) 0.044 Uani 1 1 d . . . . .
C285 C 0.5158(6) 0.52152(16) 0.64271(14) 0.062 Uani 1 1 d . . . . .
H285 H 0.572495 0.519422 0.653762 0.075 Uiso 1 1 calc R U . . .
C286 C 0.5138(7) 0.53435(19) 0.61881(16) 0.082 Uani 1 1 d . . . . .
H286 H 0.568405 0.540776 0.612762 0.099 Uiso 1 1 calc R U . . .
C287 C 0.4283(7) 0.53776(17) 0.60345(15) 0.074 Uani 1 1 d . . . . .
H287 H 0.423790 0.546926 0.586851 0.089 Uiso 1 1 calc R U . . .
C288 C 0.3524(6) 0.52778(15) 0.61264(13) 0.064 Uani 1 1 d . . . . .
H288 H 0.295172 0.529741 0.601873 0.077 Uiso 1 1 calc R U . . .
O1' O 0.2686(4) 0.24655(12) 0.62409(12) 0.021 Uani 0.5 1 d . . P G 1
O2' O 0.2955(5) 0.26828(13) 0.66759(11) 0.023 Uani 0.5 1 d . . P G 1
O3' O 0.2674(5) 0.29748(12) 0.62866(12) 0.021 Uani 0.5 1 d . . P G 1
O4' O 0.1447(4) 0.26961(15) 0.64252(13) 0.026 Uani 0.5 1 d . . P G 1
O1 O 0.2171(7) 0.2707(2) 0.61372(19) 0.065 Uani 0.5 1 d . . P G 2
O2 O 0.2496(7) 0.24412(19) 0.65501(17) 0.056 Uani 0.5 1 d . . P G 2
O3 O 0.2408(7) 0.2953(2) 0.6557(2) 0.065 Uani 0.5 1 d . . P G 2
O4 O 0.3698(7) 0.2722(2) 0.6393(2) 0.070 Uani 0.5 1 d . . P G 2

loop_
_atom_site_aniso_label
_atom_site_aniso_U_11
_atom_site_aniso_U_22
_atom_site_aniso_U_33
_atom_site_aniso_U_23
_atom_site_aniso_U_13
_atom_site_aniso_U_12
Cu1 0.044 0.030 0.036 0.000 0.005 0.001
Cu2 0.038 0.032 0.035 0.001 0.000 0.003
Cu3 0.048 0.032 0.040 0.004 -0.001 0.003
Cu4 0.042 0.029 0.034 0.002 0.006 0.001
Cu5 0.033 0.032 0.038 0.000 0.004 0.001
Cu6 0.038 0.033 0.049 0.000 0.005 0.004
Cu7 0.066 0.032 0.034 0.002 0.007 0.000
Cu8 0.043 0.036 0.037 -0.001 0.007 -0.001
Cu9 0.052 0.039 0.052 -0.002 0.013 0.005
Cu10 0.040 0.038 0.037 0.002 0.003 -0.003
Cu11 0.050 0.033 0.033 -0.002 0.004 0.003
Cu12 0.102 0.035 0.034 -0.003 0.000 0.006
Cu13 0.045 0.038 0.038 0.004 -0.005 -0.006
Cu14 0.037 0.037 0.039 0.003 0.000 0.000
Cu15 0.050 0.041 0.037 0.003 0.004 0.006
Cu16 0.093 0.038 0.048 0.006 -0.019 -0.010
Cu17 0.060 0.038 0.053 0.008 -0.007 -0.005
Cu18 0.058 0.040 0.045 0.003 -0.002 -0.001
Cu19 0.040 0.033 0.033 0.002 0.001 0.000
Cu20 0.035 0.030 0.034 0.003 0.001 -0.002
Cu21 0.055 0.030 0.036 0.002 -0.001 -0.001
Cu22 0.039 0.032 0.031 -0.003 0.002 0.003
Cu23 0.031 0.034 0.031 0.001 0.004 -0.001
Cu24 0.033 0.039 0.033 -0.001 0.003 -0.005
Cu25 0.068 0.034 0.031 -0.001 0.004 0.006
Cu26 0.045 0.040 0.031 0.002 0.005 0.002
Cu27 0.049 0.043 0.036 -0.001 0.003 -0.003
S1 0.098 0.027 0.032 0.001 0.000 0.001
N1 0.056 0.030 0.031 0.006 0.003 0.002
N2 0.040 0.030 0.040 0.004 0.004 0.005
N3 0.035 0.029 0.037 0.002 -0.006 0.000
N4 0.042 0.023 0.052 0.006 0.002 0.001
N5 0.042 0.030 0.041 0.006 0.000 -0.003
N6 0.055 0.026 0.049 0.005 0.003 0.005
N7 0.049 0.026 0.041 0.005 0.003 0.008
N8 0.038 0.034 0.030 0.005 0.003 0.001
N9 0.043 0.029 0.033 0.003 0.002 -0.002
N10 0.038 0.029 0.038 0.003 0.006 0.006
N11 0.039 0.029 0.041 0.005 0.007 0.000
N12 0.044 0.026 0.044 0.006 0.007 0.004
N13 0.089 0.028 0.040 0.001 0.014 0.003
N14 0.057 0.035 0.031 -0.003 0.006 0.006
N15 0.053 0.032 0.037 0.002 0.004 0.005
N16 0.044 0.028 0.038 0.001 0.008 0.007
N17 0.050 0.028 0.042 0.003 0.009 0.002
N18 0.072 0.032 0.062 0.007 0.024 0.009
N19 0.052 0.033 0.034 0.001 0.004 0.004
N20 0.046 0.031 0.033 0.001 0.005 0.004
N21 0.047 0.029 0.029 0.007 0.000 -0.004
N22 0.054 0.036 0.034 -0.002 0.004 0.000
N23 0.057 0.032 0.033 -0.002 -0.001 -0.004
N24 0.076 0.035 0.028 -0.001 -0.002 -0.007
N25 0.048 0.034 0.036 -0.003 0.003 0.001
N26 0.035 0.034 0.036 0.002 0.007 0.002
N27 0.038 0.030 0.032 -0.001 -0.002 -0.004
N28 0.042 0.034 0.031 0.000 0.003 0.003
N29 0.043 0.035 0.032 0.002 0.002 -0.005
N30 0.051 0.038 0.030 0.004 0.000 0.001
N31 0.059 0.036 0.038 -0.001 0.008 0.005
N32 0.044 0.036 0.041 0.007 0.006 0.013
N33 0.044 0.039 0.032 0.001 0.001 0.004
N34 0.047 0.038 0.033 0.001 0.005 0.006
N35 0.048 0.041 0.039 0.007 0.004 0.002
N36 0.065 0.034 0.038 0.004 -0.001 0.005
N37 0.045 0.046 0.040 -0.004 0.001 -0.001
N38 0.038 0.043 0.039 -0.004 0.006 -0.002
N39 0.046 0.041 0.029 0.002 -0.001 0.007
N40 0.063 0.038 0.041 0.004 -0.005 0.008
N41 0.085 0.033 0.035 -0.004 -0.008 0.011
N42 0.113 0.048 0.037 -0.001 -0.014 0.026
N43 0.055 0.044 0.043 0.013 -0.005 -0.006
N44 0.048 0.037 0.041 0.000 -0.002 -0.013
N45 0.039 0.038 0.033 -0.002 -0.005 -0.002
N46 0.052 0.039 0.032 0.002 -0.001 0.002
N47 0.048 0.041 0.029 0.001 -0.002 0.003
N48 0.061 0.043 0.033 -0.004 -0.003 0.010
N49 0.116 0.045 0.057 0.014 -0.030 -0.019
N50 0.085 0.043 0.048 0.009 -0.010 -0.022
N51 0.064 0.043 0.048 0.003 -0.007 -0.011
N52 0.066 0.044 0.049 0.009 -0.009 -0.011
N53 0.064 0.045 0.045 0.010 -0.012 -0.007
N54 0.064 0.041 0.041 0.000 -0.004 0.005
N55 0.049 0.036 0.031 0.000 0.001 -0.006
N56 0.043 0.031 0.039 -0.001 0.004 -0.005
N57 0.041 0.036 0.036 0.000 -0.002 0.000
N58 0.057 0.031 0.051 0.001 -0.013 0.003
N59 0.070 0.036 0.044 0.001 -0.012 0.001
N60 0.104 0.036 0.060 -0.001 -0.008 0.005
N61 0.058 0.035 0.038 -0.005 0.004 -0.002
N62 0.039 0.032 0.033 0.001 0.006 -0.004
N63 0.042 0.033 0.030 -0.004 0.003 0.001
N64 0.043 0.037 0.034 -0.002 -0.004 -0.001
N65 0.052 0.033 0.038 -0.003 -0.005 0.004
N66 0.077 0.039 0.048 0.001 -0.005 -0.003
N67 0.137 0.036 0.045 0.001 0.004 -0.002
N68 0.071 0.039 0.036 -0.001 0.001 -0.005
N69 0.062 0.041 0.032 -0.002 0.002 0.007
N70 0.056 0.033 0.040 -0.003 0.005 -0.003
N71 0.060 0.032 0.039 -0.004 0.009 0.005
N72 0.083 0.044 0.048 -0.001 -0.012 0.002
N73 0.045 0.032 0.040 0.003 0.002 -0.001
N74 0.036 0.031 0.037 0.003 0.000 0.000
N75 0.045 0.027 0.032 0.004 0.002 -0.001
N76 0.044 0.040 0.033 0.001 0.009 0.000
N77 0.049 0.033 0.038 0.004 0.010 0.001
N78 0.068 0.030 0.038 -0.001 0.010 0.002
N79 0.047 0.039 0.033 -0.004 0.002 0.003
N80 0.042 0.027 0.030 0.001 0.000 0.000
N81 0.042 0.026 0.029 -0.002 0.008 0.002
N82 0.039 0.028 0.029 -0.001 -0.001 -0.005
N83 0.038 0.030 0.035 0.004 0.014 -0.004
N84 0.040 0.029 0.034 0.000 0.002 -0.004
N85 0.078 0.037 0.033 -0.004 0.002 0.001
N86 0.056 0.034 0.033 -0.001 -0.001 0.000
N87 0.054 0.036 0.030 -0.002 0.005 0.005
N88 0.051 0.030 0.034 -0.003 0.004 0.001
N89 0.049 0.031 0.036 -0.001 0.011 0.000
N90 0.057 0.035 0.037 -0.002 0.001 -0.001
N91 0.045 0.027 0.040 0.003 0.008 0.002
N92 0.042 0.027 0.036 0.004 -0.001 0.003
N93 0.046 0.027 0.033 0.002 0.007 0.000
N94 0.050 0.039 0.033 0.001 0.005 -0.004
N95 0.066 0.030 0.030 0.002 0.013 0.002
N96 0.076 0.037 0.033 0.000 0.014 -0.007
N97 0.043 0.036 0.037 0.006 0.002 0.000
N98 0.034 0.031 0.034 0.001 -0.002 0.003
N99 0.036 0.026 0.031 0.003 0.008 -0.006
N100 0.037 0.029 0.033 -0.004 0.005 -0.002
N101 0.049 0.028 0.030 -0.001 0.013 -0.004
N102 0.057 0.027 0.034 -0.001 0.012 -0.006
N103 0.078 0.034 0.041 0.004 -0.007 0.004
N104 0.041 0.037 0.038 0.000 -0.006 0.000
N105 0.046 0.032 0.033 0.002 0.008 -0.002
N106 0.040 0.037 0.036 0.001 0.002 -0.002
N107 0.050 0.032 0.040 -0.004 0.013 -0.007
N108 0.068 0.040 0.041 0.000 0.009 -0.007
N109 0.055 0.044 0.053 0.001 0.006 -0.001
C289 0.055 0.044 0.053 0.001 0.006 -0.001
N110 0.064 0.036 0.052 0.001 0.005 -0.003
C290 0.064 0.036 0.052 0.001 0.005 -0.003
N111 0.062 0.037 0.071 0.004 0.000 0.002
C291 0.062 0.037 0.071 0.004 0.000 0.002
N112 0.075 0.042 0.055 0.004 -0.008 -0.005
C292 0.075 0.042 0.055 0.004 -0.008 -0.005
N113 0.063 0.049 0.045 -0.001 0.000 0.004
C293 0.063 0.049 0.045 -0.001 0.000 0.004
N114 0.054 0.053 0.042 0.000 -0.002 0.000
C294 0.054 0.053 0.042 0.000 -0.002 0.000
N115 0.117 0.044 0.050 0.000 -0.001 -0.002
C295 0.117 0.044 0.050 0.000 -0.001 -0.002
N116 0.094 0.037 0.047 0.006 0.006 0.002
C296 0.094 0.037 0.047 0.006 0.006 0.002
N117 0.046 0.055 0.039 0.001 -0.001 0.002
C297 0.046 0.055 0.039 0.001 -0.001 0.002
N118 0.053 0.044 0.039 0.005 0.009 -0.001
C298 0.053 0.044 0.039 0.005 0.009 -0.001
N119 0.078 0.044 0.047 0.002 0.008 0.000
C299 0.078 0.044 0.047 0.002 0.008 0.000
N120 0.079 0.052 0.041 -0.003 0.011 -0.001
C300 0.079 0.052 0.041 -0.003 0.011 -0.001
C1 0.059 0.031 0.038 0.004 0.000 0.001
C2 0.062 0.034 0.051 -0.004 0.009 0.008
C3 0.044 0.047 0.069 0.001 0.010 0.010
C4 0.046 0.034 0.062 0.003 0.010 0.010
C5 0.042 0.030 0.041 0.007 -0.003 0.001
C6 0.037 0.034 0.042 0.002 0.001 0.007
C7 0.037 0.033 0.057 0.003 0.005 0.003
C8 0.034 0.033 0.047 0.007 -0.005 -0.007
C9 0.037 0.028 0.048 0.005 -0.001 0.000
C10 0.038 0.035 0.055 0.006 0.001 0.005
C11 0.048 0.034 0.043 0.008 -0.003 0.000
C12 0.055 0.030 0.051 0.012 0.004 -0.001
C13 0.049 0.043 0.079 0.005 0.013 -0.005
C14 0.069 0.033 0.122 -0.003 0.022 -0.017
C15 0.075 0.027 0.094 -0.001 0.020 -0.009
C16 0.066 0.030 0.059 0.005 0.007 -0.002
C17 0.062 0.032 0.043 0.001 0.009 0.000
C18 0.064 0.034 0.068 -0.001 0.025 0.018
C19 0.069 0.048 0.087 0.003 0.038 0.015
C20 0.054 0.038 0.073 0.004 0.023 0.010
C21 0.057 0.036 0.038 0.004 0.008 0.008
C22 0.051 0.031 0.035 0.004 0.011 0.008
C23 0.032 0.037 0.054 0.009 0.010 0.005
C24 0.033 0.030 0.042 0.008 0.006 0.001
C25 0.040 0.024 0.049 0.005 0.006 0.005
C26 0.038 0.035 0.060 0.009 0.013 -0.002
C27 0.034 0.030 0.055 0.007 0.009 -0.002
C28 0.046 0.035 0.055 0.011 0.004 0.002
C29 0.043 0.038 0.097 0.011 0.020 0.002
C30 0.053 0.034 0.110 0.011 0.024 -0.006
C31 0.058 0.031 0.076 0.010 0.009 0.001
C32 0.056 0.021 0.050 0.005 0.005 0.002
C33 0.124 0.032 0.068 0.004 0.037 0.003
C34 0.143 0.049 0.083 0.000 0.058 0.024
C35 0.110 0.051 0.100 0.008 0.055 0.026
C36 0.059 0.054 0.070 -0.002 0.023 0.013
C37 0.073 0.041 0.037 0.005 0.009 0.014
C38 0.054 0.038 0.036 -0.003 0.009 0.011
C39 0.054 0.041 0.046 0.003 0.016 0.006
C40 0.048 0.040 0.036 0.005 0.008 -0.003
C41 0.052 0.034 0.037 -0.001 0.011 0.005
C42 0.051 0.035 0.061 0.007 0.021 0.007
C43 0.061 0.033 0.052 0.006 0.015 -0.003
C44 0.075 0.035 0.077 0.012 0.035 0.008
C45 0.096 0.038 0.174 0.005 0.086 -0.001
C46 0.124 0.041 0.237 0.020 0.100 -0.008
C47 0.110 0.036 0.192 0.019 0.085 0.005
C48 0.098 0.032 0.106 0.010 0.052 0.002
C49 0.060 0.033 0.042 0.004 0.005 0.005
C50 0.068 0.060 0.046 -0.003 0.011 0.016
C51 0.057 0.076 0.056 -0.005 0.020 0.011
C52 0.048 0.073 0.049 -0.005 0.008 0.003
C53 0.048 0.037 0.038 0.002 0.008 -0.001
C54 0.034 0.038 0.034 0.002 0.004 0.004
C55 0.037 0.045 0.035 0.005 0.006 0.000
C56 0.031 0.040 0.035 0.003 -0.001 -0.006
C57 0.039 0.041 0.037 -0.002 0.003 -0.005
C58 0.043 0.046 0.040 0.006 -0.002 -0.005
C59 0.053 0.039 0.030 0.003 -0.005 -0.003
C60 0.065 0.035 0.038 0.007 -0.012 -0.009
C61 0.056 0.062 0.046 -0.003 -0.009 -0.011
C62 0.074 0.073 0.076 0.004 -0.029 -0.027
C63 0.093 0.054 0.045 0.001 0.000 -0.003
C64 0.076 0.047 0.039 0.003 -0.003 -0.013
C65 0.056 0.042 0.033 -0.001 0.000 0.002
C66 0.057 0.062 0.050 -0.013 0.015 0.006
C67 0.056 0.075 0.055 -0.013 0.008 0.024
C68 0.048 0.072 0.045 -0.011 0.003 0.015
C69 0.047 0.040 0.033 0.000 0.005 0.005
C70 0.038 0.041 0.033 0.001 0.000 0.005
C71 0.035 0.053 0.036 -0.001 -0.001 0.007
C72 0.037 0.037 0.032 0.000 0.004 -0.003
C73 0.038 0.039 0.032 0.001 0.005 0.002
C74 0.029 0.050 0.035 -0.004 0.002 0.001
C75 0.038 0.046 0.031 0.002 0.002 0.000
C76 0.044 0.044 0.028 0.003 0.001 -0.006
C77 0.041 0.064 0.039 -0.005 0.001 -0.006
C78 0.053 0.072 0.039 -0.002 -0.004 -0.012
C79 0.064 0.057 0.031 0.000 -0.003 -0.005
C80 0.059 0.041 0.028 -0.003 0.001 0.000
C81 0.074 0.048 0.043 -0.001 0.004 0.008
C82 0.090 0.076 0.054 -0.022 -0.001 0.028
C83 0.091 0.158 0.079 -0.054 -0.005 0.057
C84 0.068 0.133 0.074 -0.047 0.002 0.044
C85 0.057 0.058 0.037 -0.005 0.003 0.013
C86 0.051 0.046 0.042 0.003 0.006 0.014
C87 0.039 0.063 0.042 -0.006 -0.002 0.008
C88 0.038 0.045 0.038 0.002 -0.001 0.009
C89 0.042 0.039 0.038 0.007 0.005 0.011
C90 0.040 0.060 0.037 -0.005 0.001 0.014
C91 0.045 0.048 0.037 0.008 0.002 0.007
C92 0.051 0.050 0.034 0.003 0.001 0.006
C93 0.057 0.069 0.046 0.001 -0.003 0.005
C94 0.067 0.092 0.048 -0.003 -0.013 -0.014
C95 0.085 0.076 0.042 -0.002 -0.003 -0.005
C96 0.076 0.046 0.039 0.002 0.007 0.003
C97 0.062 0.047 0.039 0.000 -0.001 -0.005
C98 0.066 0.056 0.054 0.005 0.017 -0.019
C99 0.061 0.072 0.077 0.006 0.016 -0.020
C100 0.049 0.082 0.052 0.003 0.004 -0.004
C101 0.048 0.048 0.041 -0.006 0.005 -0.004
C102 0.044 0.046 0.034 -0.001 0.000 -0.001
C103 0.030 0.053 0.046 -0.007 -0.001 0.008
C104 0.040 0.046 0.037 -0.002 0.001 0.005
C105 0.053 0.048 0.040 -0.006 0.001 0.015
C106 0.054 0.062 0.044 -0.013 -0.008 0.019
C107 0.069 0.055 0.030 -0.007 -0.006 0.026
C108 0.094 0.059 0.035 -0.003 -0.011 0.025
C109 0.104 0.120 0.052 0.007 -0.011 0.059
C110 0.120 0.153 0.074 0.016 -0.014 0.071
C111 0.156 0.110 0.061 0.018 -0.018 0.053
C112 0.117 0.071 0.043 0.002 -0.010 0.025
C113 0.066 0.047 0.063 0.013 0.001 -0.012
C114 0.096 0.070 0.080 0.034 -0.009 -0.037
C115 0.066 0.112 0.107 0.050 -0.012 -0.046
C116 0.061 0.093 0.079 0.037 -0.010 -0.035
C117 0.051 0.061 0.049 0.009 -0.009 -0.018
C118 0.048 0.047 0.040 0.004 -0.007 -0.011
C119 0.040 0.059 0.052 0.008 -0.004 -0.014
C120 0.037 0.046 0.034 0.002 0.001 -0.007
C121 0.038 0.050 0.037 -0.006 0.002 -0.001
C122 0.042 0.058 0.038 -0.001 -0.005 0.002
C123 0.043 0.044 0.033 -0.009 -0.001 0.011
C124 0.053 0.047 0.031 -0.001 0.000 0.016
C125 0.051 0.083 0.039 -0.003 -0.004 0.018
C126 0.056 0.083 0.047 0.000 -0.009 0.016
C127 0.081 0.068 0.038 0.006 -0.009 0.025
C128 0.081 0.051 0.028 0.003 -0.004 0.015
C129 0.158 0.074 0.073 0.036 -0.038 -0.046
C130 0.164 0.075 0.072 0.030 -0.023 -0.050
C131 0.156 0.086 0.073 0.036 -0.015 -0.054
C132 0.136 0.074 0.085 0.023 -0.017 -0.039
C133 0.109 0.047 0.062 0.012 -0.017 -0.036
C134 0.085 0.052 0.054 0.010 -0.016 -0.024
C135 0.077 0.063 0.056 0.015 -0.013 -0.028
C136 0.078 0.042 0.056 0.007 -0.020 -0.015
C137 0.058 0.042 0.046 0.012 -0.013 -0.017
C138 0.055 0.060 0.057 0.008 -0.015 -0.018
C139 0.057 0.046 0.046 0.006 -0.010 -0.022
C140 0.063 0.042 0.037 0.000 -0.005 -0.007
C141 0.057 0.080 0.067 0.021 -0.017 -0.012
C142 0.062 0.090 0.055 0.015 -0.016 0.004
C143 0.079 0.061 0.039 0.000 -0.011 0.013
C144 0.073 0.051 0.035 0.006 0.005 0.012
C145 0.053 0.035 0.042 0.005 0.001 -0.002
C146 0.062 0.045 0.051 0.001 0.005 -0.013
C147 0.047 0.059 0.072 -0.003 0.010 -0.017
C148 0.043 0.046 0.063 -0.001 0.010 -0.006
C149 0.037 0.049 0.035 -0.004 -0.003 0.000
C150 0.040 0.035 0.040 -0.002 -0.001 -0.003
C151 0.040 0.050 0.044 0.002 0.000 0.005
C152 0.039 0.035 0.040 -0.004 -0.009 0.002
C153 0.049 0.037 0.045 -0.001 -0.003 0.002
C154 0.062 0.045 0.054 -0.007 -0.008 0.007
C155 0.068 0.034 0.052 -0.003 -0.014 0.008
C156 0.082 0.047 0.062 0.000 -0.006 0.015
C157 0.103 0.048 0.112 0.002 0.000 0.023
C158 0.113 0.059 0.144 -0.009 -0.006 0.035
C159 0.141 0.044 0.133 0.005 -0.004 0.037
C160 0.139 0.042 0.070 0.006 -0.002 0.010
C161 0.076 0.038 0.047 -0.002 0.007 -0.007
C162 0.105 0.043 0.062 0.000 0.023 -0.017
C163 0.097 0.058 0.077 -0.003 0.035 -0.027
C164 0.073 0.050 0.065 -0.007 0.016 -0.007
C165 0.058 0.044 0.033 -0.002 0.006 -0.016
C166 0.053 0.034 0.037 -0.002 0.007 0.000
C167 0.039 0.042 0.050 -0.006 0.012 -0.003
C168 0.035 0.040 0.033 -0.007 0.000 -0.001
C169 0.043 0.038 0.037 -0.005 0.001 0.001
C170 0.045 0.048 0.047 -0.009 0.003 0.006
C171 0.055 0.040 0.045 -0.002 0.002 0.004
C172 0.074 0.044 0.051 -0.006 -0.005 0.012
C173 0.082 0.056 0.092 -0.005 0.018 0.023
C174 0.086 0.059 0.142 -0.013 0.020 0.035
C175 0.124 0.041 0.108 -0.012 0.004 0.027
C176 0.108 0.035 0.068 -0.003 -0.008 0.017
C177 0.176 0.047 0.056 0.008 0.017 -0.011
C178 0.232 0.046 0.065 0.010 0.018 -0.038
C179 0.171 0.070 0.107 0.007 0.035 -0.038
C180 0.114 0.050 0.090 0.004 0.027 -0.030
C181 0.112 0.046 0.043 -0.003 0.000 -0.016
C182 0.078 0.043 0.038 -0.001 0.009 -0.005
C183 0.065 0.051 0.049 -0.004 0.013 -0.010
C184 0.053 0.044 0.034 -0.006 0.002 -0.002
C185 0.053 0.043 0.028 -0.002 0.004 -0.001
C186 0.056 0.052 0.041 -0.007 0.011 0.007
C187 0.062 0.045 0.031 -0.009 0.006 0.005
C188 0.085 0.047 0.036 -0.005 0.012 0.014
C189 0.109 0.055 0.095 -0.010 0.048 0.020
C190 0.156 0.080 0.112 0.002 0.070 0.045
C191 0.177 0.057 0.075 -0.012 0.011 0.040
C192 0.111 0.036 0.067 -0.005 -0.017 0.003
C193 0.052 0.038 0.034 -0.002 -0.001 -0.002
C194 0.062 0.048 0.046 -0.002 -0.017 -0.001
C195 0.045 0.075 0.067 -0.028 -0.008 -0.001
C196 0.039 0.065 0.064 -0.012 0.001 0.001
C197 0.039 0.035 0.046 -0.005 0.000 0.001
C198 0.038 0.042 0.040 -0.004 -0.004 -0.002
C199 0.031 0.045 0.043 -0.003 0.009 -0.002
C200 0.034 0.032 0.038 0.002 0.012 -0.005
C201 0.038 0.033 0.036 -0.005 0.005 -0.007
C202 0.043 0.041 0.045 0.001 0.011 -0.008
C203 0.056 0.034 0.038 -0.001 0.011 -0.004
C204 0.058 0.032 0.043 -0.002 0.013 -0.003
C205 0.068 0.055 0.062 -0.006 0.025 -0.011
C206 0.087 0.062 0.061 -0.012 0.031 -0.001
C207 0.095 0.044 0.050 -0.010 0.030 -0.002
C208 0.086 0.041 0.036 -0.005 0.012 -0.003
C209 0.058 0.047 0.041 -0.008 -0.005 0.010
C210 0.066 0.083 0.048 -0.016 -0.023 0.010
C211 0.069 0.106 0.060 -0.029 -0.021 0.031
C212 0.047 0.086 0.055 -0.022 -0.005 0.011
C213 0.033 0.045 0.037 -0.009 0.002 -0.002
C214 0.031 0.040 0.037 -0.002 0.003 0.002
C215 0.031 0.042 0.037 -0.008 -0.001 0.006
C216 0.038 0.030 0.036 -0.001 0.004 -0.006
C217 0.029 0.033 0.037 -0.001 0.001 -0.006
C218 0.026 0.044 0.042 -0.001 0.006 -0.002
C219 0.038 0.031 0.035 -0.004 0.006 -0.003
C220 0.038 0.034 0.035 0.000 0.001 -0.002
C221 0.036 0.060 0.052 -0.017 0.012 -0.004
C222 0.053 0.063 0.055 -0.014 0.017 -0.001
C223 0.059 0.055 0.039 -0.022 0.005 -0.003
C224 0.049 0.035 0.036 -0.004 -0.001 -0.006
C225 0.101 0.039 0.034 0.003 0.007 0.004
C226 0.095 0.062 0.036 -0.006 -0.017 0.007
C227 0.079 0.070 0.046 -0.002 -0.021 0.003
C228 0.064 0.061 0.049 -0.003 -0.007 0.003
C229 0.065 0.034 0.037 0.003 -0.005 0.000
C230 0.051 0.031 0.037 0.003 -0.001 0.007
C231 0.045 0.053 0.037 -0.003 -0.003 0.006
C232 0.057 0.034 0.035 -0.002 0.005 0.002
C233 0.042 0.039 0.036 -0.003 0.004 0.002
C234 0.050 0.044 0.039 -0.003 0.002 0.010
C235 0.052 0.038 0.033 0.003 0.005 0.003
C236 0.057 0.025 0.039 -0.003 0.011 0.004
C237 0.065 0.052 0.046 -0.003 0.010 0.013
C238 0.071 0.065 0.052 -0.012 0.019 0.012
C239 0.078 0.057 0.045 -0.014 0.014 0.002
C240 0.080 0.038 0.039 -0.005 0.007 -0.005
C241 0.051 0.032 0.041 0.003 0.001 0.005
C242 0.048 0.044 0.047 0.007 -0.004 0.003
C243 0.044 0.056 0.053 0.004 -0.005 0.009
C244 0.034 0.055 0.059 0.009 0.004 0.005
C245 0.041 0.030 0.041 -0.001 0.003 0.004
C246 0.032 0.036 0.039 0.002 0.002 0.000
C247 0.036 0.040 0.042 0.003 0.008 0.002
C248 0.040 0.031 0.036 -0.001 0.010 0.002
C249 0.045 0.034 0.039 0.001 0.008 0.001
C250 0.046 0.032 0.049 0.001 0.014 0.002
C251 0.066 0.035 0.032 0.001 0.013 -0.001
C252 0.075 0.032 0.045 0.001 0.022 -0.005
C253 0.075 0.051 0.047 0.003 0.022 -0.004
C254 0.084 0.067 0.053 0.008 0.026 -0.013
C255 0.101 0.068 0.046 0.008 0.015 -0.022
C256 0.077 0.049 0.039 0.005 0.007 -0.010
C257 0.050 0.044 0.039 0.008 -0.005 0.000
C258 0.058 0.058 0.049 0.014 -0.010 -0.005
C259 0.048 0.087 0.061 0.019 -0.022 -0.003
C260 0.037 0.071 0.058 0.014 -0.005 -0.009
C261 0.029 0.044 0.045 0.000 0.003 0.002
C262 0.031 0.034 0.034 0.004 0.003 -0.002
C263 0.026 0.042 0.045 0.002 0.004 -0.003
C264 0.038 0.031 0.036 -0.003 0.009 -0.002
C265 0.033 0.034 0.033 -0.002 0.002 -0.003
C266 0.038 0.043 0.043 0.005 0.012 -0.009
C267 0.040 0.031 0.033 0.002 0.012 -0.009
C268 0.048 0.032 0.038 0.000 0.013 -0.005
C269 0.053 0.051 0.041 0.006 0.015 -0.009
C270 0.063 0.049 0.054 0.000 0.027 -0.018
C271 0.081 0.038 0.045 0.009 0.031 -0.004
C272 0.073 0.032 0.037 0.004 0.014 0.002
C273 0.104 0.044 0.043 0.007 -0.012 -0.001
C274 0.120 0.055 0.056 0.006 -0.036 -0.001
C275 0.083 0.077 0.067 0.000 -0.038 0.012
C276 0.056 0.061 0.066 -0.007 -0.018 0.008
C277 0.052 0.042 0.045 -0.009 -0.014 0.009
C278 0.038 0.042 0.047 -0.005 0.000 0.003
C279 0.035 0.056 0.047 -0.001 -0.005 -0.007
C280 0.034 0.033 0.043 0.001 0.009 -0.001
C281 0.027 0.038 0.045 -0.005 0.001 -0.004
C282 0.038 0.039 0.052 -0.001 0.008 -0.014
C283 0.048 0.039 0.040 -0.004 0.012 -0.006
C284 0.056 0.034 0.043 -0.004 0.013 -0.012
C285 0.076 0.060 0.056 0.002 0.027 -0.021
C286 0.106 0.083 0.067 -0.002 0.041 -0.030
C287 0.116 0.062 0.049 0.011 0.028 -0.016
C288 0.103 0.052 0.038 0.009 0.015 0.001
O1' 0.032 0.010 0.021 0.002 0.006 0.006
O2' 0.035 0.020 0.012 0.002 -0.005 -0.007
O3' 0.035 0.010 0.018 0.005 0.007 -0.005
O4' 0.015 0.033 0.030 0.001 -0.001 0.002
O1 0.065 0.069 0.061 0.002 0.008 -0.002
O2 0.068 0.048 0.054 0.002 0.019 -0.010
O3 0.080 0.044 0.074 -0.014 0.017 -0.001
O4 0.070 0.069 0.071 0.000 0.006 0.002

loop_
_atom_type_symbol
_atom_type_description
_atom_type_scat_dispersion_real
_atom_type_scat_dispersion_imag
_atom_type_scat_source
C C 0.0181 0.0091 'International Tables Vol C Tables 4.2.6.8 and 6.1.1.4'
H H 0.0000 0.0000 'International Tables Vol C Tables 4.2.6.8 and 6.1.1.4'
Cu Cu -1.9646 0.5888 'International Tables Vol C Tables 4.2.6.8 and 6.1.1.4'
N N 0.0311 0.0180 'International Tables Vol C Tables 4.2.6.8 and 6.1.1.4'
O O 0.0492 0.0322 'International Tables Vol C Tables 4.2.6.8 and 6.1.1.4'
S S 0.3331 0.5567 'International Tables Vol C Tables 4.2.6.8 and 6.1.1.4'

loop_
_geom_angle_atom_site_label_1
_geom_angle_atom_site_label_2
_geom_angle_atom_site_label_3
_geom_angle
N19 Cu1 O2 88.7(3)
N19 Cu1 N1 179.2(2)
O2 Cu1 N1 90.7(3)
N19 Cu1 N2 99.6(2)
O2 Cu1 N2 101.9(3)
N1 Cu1 N2 80.09(19)
N19 Cu1 O2' 90.3(2)
N1 Cu1 O2' 89.5(2)
N2 Cu1 O2' 142.7(2)
N19 Cu1 N20 80.47(19)
O2 Cu1 N20 142.3(3)
N1 Cu1 N20 100.32(19)
N2 Cu1 N20 115.49(19)
O2' Cu1 N20 101.6(2)
N26 Cu2 C289 160.4(2)
N26 Cu2 N109 160.4(2)
N26 Cu2 N3 95.66(18)
C289 Cu2 N3 90.1(2)
N109 Cu2 N3 90.1(2)
N26 Cu2 N25 80.69(19)
C289 Cu2 N25 92.9(2)
N109 Cu2 N25 92.9(2)
N3 Cu2 N25 176.1(2)
N26 Cu2 N4 107.36(19)
C289 Cu2 N4 92.2(2)
N109 Cu2 N4 92.2(2)
N3 Cu2 N4 78.17(18)
N25 Cu2 N4 104.07(19)
N32 Cu3 C291 155.2(3)
N32 Cu3 N111 155.2(3)
N32 Cu3 N5 94.2(2)
C291 Cu3 N5 93.6(2)
N111 Cu3 N5 93.6(2)
N32 Cu3 N31 80.1(2)
C291 Cu3 N31 90.2(2)
N111 Cu3 N31 90.2(2)
N5 Cu3 N31 173.3(2)
N32 Cu3 N6 117.8(2)
C291 Cu3 N6 87.0(2)
N111 Cu3 N6 87.0(2)
N5 Cu3 N6 76.03(19)
N31 Cu3 N6 109.7(2)
N21 Cu4 N8 96.56(19)
N21 Cu4 C298 89.6(2)
N8 Cu4 C298 158.9(2)
N21 Cu4 N118 89.6(2)
N8 Cu4 N118 158.9(2)
N21 Cu4 N7 176.4(2)
N8 Cu4 N7 80.85(19)
C298 Cu4 N7 92.0(2)
N118 Cu4 N7 92.0(2)
N21 Cu4 N22 77.61(19)
N8 Cu4 N22 108.78(18)
C298 Cu4 N22 92.2(2)
N118 Cu4 N22 92.2(2)
N7 Cu4 N22 105.57(19)
N9 Cu5 N27 161.93(19)
N9 Cu5 N28 105.0(2)
N27 Cu5 N28 81.03(19)
N9 Cu5 N10 81.75(19)
N27 Cu5 N10 105.80(19)
N28 Cu5 N10 136.70(19)
N11 Cu6 N33 170.6(2)
N11 Cu6 N34 102.6(2)
N33 Cu6 N34 80.0(2)
N11 Cu6 N12 80.64(19)
N33 Cu6 N12 104.4(2)
N34 Cu6 N12 132.4(2)
N14 Cu7 N23 94.3(2)
N14 Cu7 C300 151.3(3)
N23 Cu7 C300 93.0(2)
N14 Cu7 N120 151.3(3)
N23 Cu7 N120 93.0(2)
N14 Cu7 N13 80.0(2)
N23 Cu7 N13 173.2(2)
C300 Cu7 N13 90.3(2)
N120 Cu7 N13 90.3(2)
N14 Cu7 N24 121.7(2)
N23 Cu7 N24 76.0(2)
C300 Cu7 N24 87.1(2)
N120 Cu7 N24 87.1(2)
N13 Cu7 N24 110.2(2)
N29 Cu8 N15 170.5(2)
N29 Cu8 N16 102.8(2)
N15 Cu8 N16 80.3(2)
N29 Cu8 N30 80.6(2)
N15 Cu8 N30 104.3(2)
N16 Cu8 N30 130.45(19)
N35 Cu9 N17 157.0(2)
N35 Cu9 N18 111.9(2)
N17 Cu9 N18 80.6(2)
N35 Cu9 N36 80.8(2)
N17 Cu9 N36 110.4(2)
N18 Cu9 N36 120.2(2)
N37 Cu10 N55 178.9(2)
N37 Cu10 O1' 89.2(2)
N55 Cu10 O1' 89.9(2)
N37 Cu10 O1 89.6(3)
N55 Cu10 O1 89.3(3)
N37 Cu10 N38 80.9(2)
N55 Cu10 N38 99.4(2)
O1' Cu10 N38 139.0(2)
O1 Cu10 N38 98.2(3)
N37 Cu10 N56 100.4(2)
N55 Cu10 N56 80.4(2)
O1' Cu10 N56 102.1(2)
O1 Cu10 N56 142.6(3)
N38 Cu10 N56 118.82(19)
N39 Cu11 C293 90.3(2)
N39 Cu11 N113 90.3(2)
N39 Cu11 N62 96.4(2)
C293 Cu11 N62 158.5(2)
N113 Cu11 N62 158.5(2)
N39 Cu11 N61 177.4(2)
C293 Cu11 N61 91.8(2)
N113 Cu11 N61 91.8(2)
N62 Cu11 N61 81.1(2)
N39 Cu11 N40 78.0(2)
C293 Cu11 N40 92.6(2)
N113 Cu11 N40 92.6(2)
N62 Cu11 N40 108.78(19)
N61 Cu11 N40 103.4(2)
N68 Cu12 N41 94.4(2)
N68 Cu12 C295 148.7(3)
N41 Cu12 C295 93.1(3)
N68 Cu12 N115 148.7(3)
N41 Cu12 N115 93.1(3)
N68 Cu12 N67 79.2(2)
N41 Cu12 N67 173.2(3)
C295 Cu12 N67 91.2(3)
N115 Cu12 N67 91.2(3)
N68 Cu12 N42 119.5(2)
N41 Cu12 N42 76.5(2)
C295 Cu12 N42 91.8(3)
N115 Cu12 N42 91.8(3)
N67 Cu12 N42 108.6(3)
N57 Cu13 N44 95.6(2)
N57 Cu13 C290 90.4(2)
N44 Cu13 C290 156.6(2)
N57 Cu13 N110 90.4(2)
N44 Cu13 N110 156.6(2)
N57 Cu13 N43 176.1(2)
N44 Cu13 N43 80.7(2)
C290 Cu13 N43 92.5(2)
N110 Cu13 N43 92.5(2)
N57 Cu13 N58 78.2(2)
N44 Cu13 N58 110.7(2)
C290 Cu13 N58 92.7(2)
N110 Cu13 N58 92.7(2)
N43 Cu13 N58 104.3(2)
N45 Cu14 N46 81.5(2)
N45 Cu14 N63 162.69(19)
N46 Cu14 N63 104.1(2)
N45 Cu14 N64 105.4(2)
N46 Cu14 N64 137.1(2)
N63 Cu14 N64 81.8(2)
N47 Cu15 N69 170.8(2)
N47 Cu15 N70 102.4(2)
N69 Cu15 N70 80.1(2)
N47 Cu15 N48 80.7(2)
N69 Cu15 N48 104.8(2)
N70 Cu15 N48 128.5(2)
N50 Cu16 C292 144.8(3)
N50 Cu16 N112 144.8(3)
N50 Cu16 N59 95.1(2)
C292 Cu16 N59 91.2(2)
N112 Cu16 N59 91.2(2)
N50 Cu16 N49 79.9(2)
C292 Cu16 N49 91.0(3)
N112 Cu16 N49 91.0(3)
N59 Cu16 N49 174.0(3)
N50 Cu16 N60 121.2(3)
C292 Cu16 N60 93.9(3)
N112 Cu16 N60 93.9(3)
N59 Cu16 N60 77.8(2)
N49 Cu16 N60 107.6(3)
N65 Cu17 N51 170.3(2)
N65 Cu17 N52 102.6(2)
N51 Cu17 N52 79.6(2)
N65 Cu17 N66 80.7(2)
N51 Cu17 N66 104.9(2)
N52 Cu17 N66 132.7(2)
N53 Cu18 N71 161.4(2)
N53 Cu18 N72 108.2(2)
N71 Cu18 N72 80.2(2)
N53 Cu18 N54 80.0(2)
N71 Cu18 N54 108.1(2)
N72 Cu18 N54 128.6(2)
N91 Cu19 N73 179.3(2)
N91 Cu19 O3 89.2(3)
N73 Cu19 O3 90.2(3)
N91 Cu19 N74 100.07(19)
N73 Cu19 N74 80.05(19)
O3 Cu19 N74 101.4(3)
N91 Cu19 O3' 90.0(2)
N73 Cu19 O3' 89.5(2)
N74 Cu19 O3' 142.9(2)
N91 Cu19 N92 80.16(19)
N73 Cu19 N92 100.38(19)
O3 Cu19 N92 141.6(3)
N74 Cu19 N92 116.73(19)
O3' Cu19 N92 100.1(2)
N75 Cu20 N98 96.55(18)
N75 Cu20 C297 89.4(2)
N98 Cu20 C297 159.3(2)
N75 Cu20 N117 89.4(2)
N98 Cu20 N117 159.3(2)
N75 Cu20 N97 176.9(2)
N98 Cu20 N97 80.73(19)
C297 Cu20 N97 92.7(2)
N117 Cu20 N97 92.7(2)
N75 Cu20 N76 78.32(19)
N98 Cu20 N76 106.11(18)
C297 Cu20 N76 94.5(2)
N117 Cu20 N76 94.5(2)
N97 Cu20 N76 103.72(19)
N104 Cu21 C299 151.8(3)
N104 Cu21 N119 151.8(3)
N104 Cu21 N77 95.0(2)
C299 Cu21 N77 91.3(2)
N119 Cu21 N77 91.3(2)
N104 Cu21 N103 79.7(2)
C299 Cu21 N103 93.0(2)
N119 Cu21 N103 93.0(2)
N77 Cu21 N103 174.6(2)
N104 Cu21 N78 119.01(19)
C299 Cu21 N78 89.2(2)
N119 Cu21 N78 89.2(2)
N77 Cu21 N78 76.82(19)
N103 Cu21 N78 106.6(2)
N93 Cu22 N80 96.63(19)
N93 Cu22 C294 89.6(2)
N80 Cu22 C294 157.5(2)
N93 Cu22 N114 89.6(2)
N80 Cu22 N114 157.5(2)
N93 Cu22 N79 176.8(2)
N80 Cu22 N79 80.44(19)
C294 Cu22 N79 92.6(2)
N114 Cu22 N79 92.6(2)
N93 Cu22 N94 78.20(18)
N80 Cu22 N94 109.44(19)
C294 Cu22 N94 93.0(2)
N114 Cu22 N94 93.0(2)
N79 Cu22 N94 103.96(19)
N100 Cu23 N82 136.47(19)
N100 Cu23 N99 81.24(18)
N82 Cu23 N99 104.83(18)
N100 Cu23 N81 106.07(19)
N82 Cu23 N81 81.32(18)
N99 Cu23 N81 162.18(19)
N83 Cu24 N105 170.3(2)
N83 Cu24 N106 103.56(19)
N105 Cu24 N106 79.90(19)
N83 Cu24 N84 80.53(18)
N105 Cu24 N84 104.40(19)
N106 Cu24 N84 129.51(19)
N86 Cu25 N95 95.8(2)
N86 Cu25 C296 144.3(3)
N95 Cu25 C296 92.2(2)
N86 Cu25 N116 144.3(3)
N95 Cu25 N116 92.2(2)
N86 Cu25 N85 79.9(2)
N95 Cu25 N85 175.3(2)
C296 Cu25 N85 90.2(2)
N116 Cu25 N85 90.2(2)
N86 Cu25 N96 124.8(2)
N95 Cu25 N96 77.9(2)
C296 Cu25 N96 90.9(2)
N116 Cu25 N96 90.9(2)
N85 Cu25 N96 106.2(2)
N101 Cu26 N87 169.0(2)
N101 Cu26 N88 103.51(19)
N87 Cu26 N88 80.1(2)
N101 Cu26 N102 80.6(2)
N87 Cu26 N102 104.3(2)
N88 Cu26 N102 135.1(2)
N107 Cu27 N89 157.3(2)
N107 Cu27 N90 111.4(2)
N89 Cu27 N90 80.56(19)
N107 Cu27 N108 80.1(2)
N89 Cu27 N108 110.4(2)
N90 Cu27 N108 122.7(2)
O3 S1 O1 118.1(6)
O3 S1 O2 115.4(6)
O1 S1 O2 117.7(6)
O3' S1 O2' 113.7(4)
O3' S1 O1' 112.6(4)
O2' S1 O1' 114.3(4)
O3' S1 O4' 105.1(4)
O2' S1 O4' 105.3(4)
O1' S1 O4' 104.6(4)
O3 S1 O4 100.2(6)
O1 S1 O4 101.0(5)
O2 S1 O4 98.7(5)
C5 N1 C1 119.7(6)
C5 N1 Cu1 116.1(4)
C1 N1 Cu1 124.2(4)
N3 N2 C6 107.0(5)
N3 N2 Cu1 139.2(4)
C6 N2 Cu1 113.6(4)
C8 N3 N2 109.8(5)
C8 N3 Cu2 117.5(4)
N2 N3 Cu2 132.6(4)
N5 N4 C9 107.3(5)
N5 N4 Cu2 137.0(4)
C9 N4 Cu2 108.6(4)
C11 N5 N4 109.2(5)
C11 N5 Cu3 119.6(4)
N4 N5 Cu3 130.1(4)
C16 N6 C12 118.8(6)
C16 N6 Cu3 130.2(5)
C12 N6 Cu3 109.1(4)
C17 N7 C21 119.1(5)
C17 N7 Cu4 126.3(4)
C21 N7 Cu4 114.6(4)
C22 N8 N9 106.8(5)
C22 N8 Cu4 114.8(4)
N9 N8 Cu4 137.4(4)
C24 N9 N8 108.1(5)
C24 N9 Cu5 114.9(4)
N8 N9 Cu5 136.3(4)
N11 N10 C25 108.5(5)
N11 N10 Cu5 136.4(4)
C25 N10 Cu5 114.8(4)
N10 N11 C27 109.0(5)
N10 N11 Cu6 134.2(4)
C27 N11 Cu6 116.5(4)
C32 N12 C28 119.8(5)
C32 N12 Cu6 128.1(4)
C28 N12 Cu6 112.0(4)
C33 N13 C37 119.1(7)
C33 N13 Cu7 127.8(5)
C37 N13 Cu7 112.7(4)
C38 N14 N15 108.5(5)
C38 N14 Cu7 116.4(4)
N15 N14 Cu7 134.2(4)
N14 N15 C40 107.5(5)
N14 N15 Cu8 135.5(4)
C40 N15 Cu8 116.8(4)
C41 N16 N17 108.9(5)
C41 N16 Cu8 115.4(4)
N17 N16 Cu8 135.1(4)
C43 N17 N16 107.0(5)
C43 N17 Cu9 116.0(4)
N16 N17 Cu9 135.0(4)
C44 N18 C48 118.9(6)
C44 N18 Cu9 111.2(4)
C48 N18 Cu9 129.6(5)
C49 N19 C53 119.1(5)
C49 N19 Cu1 125.2(4)
C53 N19 Cu1 115.7(4)
N21 N20 C54 107.4(5)
N21 N20 Cu1 139.1(4)
C54 N20 Cu1 113.0(4)
N20 N21 C56 109.4(5)
N20 N21 Cu4 131.7(4)
C56 N21 Cu4 118.9(4)
C57 N22 N23 107.7(5)
C57 N22 Cu4 109.5(4)
N23 N22 Cu4 135.9(4)
C59 N23 N22 108.6(5)
C59 N23 Cu7 120.9(4)
N22 N23 Cu7 129.3(4)
C64 N24 C60 119.2(6)
C64 N24 Cu7 130.2(5)
C60 N24 Cu7 110.0(4)
C65 N25 C69 119.0(5)
C65 N25 Cu2 126.5(4)
C69 N25 Cu2 114.5(4)
N27 N26 C70 107.2(4)
N27 N26 Cu2 136.8(4)
C70 N26 Cu2 114.4(4)
N26 N27 C72 108.8(5)
N26 N27 Cu5 135.7(4)
C72 N27 Cu5 114.5(4)
C73 N28 N29 109.5(5)
C73 N28 Cu5 116.2(4)
N29 N28 Cu5 134.0(4)
C75 N29 N28 107.4(5)
C75 N29 Cu8 117.8(4)
N28 N29 Cu8 134.6(4)
C80 N30 C76 119.5(5)
C80 N30 Cu8 127.6(4)
C76 N30 Cu8 112.8(4)
C81 N31 C85 118.1(6)
C81 N31 Cu3 127.6(5)
C85 N31 Cu3 113.5(4)
N33 N32 C86 108.0(5)
N33 N32 Cu3 133.9(4)
C86 N32 Cu3 115.6(4)
N32 N33 C88 108.7(5)
N32 N33 Cu6 134.4(4)
C88 N33 Cu6 116.8(4)
N35 N34 C89 110.2(5)
N35 N34 Cu6 133.5(4)
C89 N34 Cu6 116.2(4)
N34 N35 C91 106.2(5)
N34 N35 Cu9 135.7(4)
C91 N35 Cu9 115.6(4)
C96 N36 C92 119.7(6)
C96 N36 Cu9 128.0(5)
C92 N36 Cu9 111.1(4)
C97 N37 C101 118.6(6)
C97 N37 Cu10 125.0(4)
C101 N37 Cu10 116.3(4)
N39 N38 C102 107.0(5)
N39 N38 Cu10 139.9(4)
C102 N38 Cu10 112.9(4)
N38 N39 C104 109.0(5)
N38 N39 Cu11 131.9(4)
C104 N39 Cu11 119.0(4)
C105 N40 N41 108.1(5)
C105 N40 Cu11 108.4(4)
N41 N40 Cu11 137.5(5)
C107 N41 N40 107.9(6)
C107 N41 Cu12 120.0(4)
N40 N41 Cu12 131.3(5)
C108 N42 C112 119.9(8)
C108 N42 Cu12 110.4(4)
C112 N42 Cu12 128.9(7)
C113 N43 C117 120.1(6)
C113 N43 Cu13 125.6(5)
C117 N43 Cu13 114.2(4)
N45 N44 C118 108.0(5)
N45 N44 Cu13 136.6(4)
C118 N44 Cu13 114.0(4)
N44 N45 C120 107.7(5)
N44 N45 Cu14 136.2(4)
C120 N45 Cu14 115.3(4)
C121 N46 N47 109.4(5)
C121 N46 Cu14 115.4(4)
N47 N46 Cu14 135.1(4)
N46 N47 C123 106.8(5)
N46 N47 Cu15 134.4(4)
C123 N47 Cu15 118.6(4)
C128 N48 C124 120.4(6)
C128 N48 Cu15 126.4(5)
C124 N48 Cu15 113.1(4)
C129 N49 C133 117.8(8)
C129 N49 Cu16 128.4(6)
C133 N49 Cu16 113.1(5)
N51 N50 C134 106.9(6)
N51 N50 Cu16 133.5(4)
C134 N50 Cu16 116.6(4)
C136 N51 N50 108.4(6)
C136 N51 Cu17 117.8(4)
N50 N51 Cu17 133.9(5)
C137 N52 N53 109.6(5)
C137 N52 Cu17 116.5(4)
N53 N52 Cu17 133.8(5)
N52 N53 C139 106.5(5)
N52 N53 Cu18 134.2(5)
C139 N53 Cu18 117.3(4)
C140 N54 C144 119.1(6)
C140 N54 Cu18 111.8(4)
C144 N54 Cu18 128.9(5)
C145 N55 C149 120.2(6)
C145 N55 Cu10 124.3(5)
C149 N55 Cu10 115.5(4)
N57 N56 C150 106.6(5)
N57 N56 Cu10 140.1(4)
C150 N56 Cu10 112.9(4)
N56 N57 C152 109.7(5)
N56 N57 Cu13 132.1(4)
C152 N57 Cu13 118.1(4)
C153 N58 N59 106.5(5)
C153 N58 Cu13 107.4(4)
N59 N58 Cu13 139.7(5)
C155 N59 N58 109.4(6)
C155 N59 Cu16 118.3(4)
N58 N59 Cu16 131.7(5)
C160 N60 C156 117.2(8)
C160 N60 Cu16 131.5(7)
C156 N60 Cu16 111.0(5)
C161 N61 C165 119.3(6)
C161 N61 Cu11 126.7(5)
C165 N61 Cu11 114.0(4)
C166 N62 N63 107.1(5)
C166 N62 Cu11 114.1(4)
N63 N62 Cu11 137.4(4)
N62 N63 C168 109.2(5)
N62 N63 Cu14 136.1(4)
C168 N63 Cu14 113.9(4)
N65 N64 C169 107.8(5)
N65 N64 Cu14 137.6(4)
C169 N64 Cu14 114.5(4)
N64 N65 C171 108.4(5)
N64 N65 Cu17 133.9(4)
C171 N65 Cu17 117.5(4)
C176 N66 C172 118.6(7)
C176 N66 Cu17 128.3(6)
C172 N66 Cu17 113.0(4)
C177 N67 C181 117.8(8)
C177 N67 Cu12 128.3(7)
C181 N67 Cu12 113.1(5)
C182 N68 N69 108.1(6)
C182 N68 Cu12 117.6(5)
N69 N68 Cu12 133.4(4)
N68 N69 C184 107.8(5)
N68 N69 Cu15 135.1(4)
C184 N69 Cu15 117.1(4)
C185 N70 N71 108.8(5)
C185 N70 Cu15 115.8(4)
N71 N70 Cu15 135.2(4)
C187 N71 N70 107.1(5)
C187 N71 Cu18 117.0(4)
N70 N71 Cu18 135.2(4)
C192 N72 C188 118.6(7)
C192 N72 Cu18 129.9(6)
C188 N72 Cu18 111.5(4)
C193 N73 C197 120.7(5)
C193 N73 Cu19 123.5(4)
C197 N73 Cu19 115.7(4)
C198 N74 N75 106.9(5)
C198 N74 Cu19 114.0(4)
N75 N74 Cu19 138.9(4)
N74 N75 C200 109.2(4)
N74 N75 Cu20 132.7(4)
C200 N75 Cu20 118.1(4)
N77 N76 C201 107.1(5)
N77 N76 Cu20 136.9(4)
C201 N76 Cu20 108.0(4)
C203 N77 N76 109.1(5)
C203 N77 Cu21 119.6(4)
N76 N77 Cu21 130.5(4)
C208 N78 C204 118.6(6)
C208 N78 Cu21 131.0(5)
C204 N78 Cu21 109.6(4)
C209 N79 C213 119.9(5)
C209 N79 Cu22 125.3(4)
C213 N79 Cu22 114.7(4)
N81 N80 C214 106.8(4)
N81 N80 Cu22 136.6(4)
C214 N80 Cu22 115.3(4)
N80 N81 C216 108.3(4)
N80 N81 Cu23 136.2(4)
C216 N81 Cu23 114.6(3)
N83 N82 C217 108.5(4)
N83 N82 Cu23 134.8(4)
C217 N82 Cu23 116.5(4)
N82 N83 C219 107.9(4)
N82 N83 Cu24 134.4(4)
C219 N83 Cu24 117.2(4)
C224 N84 C220 119.1(5)
C224 N84 Cu24 127.6(4)
C220 N84 Cu24 113.2(4)
C225 N85 C229 118.6(6)
C225 N85 Cu25 128.0(5)
C229 N85 Cu25 112.6(4)
C230 N86 N87 107.7(5)
C230 N86 Cu25 116.3(4)
N87 N86 Cu25 133.6(4)
N86 N87 C232 108.0(5)
N86 N87 Cu26 134.9(4)
C232 N87 Cu26 117.0(4)
N89 N88 C233 109.0(5)
N89 N88 Cu26 134.3(4)
C233 N88 Cu26 116.5(4)
N88 N89 C235 107.4(5)
N88 N89 Cu27 134.1(4)
C235 N89 Cu27 116.3(4)
C236 N90 C240 119.5(6)
C236 N90 Cu27 110.1(4)
C240 N90 Cu27 129.5(5)
C241 N91 C245 120.4(5)
C241 N91 Cu19 123.9(4)
C245 N91 Cu19 115.7(4)
C246 N92 N93 106.4(5)
C246 N92 Cu19 112.9(4)
N93 N92 Cu19 140.0(4)
C248 N93 N92 110.1(5)
C248 N93 Cu22 118.1(4)
N92 N93 Cu22 131.8(4)
C249 N94 N95 106.6(5)
C249 N94 Cu22 107.0(4)
N95 N94 Cu22 137.3(4)
C251 N95 N94 109.5(5)
C251 N95 Cu25 118.2(4)
N94 N95 Cu25 132.1(4)
C256 N96 C252 117.7(6)
C256 N96 Cu25 130.1(5)
C252 N96 Cu25 111.0(4)
C261 N97 C257 120.2(5)
C261 N97 Cu20 114.1(4)
C257 N97 Cu20 125.6(4)
C262 N98 N99 106.6(4)
C262 N98 Cu20 114.7(3)
N99 N98 Cu20 136.7(3)
C264 N99 N98 108.7(4)
C264 N99 Cu23 114.0(4)
N98 N99 Cu23 136.3(3)
C265 N100 N101 108.4(4)
C265 N100 Cu23 116.2(4)
N101 N100 Cu23 135.3(4)
C267 N101 N100 107.6(4)
C267 N101 Cu26 117.1(4)
N100 N101 Cu26 134.6(4)
C272 N102 C268 118.7(5)
C272 N102 Cu26 128.5(5)
C268 N102 Cu26 112.8(4)
C273 N103 C277 119.5(6)
C273 N103 Cu21 126.6(5)
C277 N103 Cu21 113.8(4)
C278 N104 N105 106.8(5)
C278 N104 Cu21 117.1(4)
N105 N104 Cu21 133.7(4)
C280 N105 N104 108.9(5)
C280 N105 Cu24 117.5(4)
N104 N105 Cu24 133.6(4)
N107 N106 C281 109.3(5)
N107 N106 Cu24 134.7(4)
C281 N106 Cu24 116.0(4)
N106 N107 C283 107.5(5)
N106 N107 Cu27 133.9(4)
C283 N107 Cu27 116.6(4)
C288 N108 C284 117.0(6)
C288 N108 Cu27 130.4(5)
C284 N108 Cu27 111.4(4)
N110 N109 Cu2 172.2(6)
C290 C289 Cu2 172.2(6)
N109 N110 Cu13 171.7(6)
C289 C290 Cu13 171.7(6)
N112 N111 Cu3 172.4(6)
C292 C291 Cu3 172.4(6)
N111 N112 Cu16 172.8(7)
C291 C292 Cu16 172.8(7)
N114 N113 Cu11 172.6(6)
C294 C293 Cu11 172.6(6)
N113 N114 Cu22 173.9(6)
C293 C294 Cu22 173.9(6)
N116 N115 Cu12 174.9(7)
C296 C295 Cu12 174.9(7)
N115 N116 Cu25 171.9(7)
C295 C296 Cu25 171.9(7)
N118 N117 Cu20 174.7(5)
C298 C297 Cu20 174.7(5)
N117 N118 Cu4 173.6(6)
C297 C298 Cu4 173.6(6)
N120 N119 Cu21 174.3(7)
C300 C299 Cu21 174.3(7)
N119 N120 Cu7 169.9(6)
C299 C300 Cu7 169.9(6)
N1 C1 C2 121.6(6)
N1 C1 H1 119.2
C2 C1 H1 119.2
C3 C2 C1 119.0(6)
C3 C2 H2 120.5
C1 C2 H2 120.5
C2 C3 C4 119.5(6)
C2 C3 H3 120.2
C4 C3 H3 120.2
C5 C4 C3 119.0(6)
C5 C4 H4 120.5
C3 C4 H4 120.5
N1 C5 C4 121.2(6)
N1 C5 C6 114.0(5)
C4 C5 C6 124.8(6)
N2 C6 C7 110.4(5)
N2 C6 C5 115.9(5)
C7 C6 C5 133.7(6)
C6 C7 C8 104.2(5)
C6 C7 H7 127.9
C8 C7 H7 127.9
N3 C8 C7 108.7(5)
N3 C8 C9 116.4(5)
C7 C8 C9 135.0(6)
N4 C9 C10 110.2(5)
N4 C9 C8 115.9(5)
C10 C9 C8 133.7(6)
C9 C10 C11 104.1(5)
C9 C10 H10 127.9
C11 C10 H10 127.9
N5 C11 C10 109.2(5)
N5 C11 C12 117.0(6)
C10 C11 C12 133.8(6)
N6 C12 C13 121.8(6)
N6 C12 C11 115.7(6)
C13 C12 C11 122.5(6)
C14 C13 C12 118.8(7)
C14 C13 H13 120.6
C12 C13 H13 120.6
C13 C14 C15 119.0(7)
C13 C14 H14 120.5
C15 C14 H14 120.5
C16 C15 C14 119.0(6)
C16 C15 H15 120.5
C14 C15 H15 120.5
N6 C16 C15 122.6(7)
N6 C16 H16 118.7
C15 C16 H16 118.7
N7 C17 C18 122.0(6)
N7 C17 H17 119.0
C18 C17 H17 119.0
C19 C18 C17 118.2(6)
C19 C18 H18 120.9
C17 C18 H18 120.9
C20 C19 C18 120.8(7)
C20 C19 H19 119.6
C18 C19 H19 119.6
C19 C20 C21 118.5(7)
C19 C20 H20 120.8
C21 C20 H20 120.8
N7 C21 C20 121.3(6)
N7 C21 C22 113.9(5)
C20 C21 C22 124.8(6)
N8 C22 C23 110.5(5)
N8 C22 C21 115.6(5)
C23 C22 C21 133.9(6)
C24 C23 C22 104.7(5)
C24 C23 H23 127.7
C22 C23 H23 127.7
N9 C24 C23 110.0(5)
N9 C24 C25 113.7(5)
C23 C24 C25 136.3(6)
N10 C25 C26 109.3(5)
N10 C25 C24 114.2(5)
C26 C25 C24 136.6(6)
C25 C26 C27 104.2(5)
C25 C26 H26 127.9
C27 C26 H26 127.9
N11 C27 C26 109.0(5)
N11 C27 C28 115.9(5)
C26 C27 C28 135.1(6)
N12 C28 C29 120.1(6)
N12 C28 C27 114.4(5)
C29 C28 C27 125.5(6)
C30 C29 C28 118.6(7)
C30 C29 H29 120.7
C28 C29 H29 120.7
C31 C30 C29 120.6(7)
C31 C30 H30 119.7
C29 C30 H30 119.7
C30 C31 C32 119.1(6)
C30 C31 H31 120.5
C32 C31 H31 120.5
N12 C32 C31 121.8(6)
N12 C32 H32 119.1
C31 C32 H32 119.1
N13 C33 C34 121.0(8)
N13 C33 H33 119.5
C34 C33 H33 119.5
C35 C34 C33 120.8(8)
C35 C34 H34 119.6
C33 C34 H34 119.6
C34 C35 C36 117.6(8)
C34 C35 H35 121.2
C36 C35 H35 121.2
C35 C36 C37 120.6(8)
C35 C36 H36 119.7
C37 C36 H36 119.7
N13 C37 C36 120.8(6)
N13 C37 C38 113.8(6)
C36 C37 C38 125.5(7)
N14 C38 C39 110.5(5)
N14 C38 C37 115.6(6)
C39 C38 C37 133.9(6)
C40 C39 C38 103.6(6)
C40 C39 H39 128.2
C38 C39 H39 128.2
N15 C40 C39 109.8(5)
N15 C40 C41 112.4(5)
C39 C40 C41 137.8(6)
N16 C41 C42 110.0(5)
N16 C41 C40 114.7(6)
C42 C41 C40 135.3(6)
C41 C42 C43 104.0(6)
C41 C42 H42 128.0
C43 C42 H42 128.0
N17 C43 C42 110.1(5)
N17 C43 C44 116.1(6)
C42 C43 C44 133.8(6)
N18 C44 C45 121.3(7)
N18 C44 C43 115.1(6)
C45 C44 C43 123.6(7)
C44 C45 C46 118.9(8)
C44 C45 H45 120.6
C46 C45 H45 120.6
C47 C46 C45 118.4(9)
C47 C46 H46 120.8
C45 C46 H46 120.8
C48 C47 C46 119.8(8)
C48 C47 H47 120.1
C46 C47 H47 120.1
C47 C48 N18 122.6(8)
C47 C48 H48 118.7
N18 C48 H48 118.7
N19 C49 C50 122.7(6)
N19 C49 H49 118.6
C50 C49 H49 118.6
C49 C50 C51 118.6(7)
C49 C50 H50 120.7
C51 C50 H50 120.7
C52 C51 C50 119.4(7)
C52 C51 H51 120.3
C50 C51 H51 120.3
C53 C52 C51 120.0(7)
C53 C52 H52 120.0
C51 C52 H52 120.0
C52 C53 N19 120.2(6)
C52 C53 C54 125.4(6)
N19 C53 C54 114.4(5)
N20 C54 C55 109.1(5)
N20 C54 C53 115.9(5)
C55 C54 C53 135.0(6)
C56 C55 C54 105.6(5)
C56 C55 H55 127.2
C54 C55 H55 127.2
N21 C56 C55 108.6(5)
N21 C56 C57 114.8(5)
C55 C56 C57 136.6(5)
N22 C57 C58 109.9(5)
N22 C57 C56 115.7(5)
C58 C57 C56 134.2(6)
C57 C58 C59 103.7(6)
C57 C58 H58 128.2
C59 C58 H58 128.2
N23 C59 C58 110.1(5)
N23 C59 C60 115.7(6)
C58 C59 C60 134.1(6)
N24 C60 C61 122.7(6)
N24 C60 C59 115.2(6)
C61 C60 C59 122.1(7)
C60 C61 C62 115.9(7)
C60 C61 H61 122.1
C62 C61 H61 122.1
C63 C62 C61 120.4(7)
C63 C62 H62 119.8
C61 C62 H62 119.8
C64 C63 C62 119.3(7)
C64 C63 H63 120.3
C62 C63 H63 120.3
N24 C64 C63 122.4(7)
N24 C64 H64 118.8
C63 C64 H64 118.8
N25 C65 C66 122.8(6)
N25 C65 H65 118.6
C66 C65 H65 118.6
C67 C66 C65 117.8(6)
C67 C66 H66 121.1
C65 C66 H66 121.1
C66 C67 C68 120.7(7)
C66 C67 H67 119.7
C68 C67 H67 119.7
C67 C68 C69 118.8(6)
C67 C68 H68 120.6
C69 C68 H68 120.6
N25 C69 C68 120.9(5)
N25 C69 C70 114.1(5)
C68 C69 C70 125.0(6)
N26 C70 C71 109.5(5)
N26 C70 C69 115.4(5)
C71 C70 C69 135.0(6)
C72 C71 C70 104.7(5)
C72 C71 H71 127.7
C70 C71 H71 127.7
N27 C72 C71 109.7(5)
N27 C72 C73 113.8(5)
C71 C72 C73 136.4(5)
N28 C73 C74 109.4(5)
N28 C73 C72 113.5(5)
C74 C73 C72 137.1(6)
C73 C74 C75 104.5(5)
C73 C74 H74 127.8
C75 C74 H74 127.8
N29 C75 C74 109.1(5)
N29 C75 C76 114.5(5)
C74 C75 C76 136.4(6)
N30 C76 C77 122.0(5)
N30 C76 C75 114.2(5)
C77 C76 C75 123.8(6)
C76 C77 C78 116.8(6)
C76 C77 H77 121.6
C78 C77 H77 121.6
C79 C78 C77 120.9(6)
C79 C78 H78 119.6
C77 C78 H78 119.6
C80 C79 C78 118.9(6)
C80 C79 H79 120.6
C78 C79 H79 120.6
N30 C80 C79 121.8(6)
N30 C80 H80 119.1
C79 C80 H80 119.1
N31 C81 C82 122.0(7)
N31 C81 H81 119.0
C82 C81 H81 119.0
C83 C82 C81 119.1(7)
C83 C82 H82 120.5
C81 C82 H82 120.5
C82 C83 C84 120.0(8)
C82 C83 H83 120.0
C84 C83 H83 120.0
C85 C84 C83 119.2(8)
C85 C84 H84 120.4
C83 C84 H84 120.4
N31 C85 C84 121.6(6)
N31 C85 C86 112.6(6)
C84 C85 C86 125.8(7)
N32 C86 C87 109.1(6)
N32 C86 C85 116.2(6)
C87 C86 C85 134.7(6)
C88 C87 C86 104.7(6)
C88 C87 H87 127.6
C86 C87 H87 127.6
N33 C88 C87 109.4(5)
N33 C88 C89 114.1(5)
C87 C88 C89 136.4(6)
N34 C89 C90 109.1(5)
N34 C89 C88 112.9(5)
C90 C89 C88 137.9(6)
C89 C90 C91 104.2(5)
C89 C90 H90 127.9
C91 C90 H90 127.9
N35 C91 C90 110.2(5)
N35 C91 C92 116.3(6)
C90 C91 C92 133.5(6)
N36 C92 C93 120.3(6)
N36 C92 C91 114.3(6)
C93 C92 C91 125.3(6)
C94 C93 C92 119.7(7)
C94 C93 H93 120.1
C92 C93 H93 120.1
C93 C94 C95 120.2(8)
C93 C94 H94 119.9
C95 C94 H94 119.9
C96 C95 C94 118.6(7)
C96 C95 H95 120.7
C94 C95 H95 120.7
N36 C96 C95 121.5(7)
N36 C96 H96 119.3
C95 C96 H96 119.3
N37 C97 C98 122.4(6)
N37 C97 H97 118.8
C98 C97 H97 118.8
C97 C98 C99 118.7(7)
C97 C98 H98 120.6
C99 C98 H98 120.6
C100 C99 C98 119.3(7)
C100 C99 H99 120.3
C98 C99 H99 120.3
C99 C100 C101 120.0(7)
C99 C100 H100 120.0
C101 C100 H100 120.0
N37 C101 C100 120.8(6)
N37 C101 C102 114.3(6)
C100 C101 C102 125.0(6)
N38 C102 C103 109.5(5)
N38 C102 C101 115.3(5)
C103 C102 C101 135.2(6)
C104 C103 C102 104.7(5)
C104 C103 H103 127.7
C102 C103 H103 127.7
N39 C104 C103 109.8(5)
N39 C104 C105 114.8(6)
C103 C104 C105 135.4(6)
N40 C105 C106 110.0(6)
N40 C105 C104 116.2(5)
C106 C105 C104 133.8(7)
C105 C106 C107 103.6(6)
C105 C106 H106 128.2
C107 C106 H106 128.2
N41 C107 C106 110.4(6)
N41 C107 C108 114.4(7)
C106 C107 C108 135.1(7)
N42 C108 C109 121.9(7)
N42 C108 C107 115.6(7)
C109 C108 C107 122.4(8)
C108 C109 C110 117.0(10)
C108 C109 H109 121.5
C110 C109 H109 121.5
C111 C110 C109 120.2(10)
C111 C110 H110 119.9
C109 C110 H110 119.9
C112 C111 C110 118.7(9)
C112 C111 H111 120.6
C110 C111 H111 120.6
C111 C112 N42 122.2(10)
C111 C112 H112 118.9
N42 C112 H112 118.9
N43 C113 C114 121.1(7)
N43 C113 H113 119.4
C114 C113 H113 119.4
C115 C114 C113 119.2(7)
C115 C114 H114 120.4
C113 C114 H114 120.4
C114 C115 C116 120.2(8)
C114 C115 H115 119.9
C116 C115 H115 119.9
C115 C116 C117 119.0(7)
C115 C116 H116 120.5
C117 C116 H116 120.5
N43 C117 C116 120.3(6)
N43 C117 C118 114.7(6)
C116 C117 C118 125.0(6)
N44 C118 C119 110.1(6)
N44 C118 C117 115.3(5)
C119 C118 C117 134.6(6)
C120 C119 C118 103.7(6)
C120 C119 H119 128.1
C118 C119 H119 128.1
N45 C120 C119 110.5(5)
N45 C120 C121 113.4(5)
C119 C120 C121 136.1(6)
N46 C121 C122 109.4(6)
N46 C121 C120 113.8(5)
C122 C121 C120 136.7(6)
C123 C122 C121 103.6(6)
C123 C122 H122 128.2
C121 C122 H122 128.2
N47 C123 C122 110.7(5)
N47 C123 C124 113.1(6)
C122 C123 C124 136.0(6)
N48 C124 C125 121.1(6)
N48 C124 C123 114.4(5)
C125 C124 C123 124.4(6)
C124 C125 C126 118.7(7)
C124 C125 H125 120.6
C126 C125 H125 120.6
C127 C126 C125 119.5(7)
C127 C126 H126 120.3
C125 C126 H126 120.3
C128 C127 C126 119.2(7)
C128 C127 H127 120.4
C126 C127 H127 120.4
N48 C128 C127 121.0(7)
N48 C128 H128 119.5
C127 C128 H128 119.5
N49 C129 C130 123.3(9)
N49 C129 H129 118.3
C130 C129 H129 118.3
C131 C130 C129 118.9(9)
C131 C130 H130 120.6
C129 C130 H130 120.6
C130 C131 C132 118.7(10)
C130 C131 H131 120.6
C132 C131 H131 120.6
C133 C132 C131 119.2(10)
C133 C132 H132 120.4
C131 C132 H132 120.4
N49 C133 C132 121.8(7)
N49 C133 C134 113.7(7)
C132 C133 C134 124.5(8)
N50 C134 C135 110.1(6)
N50 C134 C133 113.6(7)
C135 C134 C133 136.3(8)
C136 C135 C134 104.4(7)
C136 C135 H135 127.8
C134 C135 H135 127.8
N51 C136 C135 110.1(6)
N51 C136 C137 112.8(6)
C135 C136 C137 137.0(7)
N52 C137 C138 109.2(6)
N52 C137 C136 113.3(6)
C138 C137 C136 137.4(7)
C137 C138 C139 104.2(6)
C137 C138 H138 127.9
C139 C138 H138 127.9
N53 C139 C138 110.5(6)
N53 C139 C140 115.1(6)
C138 C139 C140 134.4(6)
N54 C140 C141 122.1(6)
N54 C140 C139 114.4(6)
C141 C140 C139 123.4(7)
C142 C141 C140 117.1(7)
C142 C141 H141 121.5
C140 C141 H141 121.5
C143 C142 C141 120.7(7)
C143 C142 H142 119.6
C141 C142 H142 119.6
C144 C143 C142 119.0(7)
C144 C143 H143 120.5
C142 C143 H143 120.5
N54 C144 C143 122.0(7)
N54 C144 H144 119.0
C143 C144 H144 119.0
N55 C145 C146 121.7(6)
N55 C145 H145 119.1
C146 C145 H145 119.1
C145 C146 C147 118.6(6)
C145 C146 H146 120.7
C147 C146 H146 120.7
C148 C147 C146 119.8(7)
C148 C147 H147 120.1
C146 C147 H147 120.1
C147 C148 C149 118.9(7)
C147 C148 H148 120.5
C149 C148 H148 120.5
N55 C149 C148 120.7(6)
N55 C149 C150 114.8(5)
C148 C149 C150 124.5(6)
N56 C150 C151 110.5(5)
N56 C150 C149 115.9(5)
C151 C150 C149 133.7(6)
C152 C151 C150 104.5(6)
C152 C151 H151 127.8
C150 C151 H151 127.8
N57 C152 C151 108.9(5)
N57 C152 C153 116.3(5)
C151 C152 C153 134.9(6)
N58 C153 C154 110.9(6)
N58 C153 C152 116.3(5)
C154 C153 C152 132.9(6)
C153 C154 C155 103.7(7)
C153 C154 H154 128.1
C155 C154 H154 128.1
N59 C155 C154 109.5(6)
N59 C155 C156 116.9(7)
C154 C155 C156 133.4(7)
N60 C156 C157 123.1(7)
N60 C156 C155 114.0(7)
C157 C156 C155 122.9(8)
C156 C157 C158 119.0(10)
C156 C157 H157 120.5
C158 C157 H157 120.5
C159 C158 C157 119.1(10)
C159 C158 H158 120.4
C157 C158 H158 120.4
C158 C159 C160 118.9(9)
C158 C159 H159 120.6
C160 C159 H159 120.6
N60 C160 C159 122.6(10)
N60 C160 H160 118.7
C159 C160 H160 118.7
N61 C161 C162 122.6(7)
N61 C161 H161 118.7
C162 C161 H161 118.7
C161 C162 C163 118.8(7)
C161 C162 H162 120.6
C163 C162 H162 120.6
C164 C163 C162 118.9(7)
C164 C163 H163 120.6
C162 C163 H163 120.6
C165 C164 C163 119.4(8)
C165 C164 H164 120.3
C163 C164 H164 120.3
N61 C165 C164 121.0(6)
N61 C165 C166 114.3(5)
C164 C165 C166 124.7(7)
N62 C166 C167 110.6(5)
N62 C166 C165 115.9(6)
C167 C166 C165 133.5(6)
C168 C167 C166 103.7(5)
C168 C167 H167 128.1
C166 C167 H167 128.1
N63 C168 C167 109.3(5)
N63 C168 C169 114.9(5)
C167 C168 C169 135.8(6)
N64 C169 C170 109.8(6)
N64 C169 C168 114.4(5)
C170 C169 C168 135.8(6)
C171 C170 C169 104.0(6)
C171 C170 H170 128.0
C169 C170 H170 128.0
N65 C171 C170 109.9(6)
N65 C171 C172 115.2(6)
C170 C171 C172 134.7(7)
N66 C172 C173 122.9(7)
N66 C172 C171 113.5(6)
C173 C172 C171 123.6(7)
C174 C173 C172 116.1(9)
C174 C173 H173 122.0
C172 C173 H173 122.0
C173 C174 C175 121.1(9)
C173 C174 H174 119.4
C175 C174 H174 119.4
C176 C175 C174 119.8(8)
C176 C175 H175 120.1
C174 C175 H175 120.1
N66 C176 C175 121.5(9)
N66 C176 H176 119.3
C175 C176 H176 119.3
C178 C177 N67 123.3(10)
C178 C177 H177 118.4
N67 C177 H177 118.4
C177 C178 C179 120.1(9)
C177 C178 H178 120.0
C179 C178 H178 120.0
C178 C179 C180 118.7(11)
C178 C179 H179 120.7
C180 C179 H179 120.7
C179 C180 C181 118.8(10)
C179 C180 H180 120.6
C181 C180 H180 120.6
N67 C181 C180 121.2(7)
N67 C181 C182 113.5(7)
C180 C181 C182 125.3(8)
N68 C182 C183 110.9(6)
N68 C182 C181 114.5(7)
C183 C182 C181 134.6(7)
C184 C183 C182 104.3(6)
C184 C183 H183 127.9
C182 C183 H183 127.9
N69 C184 C183 109.0(6)
N69 C184 C185 113.0(6)
C183 C184 C185 138.1(6)
N70 C185 C186 109.9(6)
N70 C185 C184 113.9(6)
C186 C185 C184 136.1(6)
C187 C186 C185 103.5(6)
C187 C186 H186 128.2
C185 C186 H186 128.2
N71 C187 C186 110.6(6)
N71 C187 C188 116.3(6)
C186 C187 C188 133.2(6)
N72 C188 C189 122.4(7)
N72 C188 C187 114.6(6)
C189 C188 C187 123.0(7)
C188 C189 C190 117.4(9)
C188 C189 H189 121.3
C190 C189 H189 121.3
C191 C190 C189 119.6(9)
C191 C190 H190 120.2
C189 C190 H190 120.2
C190 C191 C192 119.0(9)
C190 C191 H191 120.5
C192 C191 H191 120.5
N72 C192 C191 122.9(9)
N72 C192 H192 118.5
C191 C192 H192 118.5
N73 C193 C194 120.9(6)
N73 C193 H193 119.6
C194 C193 H193 119.6
C195 C194 C193 119.3(6)
C195 C194 H194 120.4
C193 C194 H194 120.4
C194 C195 C196 119.9(7)
C194 C195 H195 120.1
C196 C195 H195 120.1
C195 C196 C197 118.8(7)
C195 C196 H196 120.6
C197 C196 H196 120.6
N73 C197 C196 120.3(6)
N73 C197 C198 115.4(5)
C196 C197 C198 124.3(6)
N74 C198 C199 111.2(5)
N74 C198 C197 114.5(5)
C199 C198 C197 134.3(6)
C200 C199 C198 103.5(5)
C200 C199 H199 128.3
C198 C199 H199 128.3
N75 C200 C199 109.3(5)
N75 C200 C201 115.8(5)
C199 C200 C201 134.9(5)
N76 C201 C202 110.0(5)
N76 C201 C200 115.4(5)
C202 C201 C200 134.5(5)
C201 C202 C203 104.4(5)
C201 C202 H202 127.8
C203 C202 H202 127.8
N77 C203 C202 109.3(5)
N77 C203 C204 117.2(6)
C202 C203 C204 133.5(6)
N78 C204 C205 121.2(6)
N78 C204 C203 114.8(6)
C205 C204 C203 124.0(6)
C204 C205 C206 118.7(7)
C204 C205 H205 120.7
C206 C205 H205 120.7
C207 C206 C205 120.1(7)
C207 C206 H206 119.9
C205 C206 H206 119.9
C206 C207 C208 118.9(7)
C206 C207 H207 120.6
C208 C207 H207 120.6
N78 C208 C207 122.5(7)
N78 C208 H208 118.8
C207 C208 H208 118.8
N79 C209 C210 121.0(6)
N79 C209 H209 119.5
C210 C209 H209 119.5
C211 C210 C209 118.6(6)
C211 C210 H210 120.7
C209 C210 H210 120.7
C210 C211 C212 121.1(7)
C210 C211 H211 119.5
C212 C211 H211 119.5
C213 C212 C211 118.4(7)
C213 C212 H212 120.8
C211 C212 H212 120.8
N79 C213 C212 121.0(5)
N79 C213 C214 114.2(5)
C212 C213 C214 124.7(6)
N80 C214 C215 110.6(5)
N80 C214 C213 114.6(5)
C215 C214 C213 134.8(5)
C214 C215 C216 104.8(5)
C214 C215 H215 127.6
C216 C215 H215 127.6
N81 C216 C215 109.5(5)
N81 C216 C217 114.4(5)
C215 C216 C217 136.1(5)
N82 C217 C218 109.9(5)
N82 C217 C216 112.5(5)
C218 C217 C216 137.5(5)
C217 C218 C219 104.2(5)
C217 C218 H218 127.9
C219 C218 H218 127.9
N83 C219 C218 109.5(5)
N83 C219 C220 115.4(5)
C218 C219 C220 135.1(5)
N84 C220 C221 121.5(5)
N84 C220 C219 113.4(5)
C221 C220 C219 125.1(5)
C220 C221 C222 118.8(6)
C220 C221 H221 120.6
C222 C221 H221 120.6
C221 C222 C223 120.0(6)
C221 C222 H222 120.0
C223 C222 H222 120.0
C224 C223 C222 118.0(6)
C224 C223 H223 121.0
C222 C223 H223 121.0
N84 C224 C223 122.5(6)
N84 C224 H224 118.7
C223 C224 H224 118.7
N85 C225 C226 122.9(7)
N85 C225 H225 118.6
C226 C225 H225 118.6
C227 C226 C225 118.6(6)
C227 C226 H226 120.7
C225 C226 H226 120.7
C226 C227 C228 120.4(7)
C226 C227 H227 119.8
C228 C227 H227 119.8
C229 C228 C227 118.1(7)
C229 C228 H228 121.0
C227 C228 H228 121.0
N85 C229 C228 121.3(6)
N85 C229 C230 113.8(6)
C228 C229 C230 125.0(6)
N86 C230 C231 110.8(5)
N86 C230 C229 114.4(5)
C231 C230 C229 134.8(6)
C232 C231 C230 104.3(6)
C232 C231 H231 127.9
C230 C231 H231 127.9
N87 C232 C231 109.2(5)
N87 C232 C233 113.5(5)
C231 C232 C233 137.3(6)
N88 C233 C234 109.4(5)
N88 C233 C232 112.8(5)
C234 C233 C232 137.7(6)
C233 C234 C235 105.2(6)
C233 C234 H234 127.4
C235 C234 H234 127.4
N89 C235 C234 109.1(5)
N89 C235 C236 116.1(5)
C234 C235 C236 134.7(6)
N90 C236 C237 120.5(5)
N90 C236 C235 115.5(5)
C237 C236 C235 123.9(6)
C238 C237 C236 119.5(7)
C238 C237 H237 120.2
C236 C237 H237 120.2
C239 C238 C237 119.8(7)
C239 C238 H238 120.1
C237 C238 H238 120.1
C238 C239 C240 118.6(6)
C238 C239 H239 120.7
C240 C239 H239 120.7
N90 C240 C239 122.0(7)
N90 C240 H240 119.0
C239 C240 H240 119.0
N91 C241 C242 121.6(6)
N91 C241 H241 119.2
C242 C241 H241 119.2
C241 C242 C243 118.6(6)
C241 C242 H242 120.7
C243 C242 H242 120.7
C242 C243 C244 119.9(6)
C242 C243 H243 120.1
C244 C243 H243 120.1
C243 C244 C245 119.3(6)
C243 C244 H244 120.4
C245 C244 H244 120.4
N91 C245 C244 120.1(5)
N91 C245 C246 115.4(5)
C244 C245 C246 124.5(6)
N92 C246 C247 110.2(5)
N92 C246 C245 115.4(5)
C247 C246 C245 134.5(5)
C248 C247 C246 104.1(5)
C248 C247 H247 127.9
C246 C247 H247 127.9
N93 C248 C247 109.1(5)
N93 C248 C249 116.6(5)
C247 C248 C249 134.3(6)
N94 C249 C250 110.8(5)
N94 C249 C248 116.0(5)
C250 C249 C248 133.1(6)
C249 C250 C251 104.0(6)
C249 C250 H250 128.0
C251 C250 H250 128.0
N95 C251 C250 109.0(5)
N95 C251 C252 117.6(6)
C250 C251 C252 133.3(6)
N96 C252 C253 122.2(6)
N96 C252 C251 113.6(6)
C253 C252 C251 124.2(7)
C252 C253 C254 119.5(7)
C252 C253 H253 120.2
C254 C253 H253 120.2
C255 C254 C253 118.4(8)
C255 C254 H254 120.8
C253 C254 H254 120.8
C254 C255 C256 120.1(7)
C254 C255 H255 120.0
C256 C255 H255 120.0
N96 C256 C255 122.0(7)
N96 C256 H256 119.0
C255 C256 H256 119.0
N97 C257 C258 121.2(6)
N97 C257 H257 119.4
C258 C257 H257 119.4
C257 C258 C259 119.1(6)
C257 C258 H258 120.5
C259 C258 H258 120.5
C258 C259 C260 120.4(6)
C258 C259 H259 119.8
C260 C259 H259 119.8
C259 C260 C261 118.1(6)
C259 C260 H260 120.9
C261 C260 H260 120.9
N97 C261 C260 120.9(6)
N97 C261 C262 114.6(5)
C260 C261 C262 124.4(6)
N98 C262 C263 111.4(5)
N98 C262 C261 114.6(5)
C263 C262 C261 133.9(5)
C262 C263 C264 103.8(5)
C262 C263 H263 128.1
C264 C263 H263 128.1
N99 C264 C263 109.5(5)
N99 C264 C265 115.1(5)
C263 C264 C265 135.4(5)
N100 C265 C266 109.9(5)
N100 C265 C264 112.8(5)
C266 C265 C264 137.3(5)
C267 C266 C265 104.4(5)
C267 C266 H266 127.8
C265 C266 H266 127.8
N101 C267 C266 109.7(5)
N101 C267 C268 115.0(5)
C266 C267 C268 135.3(5)
N102 C268 C269 122.1(5)
N102 C268 C267 113.9(5)
C269 C268 C267 124.0(6)
C268 C269 C270 117.9(6)
C268 C269 H269 121.1
C270 C269 H269 121.1
C271 C270 C269 120.6(6)
C271 C270 H270 119.7
C269 C270 H270 119.7
C270 C271 C272 118.9(6)
C270 C271 H271 120.6
C272 C271 H271 120.6
N102 C272 C271 121.9(7)
N102 C272 H272 119.0
C271 C272 H272 119.0
N103 C273 C274 120.4(8)
N103 C273 H273 119.8
C274 C273 H273 119.8
C273 C274 C275 120.6(7)
C273 C274 H274 119.7
C275 C274 H274 119.7
C274 C275 C276 119.0(7)
C274 C275 H275 120.5
C276 C275 H275 120.5
C277 C276 C275 119.4(8)
C277 C276 H276 120.3
C275 C276 H276 120.3
N103 C277 C276 121.0(6)
N103 C277 C278 113.3(5)
C276 C277 C278 125.6(7)
N104 C278 C279 110.8(5)
N104 C278 C277 114.2(6)
C279 C278 C277 135.0(6)
C278 C279 C280 104.1(5)
C278 C279 H279 127.9
C280 C279 H279 127.9
N105 C280 C279 109.4(5)
N105 C280 C281 112.9(5)
C279 C280 C281 137.7(6)
N106 C281 C282 110.1(5)
N106 C281 C280 113.7(5)
C282 C281 C280 136.1(5)
C281 C282 C283 102.8(5)
C281 C282 H282 128.6
C283 C282 H282 128.6
N107 C283 C282 110.4(5)
N107 C283 C284 117.6(5)
C282 C283 C284 132.0(6)
N108 C284 C285 122.0(6)
N108 C284 C283 112.8(5)
C285 C284 C283 125.1(6)
C286 C285 C284 120.6(8)
C286 C285 H285 119.7
C284 C285 H285 119.7
C285 C286 C287 117.9(8)
C285 C286 H286 121.1
C287 C286 H286 121.1
C288 C287 C286 119.0(7)
C288 C287 H287 120.5
C286 C287 H287 120.5
N108 C288 C287 123.4(8)
N108 C288 H288 118.3
C287 C288 H288 118.3
S1 O1' Cu10 128.6(4)
S1 O2' Cu1 127.2(4)
S1 O3' Cu19 125.6(4)
S1 O1 Cu10 129.8(7)
S1 O2 Cu1 130.9(6)
S1 O3 Cu19 128.8(6)

loop_
_geom_bond_atom_site_label_1
_geom_bond_atom_site_label_2
_geom_bond_distance
Cu1 N19 1.995(5)
Cu1 O2 1.970(9)
Cu1 N1 2.007(5)
Cu1 N2 2.037(5)
Cu1 O2' 2.031(6)
Cu1 N20 2.061(5)
Cu2 N26 1.980(5)
Cu2 C289 1.969(6)
Cu2 N109 1.969(6)
Cu2 N3 1.994(5)
Cu2 N25 2.031(5)
Cu2 N4 2.221(5)
Cu3 N32 1.940(5)
Cu3 C291 1.950(7)
Cu3 N111 1.950(7)
Cu3 N5 1.963(5)
Cu3 N31 2.069(5)
Cu3 N6 2.310(5)
Cu4 N21 1.972(5)
Cu4 N8 1.988(5)
Cu4 C298 1.992(6)
Cu4 N118 1.992(6)
Cu4 N7 2.022(5)
Cu4 N22 2.223(5)
Cu5 N9 1.956(5)
Cu5 N27 1.954(5)
Cu5 N28 1.958(5)
Cu5 N10 1.960(5)
Cu6 N11 1.924(5)
Cu6 N33 1.941(5)
Cu6 N34 1.969(5)
Cu6 N12 2.072(5)
Cu7 N14 1.944(5)
Cu7 N23 1.956(5)
Cu7 C300 1.971(7)
Cu7 N120 1.971(7)
Cu7 N13 2.058(6)
Cu7 N24 2.285(6)
Cu8 N29 1.905(5)
Cu8 N15 1.937(5)
Cu8 N16 1.980(5)
Cu8 N30 2.071(5)
Cu9 N35 1.927(5)
Cu9 N17 1.943(5)
Cu9 N18 2.121(6)
Cu9 N36 2.136(5)
Cu10 N37 1.970(5)
Cu10 N55 2.000(5)
Cu10 O1' 2.005(6)
Cu10 O1 2.034(10)
Cu10 N38 2.044(5)
Cu10 N56 2.060(5)
Cu11 N39 1.961(5)
Cu11 C293 1.984(6)
Cu11 N113 1.984(6)
Cu11 N62 1.992(5)
Cu11 N61 2.014(5)
Cu11 N40 2.227(5)
Cu12 N68 1.940(6)
Cu12 N41 1.946(6)
Cu12 C295 1.966(7)
Cu12 N115 1.966(7)
Cu12 N67 2.048(7)
Cu12 N42 2.254(7)
Cu13 N57 1.972(5)
Cu13 N44 1.999(5)
Cu13 C290 1.982(6)
Cu13 N110 1.982(6)
Cu13 N43 2.023(5)
Cu13 N58 2.257(6)
Cu14 N45 1.942(5)
Cu14 N46 1.960(5)
Cu14 N63 1.969(5)
Cu14 N64 1.969(5)
Cu15 N47 1.895(5)
Cu15 N69 1.927(6)
Cu15 N70 1.984(5)
Cu15 N48 2.070(5)
Cu16 N50 1.924(6)
Cu16 C292 1.946(6)
Cu16 N112 1.946(6)
Cu16 N59 1.958(6)
Cu16 N49 2.066(7)
Cu16 N60 2.219(7)
Cu17 N65 1.925(5)
Cu17 N51 1.938(6)
Cu17 N52 1.978(6)
Cu17 N66 2.070(6)
Cu18 N53 1.900(6)
Cu18 N71 1.921(5)
Cu18 N72 2.124(7)
Cu18 N54 2.113(6)
Cu19 N91 2.004(5)
Cu19 N73 2.004(5)
Cu19 O3 2.042(10)
Cu19 N74 2.035(5)
Cu19 O3' 2.061(6)
Cu19 N92 2.059(5)
Cu20 N75 1.970(5)
Cu20 N98 1.977(5)
Cu20 C297 2.003(6)
Cu20 N117 2.003(6)
Cu20 N97 2.027(5)
Cu20 N76 2.230(5)
Cu21 N104 1.937(5)
Cu21 C299 1.956(6)
Cu21 N119 1.956(6)
Cu21 N77 1.955(5)
Cu21 N103 2.048(6)
Cu21 N78 2.296(5)
Cu22 N93 1.975(5)
Cu22 N80 1.972(5)
Cu22 C294 1.988(6)
Cu22 N114 1.988(6)
Cu22 N79 2.022(5)
Cu22 N94 2.251(5)
Cu23 N100 1.945(5)
Cu23 N82 1.941(5)
Cu23 N99 1.964(5)
Cu23 N81 1.962(5)
Cu24 N83 1.910(5)
Cu24 N105 1.939(5)
Cu24 N106 1.975(5)
Cu24 N84 2.074(5)
Cu25 N86 1.937(5)
Cu25 N95 1.957(5)
Cu25 C296 1.998(6)
Cu25 N116 1.998(6)
Cu25 N85 2.052(6)
Cu25 N96 2.226(6)
Cu26 N101 1.919(5)
Cu26 N87 1.939(5)
Cu26 N88 1.971(5)
Cu26 N102 2.071(5)
Cu27 N107 1.918(5)
Cu27 N89 1.926(5)
Cu27 N90 2.153(5)
Cu27 N108 2.159(6)
S1 O3 1.418(9)
S1 O1 1.416(10)
S1 O2 1.452(9)
S1 O3' 1.448(6)
S1 O2' 1.440(6)
S1 O1' 1.465(6)
S1 O4' 1.597(7)
S1 O4 1.748(11)
N1 C5 1.344(7)
N1 C1 1.338(7)
N2 N3 1.349(6)
N2 C6 1.353(7)
N3 C8 1.349(7)
N4 N5 1.345(6)
N4 C9 1.364(7)
N5 C11 1.349(8)
N6 C16 1.336(8)
N6 C12 1.334(8)
N7 C17 1.336(7)
N7 C21 1.362(8)
N8 C22 1.357(7)
N8 N9 1.361(6)
N9 C24 1.361(7)
N10 N11 1.328(6)
N10 C25 1.358(7)
N11 C27 1.352(7)
N12 C32 1.343(7)
N12 C28 1.363(8)
N13 C33 1.340(8)
N13 C37 1.355(9)
N14 C38 1.336(8)
N14 N15 1.354(7)
N15 C40 1.371(8)
N16 C41 1.333(7)
N16 N17 1.357(6)
N17 C43 1.346(8)
N18 C44 1.338(9)
N18 C48 1.348(9)
N19 C49 1.323(7)
N19 C53 1.381(8)
N20 N21 1.338(6)
N20 C54 1.366(7)
N21 C56 1.367(7)
N22 C57 1.354(8)
N22 N23 1.360(6)
N23 C59 1.338(8)
N24 C64 1.335(8)
N24 C60 1.346(9)
N25 C65 1.334(7)
N25 C69 1.358(7)
N26 N27 1.351(6)
N26 C70 1.373(7)
N27 C72 1.369(7)
N28 C73 1.336(7)
N28 N29 1.344(6)
N29 C75 1.367(7)
N30 C80 1.339(7)
N30 C76 1.356(8)
N31 C81 1.346(8)
N31 C85 1.365(8)
N32 N33 1.349(7)
N32 C86 1.367(8)
N33 C88 1.355(7)
N34 N35 1.345(7)
N34 C89 1.361(7)
N35 C91 1.373(8)
N36 C96 1.339(8)
N36 C92 1.349(8)
N37 C97 1.349(8)
N37 C101 1.368(8)
N38 N39 1.346(7)
N38 C102 1.374(8)
N39 C104 1.360(7)
N40 C105 1.359(8)
N40 N41 1.363(7)
N41 C107 1.363(9)
N42 C108 1.326(10)
N42 C112 1.342(9)
N43 C113 1.325(8)
N43 C117 1.352(8)
N44 N45 1.346(7)
N44 C118 1.361(8)
N45 C120 1.366(7)
N46 C121 1.349(8)
N46 N47 1.342(6)
N47 C123 1.381(8)
N48 C128 1.352(8)
N48 C124 1.351(8)
N49 C129 1.328(9)
N49 C133 1.362(10)
N50 N51 1.348(7)
N50 C134 1.380(10)
N51 C136 1.364(9)
N52 C137 1.354(8)
N52 N53 1.355(7)
N53 C139 1.362(8)
N54 C140 1.341(8)
N54 C144 1.347(8)
N55 C145 1.327(8)
N55 C149 1.361(8)
N56 N57 1.350(7)
N56 C150 1.357(8)
N57 C152 1.360(8)
N58 C153 1.366(8)
N58 N59 1.368(7)
N59 C155 1.338(9)
N60 C160 1.335(10)
N60 C156 1.347(10)
N61 C161 1.332(8)
N61 C165 1.355(8)
N62 C166 1.339(8)
N62 N63 1.349(6)
N63 C168 1.356(7)
N64 N65 1.341(7)
N64 C169 1.353(8)
N65 C171 1.353(8)
N66 C176 1.340(9)
N66 C172 1.368(9)
N67 C177 1.348(10)
N67 C181 1.356(11)
N68 C182 1.327(9)
N68 N69 1.353(7)
N69 C184 1.371(8)
N70 C185 1.342(8)
N70 N71 1.352(7)
N71 C187 1.341(8)
N72 C192 1.339(9)
N72 C188 1.337(9)
N73 C193 1.343(7)
N73 C197 1.333(8)
N74 C198 1.361(7)
N74 N75 1.356(6)
N75 C200 1.367(7)
N76 N77 1.344(6)
N76 C201 1.374(7)
N77 C203 1.364(8)
N78 C208 1.345(8)
N78 C204 1.365(8)
N79 C209 1.348(7)
N79 C213 1.354(7)
N80 N81 1.358(6)
N80 C214 1.370(7)
N81 C216 1.363(7)
N82 N83 1.339(6)
N82 C217 1.364(7)
N83 C219 1.367(7)
N84 C224 1.331(7)
N84 C220 1.358(7)
N85 C225 1.341(8)
N85 C229 1.361(8)
N86 C230 1.350(8)
N86 N87 1.354(6)
N87 C232 1.370(8)
N88 N89 1.347(6)
N88 C233 1.363(7)
N89 C235 1.369(8)
N90 C236 1.348(8)
N90 C240 1.354(8)
N91 C241 1.346(7)
N91 C245 1.346(7)
N92 C246 1.368(7)
N92 N93 1.354(6)
N93 C248 1.349(7)
N94 C249 1.375(8)
N94 N95 1.360(6)
N95 C251 1.358(8)
N96 C256 1.341(8)
N96 C252 1.362(9)
N97 C261 1.343(7)
N97 C257 1.346(7)
N98 C262 1.360(7)
N98 N99 1.366(6)
N99 C264 1.352(7)
N100 C265 1.352(7)
N100 N101 1.349(6)
N101 C267 1.364(7)
N102 C272 1.337(7)
N102 C268 1.365(8)
N103 C273 1.346(8)
N103 C277 1.367(9)
N104 C278 1.355(8)
N104 N105 1.357(6)
N105 C280 1.352(7)
N106 N107 1.346(6)
N106 C281 1.348(7)
N107 C283 1.353(8)
N108 C288 1.355(8)
N108 C284 1.355(8)
N109 N110 1.206(8)
C289 C290 1.206(8)
N111 N112 1.194(8)
C291 C292 1.194(8)
N113 N114 1.168(8)
C293 C294 1.168(8)
N115 N116 1.147(8)
C295 C296 1.147(8)
N117 N118 1.154(7)
C297 C298 1.154(7)
N119 N120 1.160(8)
C299 C300 1.160(8)
C1 C2 1.377(9)
C1 H1 0.9500
C2 C3 1.369(9)
C2 H2 0.9500
C3 C4 1.384(9)
C3 H3 0.9500
C4 C5 1.375(9)
C4 H4 0.9500
C5 C6 1.461(8)
C6 C7 1.391(8)
C7 C8 1.397(8)
C7 H7 0.9500
C8 C9 1.454(8)
C9 C10 1.383(8)
C10 C11 1.398(9)
C10 H10 0.9500
C11 C12 1.455(9)
C12 C13 1.391(9)
C13 C14 1.373(10)
C13 H13 0.9500
C14 C15 1.382(11)
C14 H14 0.9500
C15 C16 1.366(10)
C15 H15 0.9500
C16 H16 0.9500
C17 C18 1.382(9)
C17 H17 0.9500
C18 C19 1.375(10)
C18 H18 0.9500
C19 C20 1.370(9)
C19 H19 0.9500
C20 C21 1.380(9)
C20 H20 0.9500
C21 C22 1.462(8)
C22 C23 1.383(8)
C23 C24 1.365(8)
C23 H23 0.9500
C24 C25 1.459(8)
C25 C26 1.391(8)
C26 C27 1.399(8)
C26 H26 0.9500
C27 C28 1.434(8)
C28 C29 1.408(9)
C29 C30 1.373(10)
C29 H29 0.9500
C30 C31 1.372(10)
C30 H30 0.9500
C31 C32 1.373(9)
C31 H31 0.9500
C32 H32 0.9500
C33 C34 1.377(12)
C33 H33 0.9500
C34 C35 1.369(13)
C34 H34 0.9500
C35 C36 1.376(10)
C35 H35 0.9500
C36 C37 1.376(9)
C36 H36 0.9500
C37 C38 1.452(9)
C38 C39 1.400(9)
C39 C40 1.388(9)
C39 H39 0.9500
C40 C41 1.443(8)
C41 C42 1.380(9)
C42 C43 1.391(9)
C42 H42 0.9500
C43 C44 1.461(9)
C44 C45 1.386(10)
C45 C46 1.383(11)
C45 H45 0.9500
C46 C47 1.388(13)
C46 H46 0.9500
C47 C48 1.332(11)
C47 H47 0.9500
C48 H48 0.9500
C49 C50 1.374(9)
C49 H49 0.9500
C50 C51 1.385(10)
C50 H50 0.9500
C51 C52 1.373(9)
C51 H51 0.9500
C52 C53 1.373(9)
C52 H52 0.9500
C53 C54 1.450(8)
C54 C55 1.393(8)
C55 C56 1.367(8)
C55 H55 0.9500
C56 C57 1.462(8)
C57 C58 1.399(8)
C58 C59 1.398(9)
C58 H58 0.9500
C59 C60 1.471(8)
C60 C61 1.395(9)
C61 C62 1.421(10)
C61 H61 0.9500
C62 C63 1.363(12)
C62 H62 0.9500
C63 C64 1.362(10)
C63 H63 0.9500
C64 H64 0.9500
C65 C66 1.386(9)
C65 H65 0.9500
C66 C67 1.377(10)
C66 H66 0.9500
C67 C68 1.370(9)
C67 H67 0.9500
C68 C69 1.395(9)
C68 H68 0.9500
C69 C70 1.449(8)
C70 C71 1.403(8)
C71 C72 1.374(8)
C71 H71 0.9500
C72 C73 1.453(8)
C73 C74 1.392(8)
C74 C75 1.392(8)
C74 H74 0.9500
C75 C76 1.451(8)
C76 C77 1.394(8)
C77 C78 1.396(9)
C77 H77 0.9500
C78 C79 1.377(10)
C78 H78 0.9500
C79 C80 1.371(9)
C79 H79 0.9500
C80 H80 0.9500
C81 C82 1.367(10)
C81 H81 0.9500
C82 C83 1.369(12)
C82 H82 0.9500
C83 C84 1.364(11)
C83 H83 0.9500
C84 C85 1.365(10)
C84 H84 0.9500
C85 C86 1.452(9)
C86 C87 1.395(9)
C87 C88 1.392(9)
C87 H87 0.9500
C88 C89 1.432(8)
C89 C90 1.382(8)
C90 C91 1.405(9)
C90 H90 0.9500
C91 C92 1.455(9)
C92 C93 1.391(9)
C93 C94 1.360(10)
C93 H93 0.9500
C94 C95 1.364(11)
C94 H94 0.9500
C95 C96 1.395(10)
C95 H95 0.9500
C96 H96 0.9500
C97 C98 1.371(9)
C97 H97 0.9500
C98 C99 1.392(11)
C98 H98 0.9500
C99 C100 1.369(10)
C99 H99 0.9500
C100 C101 1.382(9)
C100 H100 0.9500
C101 C102 1.454(9)
C102 C103 1.396(8)
C103 C104 1.372(9)
C103 H103 0.9500
C104 C105 1.463(9)
C105 C106 1.410(9)
C106 C107 1.395(10)
C106 H106 0.9500
C107 C108 1.476(9)
C108 C109 1.383(12)
C109 C110 1.404(12)
C109 H109 0.9500
C110 C111 1.372(16)
C110 H110 0.9500
C111 C112 1.350(14)
C111 H111 0.9500
C112 H112 0.9500
C113 C114 1.389(11)
C113 H113 0.9500
C114 C115 1.357(11)
C114 H114 0.9500
C115 C116 1.362(11)
C115 H115 0.9500
C116 C117 1.393(10)
C116 H116 0.9500
C117 C118 1.453(9)
C118 C119 1.393(9)
C119 C120 1.380(9)
C119 H119 0.9500
C120 C121 1.459(8)
C121 C122 1.413(8)
C122 C123 1.372(9)
C122 H122 0.9500
C123 C124 1.469(8)
C124 C125 1.387(9)
C125 C126 1.391(10)
C125 H125 0.9500
C126 C127 1.397(11)
C126 H126 0.9500
C127 C128 1.377(10)
C127 H127 0.9500
C128 H128 0.9500
C129 C130 1.379(13)
C129 H129 0.9500
C130 C131 1.370(14)
C130 H130 0.9500
C131 C132 1.392(12)
C131 H131 0.9500
C132 C133 1.374(12)
C132 H132 0.9500
C133 C134 1.463(10)
C134 C135 1.381(10)
C135 C136 1.377(10)
C135 H135 0.9500
C136 C137 1.442(9)
C137 C138 1.387(9)
C138 C139 1.396(9)
C138 H138 0.9500
C139 C140 1.446(9)
C140 C141 1.402(10)
C141 C142 1.382(10)
C141 H141 0.9500
C142 C143 1.374(11)
C142 H142 0.9500
C143 C144 1.364(10)
C143 H143 0.9500
C144 H144 0.9500
C145 C146 1.384(9)
C145 H145 0.9500
C146 C147 1.392(10)
C146 H146 0.9500
C147 C148 1.377(10)
C147 H147 0.9500
C148 C149 1.388(9)
C148 H148 0.9500
C149 C150 1.456(9)
C150 C151 1.396(9)
C151 C152 1.381(9)
C151 H151 0.9500
C152 C153 1.457(8)
C153 C154 1.385(9)
C154 C155 1.412(10)
C154 H154 0.9500
C155 C156 1.478(10)
C156 C157 1.370(12)
C157 C158 1.369(12)
C157 H157 0.9500
C158 C159 1.369(15)
C158 H158 0.9500
C159 C160 1.388(14)
C159 H159 0.9500
C160 H160 0.9500
C161 C162 1.362(10)
C161 H161 0.9500
C162 C163 1.391(11)
C162 H162 0.9500
C163 C164 1.381(10)
C163 H163 0.9500
C164 C165 1.374(10)
C164 H164 0.9500
C165 C166 1.458(8)
C166 C167 1.405(8)
C167 C168 1.380(8)
C167 H167 0.9500
C168 C169 1.449(8)
C169 C170 1.393(9)
C170 C171 1.376(9)
C170 H170 0.9500
C171 C172 1.467(9)
C172 C173 1.395(11)
C173 C174 1.382(11)
C173 H173 0.9500
C174 C175 1.373(13)
C174 H174 0.9500
C175 C176 1.367(12)
C175 H175 0.9500
C176 H176 0.9500
C177 C178 1.336(14)
C177 H177 0.9500
C178 C179 1.370(16)
C178 H178 0.9500
C179 C180 1.386(12)
C179 H179 0.9500
C180 C181 1.393(12)
C180 H180 0.9500
C181 C182 1.450(10)
C182 C183 1.384(10)
C183 C184 1.382(9)
C183 H183 0.9500
C184 C185 1.439(9)
C185 C186 1.381(9)
C186 C187 1.394(9)
C186 H186 0.9500
C187 C188 1.460(9)
C188 C189 1.377(11)
C189 C190 1.403(12)
C189 H189 0.9500
C190 C191 1.367(15)
C190 H190 0.9500
C191 C192 1.349(13)
C191 H191 0.9500
C192 H192 0.9500
C193 C194 1.382(9)
C193 H193 0.9500
C194 C195 1.364(10)
C194 H194 0.9500
C195 C196 1.375(9)
C195 H195 0.9500
C196 C197 1.402(9)
C196 H196 0.9500
C197 C198 1.457(8)
C198 C199 1.400(8)
C199 C200 1.404(8)
C199 H199 0.9500
C200 C201 1.452(8)
C201 C202 1.389(8)
C202 C203 1.390(8)
C202 H202 0.9500
C203 C204 1.459(8)
C204 C205 1.385(9)
C205 C206 1.390(10)
C205 H205 0.9500
C206 C207 1.362(11)
C206 H206 0.9500
C207 C208 1.377(10)
C207 H207 0.9500
C208 H208 0.9500
C209 C210 1.393(9)
C209 H209 0.9500
C210 C211 1.356(11)
C210 H210 0.9500
C211 C212 1.385(10)
C211 H211 0.9500
C212 C213 1.381(9)
C212 H212 0.9500
C213 C214 1.450(8)
C214 C215 1.368(8)
C215 C216 1.386(8)
C215 H215 0.9500
C216 C217 1.457(8)
C217 C218 1.379(8)
C218 C219 1.398(8)
C218 H218 0.9500
C219 C220 1.453(8)
C220 C221 1.377(8)
C221 C222 1.371(9)
C221 H221 0.9500
C222 C223 1.393(9)
C222 H222 0.9500
C223 C224 1.375(9)
C223 H223 0.9500
C224 H224 0.9500
C225 C226 1.367(10)
C225 H225 0.9500
C226 C227 1.352(11)
C226 H226 0.9500
C227 C228 1.403(9)
C227 H227 0.9500
C228 C229 1.375(9)
C228 H228 0.9500
C229 C230 1.456(8)
C230 C231 1.381(9)
C231 C232 1.391(8)
C231 H231 0.9500
C232 C233 1.442(8)
C233 C234 1.370(8)
C234 C235 1.400(8)
C234 H234 0.9500
C235 C236 1.443(8)
C236 C237 1.401(9)
C237 C238 1.374(9)
C237 H237 0.9500
C238 C239 1.384(10)
C238 H238 0.9500
C239 C240 1.383(10)
C239 H239 0.9500
C240 H240 0.9500
C241 C242 1.371(9)
C241 H241 0.9500
C242 C243 1.383(9)
C242 H242 0.9500
C243 C244 1.376(9)
C243 H243 0.9500
C244 C245 1.392(8)
C244 H244 0.9500
C245 C246 1.449(8)
C246 C247 1.403(8)
C247 C248 1.393(8)
C247 H247 0.9500
C248 C249 1.449(8)
C249 C250 1.389(8)
C250 C251 1.413(9)
C250 H250 0.9500
C251 C252 1.459(8)
C252 C253 1.371(10)
C253 C254 1.376(9)
C253 H253 0.9500
C254 C255 1.373(11)
C254 H254 0.9500
C255 C256 1.376(11)
C255 H255 0.9500
C256 H256 0.9500
C257 C258 1.377(9)
C257 H257 0.9500
C258 C259 1.373(10)
C258 H258 0.9500
C259 C260 1.380(9)
C259 H259 0.9500
C260 C261 1.400(8)
C260 H260 0.9500
C261 C262 1.457(8)
C262 C263 1.373(8)
C263 C264 1.407(8)
C263 H263 0.9500
C264 C265 1.445(8)
C265 C266 1.384(8)
C266 C267 1.388(8)
C266 H266 0.9500
C267 C268 1.451(8)
C268 C269 1.378(8)
C269 C270 1.382(9)
C269 H269 0.9500
C270 C271 1.367(10)
C270 H270 0.9500
C271 C272 1.382(9)
C271 H271 0.9500
C272 H272 0.9500
C273 C274 1.382(11)
C273 H273 0.9500
C274 C275 1.366(12)
C274 H274 0.9500
C275 C276 1.384(10)
C275 H275 0.9500
C276 C277 1.376(9)
C276 H276 0.9500
C277 C278 1.458(9)
C278 C279 1.382(9)
C279 C280 1.390(8)
C279 H279 0.9500
C280 C281 1.446(8)
C281 C282 1.398(8)
C282 C283 1.415(9)
C282 H282 0.9500
C283 C284 1.461(8)
C284 C285 1.369(9)
C285 C286 1.365(10)
C285 H285 0.9500
C286 C287 1.403(12)
C286 H286 0.9500
C287 C288 1.354(11)
C287 H287 0.9500
C288 H288 0.9500

loop_
_geom_torsion_atom_site_label_1
_geom_torsion_atom_site_label_2
_geom_torsion_atom_site_label_3
_geom_torsion_atom_site_label_4
_geom_torsion
C6 N2 N3 C8 0.7(6)
Cu1 N2 N3 C8 -173.2(4)
C6 N2 N3 Cu2 177.3(4)
Cu1 N2 N3 Cu2 3.4(8)
C9 N4 N5 C11 -0.4(6)
Cu2 N4 N5 C11 -145.7(5)
C9 N4 N5 Cu3 167.2(4)
Cu2 N4 N5 Cu3 21.9(8)
C22 N8 N9 C24 -0.5(6)
Cu4 N8 N9 C24 -167.7(4)
C22 N8 N9 Cu5 -169.9(4)
Cu4 N8 N9 Cu5 22.9(8)
C25 N10 N11 C27 0.4(6)
Cu5 N10 N11 C27 173.3(4)
C25 N10 N11 Cu6 -172.8(4)
Cu5 N10 N11 Cu6 0.2(8)
C38 N14 N15 C40 -0.3(6)
Cu7 N14 N15 C40 -168.7(4)
C38 N14 N15 Cu8 174.0(4)
Cu7 N14 N15 Cu8 5.6(9)
C41 N16 N17 C43 -1.7(6)
Cu8 N16 N17 C43 168.7(5)
C41 N16 N17 Cu9 -164.3(5)
Cu8 N16 N17 Cu9 6.1(9)
C54 N20 N21 C56 0.2(6)
Cu1 N20 N21 C56 -169.9(4)
C54 N20 N21 Cu4 177.5(4)
Cu1 N20 N21 Cu4 7.5(8)
C57 N22 N23 C59 -0.6(6)
Cu4 N22 N23 C59 -147.1(5)
C57 N22 N23 Cu7 167.0(4)
Cu4 N22 N23 Cu7 20.6(8)
C70 N26 N27 C72 -0.7(6)
Cu2 N26 N27 C72 -165.2(4)
C70 N26 N27 Cu5 -168.5(4)
Cu2 N26 N27 Cu5 27.0(8)
C73 N28 N29 C75 1.4(6)
Cu5 N28 N29 C75 175.1(4)
C73 N28 N29 Cu8 -172.7(4)
Cu5 N28 N29 Cu8 1.0(8)
C86 N32 N33 C88 -0.5(6)
Cu3 N32 N33 C88 -161.2(5)
C86 N32 N33 Cu6 175.7(5)
Cu3 N32 N33 Cu6 15.0(8)
C89 N34 N35 C91 0.6(6)
Cu6 N34 N35 C91 175.5(4)
C89 N34 N35 Cu9 -160.1(5)
Cu6 N34 N35 Cu9 14.9(8)
C102 N38 N39 C104 1.7(6)
Cu10 N38 N39 C104 -173.2(5)
C102 N38 N39 Cu11 177.4(4)
Cu10 N38 N39 Cu11 2.5(9)
C105 N40 N41 C107 -1.4(7)
Cu11 N40 N41 C107 -149.2(5)
C105 N40 N41 Cu12 167.9(4)
Cu11 N40 N41 Cu12 20.1(9)
C118 N44 N45 C120 -0.5(6)
Cu13 N44 N45 C120 -165.3(5)
C118 N44 N45 Cu14 -169.3(5)
Cu13 N44 N45 Cu14 26.0(9)
C121 N46 N47 C123 0.6(6)
Cu14 N46 N47 C123 176.6(4)
C121 N46 N47 Cu15 -172.7(4)
Cu14 N46 N47 Cu15 3.3(9)
N70 Cu15 N47 N46 46.7(6)
N48 Cu15 N47 N46 174.2(5)
N70 Cu15 N47 C123 -126.0(4)
N48 Cu15 N47 C123 1.6(4)
C134 N50 N51 C136 -1.8(8)
Cu16 N50 N51 C136 -160.7(6)
C134 N50 N51 Cu17 179.2(5)
Cu16 N50 N51 Cu17 20.3(10)
C137 N52 N53 C139 -0.4(8)
Cu17 N52 N53 C139 175.4(5)
C137 N52 N53 Cu18 -163.2(5)
Cu17 N52 N53 Cu18 12.7(10)
C150 N56 N57 C152 0.3(6)
Cu10 N56 N57 C152 -171.1(5)
C150 N56 N57 Cu13 176.7(4)
Cu10 N56 N57 Cu13 5.3(9)
C153 N58 N59 C155 -1.5(7)
Cu13 N58 N59 C155 -147.5(5)
C153 N58 N59 Cu16 169.8(4)
Cu13 N58 N59 Cu16 23.8(9)
C166 N62 N63 C168 0.1(6)
Cu11 N62 N63 C168 -165.2(4)
C166 N62 N63 Cu14 -169.4(4)
Cu11 N62 N63 Cu14 25.3(8)
C169 N64 N65 C171 1.4(6)
Cu14 N64 N65 C171 176.6(4)
C169 N64 N65 Cu17 -173.3(4)
Cu14 N64 N65 Cu17 1.9(9)
C182 N68 N69 C184 -0.3(7)
Cu12 N68 N69 C184 -169.0(4)
C182 N68 N69 Cu15 176.8(5)
Cu12 N68 N69 Cu15 8.1(9)
C185 N70 N71 C187 0.0(6)
Cu15 N70 N71 C187 175.8(5)
C185 N70 N71 Cu18 -169.4(4)
Cu15 N70 N71 Cu18 6.5(9)
C198 N74 N75 C200 -0.9(6)
Cu19 N74 N75 C200 -174.3(4)
C198 N74 N75 Cu20 178.8(4)
Cu19 N74 N75 Cu20 5.4(8)
C201 N76 N77 C203 -2.3(6)
Cu20 N76 N77 C203 -145.7(5)
C201 N76 N77 Cu21 166.9(4)
Cu20 N76 N77 Cu21 23.5(8)
C214 N80 N81 C216 0.0(6)
Cu22 N80 N81 C216 -165.7(4)
C214 N80 N81 Cu23 -167.9(4)
Cu22 N80 N81 Cu23 26.4(8)
C217 N82 N83 C219 -0.6(6)
Cu23 N82 N83 C219 173.6(4)
C217 N82 N83 Cu24 -171.5(4)
Cu23 N82 N83 Cu24 2.7(8)
C230 N86 N87 C232 0.5(6)
Cu25 N86 N87 C232 -160.7(5)
C230 N86 N87 Cu26 -179.0(5)
Cu25 N86 N87 Cu26 19.8(9)
C233 N88 N89 C235 -0.3(6)
Cu26 N88 N89 C235 174.2(4)
C233 N88 N89 Cu27 -162.2(4)
Cu26 N88 N89 Cu27 12.3(8)
C246 N92 N93 C248 0.0(6)
Cu19 N92 N93 C248 -168.8(5)
C246 N92 N93 Cu22 179.0(4)
Cu19 N92 N93 Cu22 10.2(8)
C249 N94 N95 C251 -2.6(6)
Cu22 N94 N95 C251 -143.2(5)
C249 N94 N95 Cu25 172.7(4)
Cu22 N94 N95 Cu25 32.2(8)
C262 N98 N99 C264 -1.4(6)
Cu20 N98 N99 C264 -163.7(4)
C262 N98 N99 Cu23 -168.3(4)
Cu20 N98 N99 Cu23 29.3(8)
C265 N100 N101 C267 -0.5(6)
Cu23 N100 N101 C267 177.8(4)
C265 N100 N101 Cu26 -170.5(4)
Cu23 N100 N101 Cu26 7.8(8)
C278 N104 N105 C280 -1.1(6)
Cu21 N104 N105 C280 -162.5(4)
C278 N104 N105 Cu24 -179.1(4)
Cu21 N104 N105 Cu24 19.5(8)
C281 N106 N107 C283 -0.6(6)
Cu24 N106 N107 C283 176.6(4)
C281 N106 N107 Cu27 -163.0(4)
Cu24 N106 N107 Cu27 14.2(8)
C5 N1 C1 C2 0.4(9)
Cu1 N1 C1 C2 -178.2(4)
N1 C1 C2 C3 -0.3(9)
C1 C2 C3 C4 -0.6(10)
C2 C3 C4 C5 1.4(10)
C1 N1 C5 C4 0.4(8)
Cu1 N1 C5 C4 179.1(5)
C1 N1 C5 C6 178.0(5)
Cu1 N1 C5 C6 -3.3(6)
C3 C4 C5 N1 -1.4(9)
C3 C4 C5 C6 -178.7(6)
N3 N2 C6 C7 -0.3(6)
Cu1 N2 C6 C7 175.3(4)
N3 N2 C6 C5 177.9(5)
Cu1 N2 C6 C5 -6.5(6)
N1 C5 C6 N2 6.5(7)
C4 C5 C6 N2 -176.0(6)
N1 C5 C6 C7 -175.9(6)
C4 C5 C6 C7 1.6(11)
N2 C6 C7 C8 -0.2(7)
C5 C6 C7 C8 -177.9(6)
N2 N3 C8 C7 -0.9(6)
Cu2 N3 C8 C7 -178.0(4)
N2 N3 C8 C9 -179.9(5)
Cu2 N3 C8 C9 3.0(7)
C6 C7 C8 N3 0.6(7)
C6 C7 C8 C9 179.4(7)
N5 N4 C9 C10 0.8(7)
Cu2 N4 C9 C10 156.6(4)
N5 N4 C9 C8 -175.2(5)
Cu2 N4 C9 C8 -19.4(6)
N3 C8 C9 N4 12.5(8)
C7 C8 C9 N4 -166.2(6)
N3 C8 C9 C10 -162.2(7)
C7 C8 C9 C10 19.0(12)
N4 C9 C10 C11 -0.8(7)
C8 C9 C10 C11 174.2(7)
N4 N5 C11 C10 0.0(7)
Cu3 N5 C11 C10 -169.2(4)
N4 N5 C11 C12 -179.1(5)
Cu3 N5 C11 C12 11.8(7)
C9 C10 C11 N5 0.5(7)
C9 C10 C11 C12 179.3(7)
C16 N6 C12 C13 1.8(9)
Cu3 N6 C12 C13 167.6(5)
C16 N6 C12 C11 -178.1(6)
Cu3 N6 C12 C11 -12.3(7)
N5 C11 C12 N6 2.4(8)
C10 C11 C12 N6 -176.4(6)
N5 C11 C12 C13 -177.5(6)
C10 C11 C12 C13 3.7(11)
N6 C12 C13 C14 -1.2(11)
C11 C12 C13 C14 178.8(7)
C12 C13 C14 C15 0.5(12)
C13 C14 C15 C16 -0.5(13)
C12 N6 C16 C15 -1.8(10)
Cu3 N6 C16 C15 -164.2(5)
C14 C15 C16 N6 1.2(12)
C21 N7 C17 C18 -1.7(9)
Cu4 N7 C17 C18 177.3(5)
N7 C17 C18 C19 1.9(10)
C17 C18 C19 C20 -1.4(12)
C18 C19 C20 C21 0.7(12)
C17 N7 C21 C20 0.9(9)
Cu4 N7 C21 C20 -178.1(5)
C17 N7 C21 C22 179.3(5)
Cu4 N7 C21 C22 0.2(6)
C19 C20 C21 N7 -0.5(10)
C19 C20 C21 C22 -178.6(7)
N9 N8 C22 C23 0.3(6)
Cu4 N8 C22 C23 170.8(4)
N9 N8 C22 C21 -177.4(5)
Cu4 N8 C22 C21 -6.9(6)
N7 C21 C22 N8 4.4(8)
C20 C21 C22 N8 -177.3(6)
N7 C21 C22 C23 -172.7(6)
C20 C21 C22 C23 5.6(11)
N8 C22 C23 C24 0.0(7)
C21 C22 C23 C24 177.2(6)
N8 N9 C24 C23 0.5(6)
Cu5 N9 C24 C23 172.5(4)
N8 N9 C24 C25 -179.5(5)
Cu5 N9 C24 C25 -7.5(6)
C22 C23 C24 N9 -0.3(7)
C22 C23 C24 C25 179.7(7)
N11 N10 C25 C26 0.2(6)
Cu5 N10 C25 C26 -174.4(4)
N11 N10 C25 C24 179.0(5)
Cu5 N10 C25 C24 4.3(6)
N9 C24 C25 N10 2.1(7)
C23 C24 C25 N10 -178.0(6)
N9 C24 C25 C26 -179.6(7)
C23 C24 C25 C26 0.4(13)
N10 C25 C26 C27 -0.7(7)
C24 C25 C26 C27 -179.1(7)
N10 N11 C27 C26 -0.8(7)
Cu6 N11 C27 C26 173.7(4)
N10 N11 C27 C28 178.5(5)
Cu6 N11 C27 C28 -7.0(7)
C25 C26 C27 N11 0.9(7)
C25 C26 C27 C28 -178.3(7)
C32 N12 C28 C29 0.2(9)
Cu6 N12 C28 C29 -177.4(5)
C32 N12 C28 C27 -179.1(5)
Cu6 N12 C28 C27 3.3(7)
N11 C27 C28 N12 2.1(8)
C26 C27 C28 N12 -178.8(7)
N11 C27 C28 C29 -177.2(6)
C26 C27 C28 C29 2.0(12)
N12 C28 C29 C30 -0.3(11)
C27 C28 C29 C30 178.9(7)
C28 C29 C30 C31 0.2(12)
C29 C30 C31 C32 0.0(12)
C28 N12 C32 C31 0.0(9)
Cu6 N12 C32 C31 177.2(5)
C30 C31 C32 N12 -0.1(10)
C37 N13 C33 C34 -1.6(12)
Cu7 N13 C33 C34 170.2(6)
N13 C33 C34 C35 -2.2(14)
C33 C34 C35 C36 3.9(14)
C34 C35 C36 C37 -1.8(13)
C33 N13 C37 C36 3.8(10)
Cu7 N13 C37 C36 -169.3(5)
C33 N13 C37 C38 -176.9(6)
Cu7 N13 C37 C38 10.1(7)
C35 C36 C37 N13 -2.1(11)
C35 C36 C37 C38 178.7(7)
N15 N14 C38 C39 0.4(7)
Cu7 N14 C38 C39 171.2(4)
N15 N14 C38 C37 -178.5(5)
Cu7 N14 C38 C37 -7.8(7)
N13 C37 C38 N14 -2.0(8)
C36 C37 C38 N14 177.3(6)
N13 C37 C38 C39 179.3(7)
C36 C37 C38 C39 -1.3(12)
N14 C38 C39 C40 -0.4(7)
C37 C38 C39 C40 178.3(7)
N14 N15 C40 C39 0.0(6)
Cu8 N15 C40 C39 -175.5(4)
N14 N15 C40 C41 178.8(5)
Cu8 N15 C40 C41 3.2(6)
C38 C39 C40 N15 0.2(7)
C38 C39 C40 C41 -178.0(7)
N17 N16 C41 C42 1.3(7)
Cu8 N16 C41 C42 -171.2(4)
N17 N16 C41 C40 179.2(5)
Cu8 N16 C41 C40 6.7(7)
N15 C40 C41 N16 -6.4(8)
C39 C40 C41 N16 171.8(7)
N15 C40 C41 C42 170.8(7)
C39 C40 C41 C42 -11.0(14)
N16 C41 C42 C43 -0.3(7)
C40 C41 C42 C43 -177.6(7)
N16 N17 C43 C42 1.5(7)
Cu9 N17 C43 C42 167.9(4)
N16 N17 C43 C44 -177.8(6)
Cu9 N17 C43 C44 -11.4(8)
C41 C42 C43 N17 -0.7(8)
C41 C42 C43 C44 178.4(8)
C48 N18 C44 C45 0.5(12)
Cu9 N18 C44 C45 174.9(8)
C48 N18 C44 C43 -179.5(7)
Cu9 N18 C44 C43 -5.2(8)
N17 C43 C44 N18 11.0(10)
C42 C43 C44 N18 -168.2(8)
N17 C43 C44 C45 -169.1(8)
C42 C43 C44 C45 11.8(15)
N18 C44 C45 C46 0.2(16)
C43 C44 C45 C46 -179.8(10)
C44 C45 C46 C47 1(2)
C45 C46 C47 C48 -2(2)
C46 C47 C48 N18 3.1(18)
C44 N18 C48 C47 -2.2(14)
Cu9 N18 C48 C47 -175.3(8)
C53 N19 C49 C50 2.2(9)
Cu1 N19 C49 C50 -179.6(5)
N19 C49 C50 C51 -0.6(10)
C49 C50 C51 C52 -0.4(11)
C50 C51 C52 C53 -0.4(11)
C51 C52 C53 N19 2.0(10)
C51 C52 C53 C54 -179.0(7)
C49 N19 C53 C52 -2.9(9)
Cu1 N19 C53 C52 178.8(5)
C49 N19 C53 C54 178.0(5)
Cu1 N19 C53 C54 -0.3(7)
N21 N20 C54 C55 0.0(6)
Cu1 N20 C54 C55 172.9(4)
N21 N20 C54 C53 178.7(5)
Cu1 N20 C54 C53 -8.4(6)
C52 C53 C54 N20 -173.1(6)
N19 C53 C54 N20 5.9(8)
C52 C53 C54 C55 5.2(11)
N19 C53 C54 C55 -175.8(6)
N20 C54 C55 C56 -0.1(7)
C53 C54 C55 C56 -178.4(6)
N20 N21 C56 C55 -0.2(6)
Cu4 N21 C56 C55 -178.0(4)
N20 N21 C56 C57 -178.5(5)
Cu4 N21 C56 C57 3.7(7)
C54 C55 C56 N21 0.2(7)
C54 C55 C56 C57 178.0(7)
N23 N22 C57 C58 0.6(7)
Cu4 N22 C57 C58 156.5(4)
N23 N22 C57 C56 -175.0(5)
Cu4 N22 C57 C56 -19.1(6)
N21 C56 C57 N22 11.8(8)
C55 C56 C57 N22 -165.9(7)
N21 C56 C57 C58 -162.5(6)
C55 C56 C57 C58 19.8(12)
N22 C57 C58 C59 -0.4(7)
C56 C57 C58 C59 174.2(7)
N22 N23 C59 C58 0.4(7)
Cu7 N23 C59 C58 -168.5(4)
N22 N23 C59 C60 -177.5(5)
Cu7 N23 C59 C60 13.6(7)
C57 C58 C59 N23 0.0(7)
C57 C58 C59 C60 177.4(6)
C64 N24 C60 C61 -0.3(9)
Cu7 N24 C60 C61 171.5(5)
C64 N24 C60 C59 -179.7(5)
Cu7 N24 C60 C59 -7.9(6)
N23 C59 C60 N24 -2.0(8)
C58 C59 C60 N24 -179.3(6)
N23 C59 C60 C61 178.6(6)
C58 C59 C60 C61 1.3(11)
N24 C60 C61 C62 1.1(10)
C59 C60 C61 C62 -179.6(6)
C60 C61 C62 C63 -1.5(11)
C61 C62 C63 C64 1.2(12)
C60 N24 C64 C63 -0.1(10)
Cu7 N24 C64 C63 -170.0(5)
C62 C63 C64 N24 -0.3(11)
C69 N25 C65 C66 2.1(9)
Cu2 N25 C65 C66 -178.9(5)
N25 C65 C66 C67 -0.2(11)
C65 C66 C67 C68 -1.5(12)
C66 C67 C68 C69 1.2(12)
C65 N25 C69 C68 -2.3(9)
Cu2 N25 C69 C68 178.6(5)
C65 N25 C69 C70 178.8(5)
Cu2 N25 C69 C70 -0.2(7)
C67 C68 C69 N25 0.7(10)
C67 C68 C69 C70 179.4(7)
N27 N26 C70 C71 1.1(6)
Cu2 N26 C70 C71 169.5(4)
N27 N26 C70 C69 -179.2(5)
Cu2 N26 C70 C69 -10.8(6)
N25 C69 C70 N26 7.2(8)
C68 C69 C70 N26 -171.6(6)
N25 C69 C70 C71 -173.2(7)
C68 C69 C70 C71 8.0(11)
N26 C70 C71 C72 -1.0(7)
C69 C70 C71 C72 179.4(7)
N26 N27 C72 C71 0.1(6)
Cu5 N27 C72 C71 170.7(4)
N26 N27 C72 C73 179.8(5)
Cu5 N27 C72 C73 -9.5(6)
C70 C71 C72 N27 0.6(7)
C70 C71 C72 C73 -179.1(7)
N29 N28 C73 C74 -1.5(6)
Cu5 N28 C73 C74 -176.4(4)
N29 N28 C73 C72 178.0(5)
Cu5 N28 C73 C72 3.0(6)
N27 C72 C73 N28 4.3(7)
C71 C72 C73 N28 -176.1(7)
N27 C72 C73 C74 -176.5(7)
C71 C72 C73 C74 3.1(13)
N28 C73 C74 C75 1.0(7)
C72 C73 C74 C75 -178.3(7)
N28 N29 C75 C74 -0.8(6)
Cu8 N29 C75 C74 174.5(4)
N28 N29 C75 C76 179.6(5)
Cu8 N29 C75 C76 -5.1(7)
C73 C74 C75 N29 -0.1(7)
C73 C74 C75 C76 179.3(7)
C80 N30 C76 C77 -1.4(9)
Cu8 N30 C76 C77 179.7(5)
C80 N30 C76 C75 179.0(5)
Cu8 N30 C76 C75 0.1(6)
N29 C75 C76 N30 3.1(8)
C74 C75 C76 N30 -176.4(7)
N29 C75 C76 C77 -176.5(6)
C74 C75 C76 C77 4.0(11)
N30 C76 C77 C78 2.4(10)
C75 C76 C77 C78 -178.1(6)
C76 C77 C78 C79 -1.6(10)
C77 C78 C79 C80 -0.1(10)
C76 N30 C80 C79 -0.5(9)
Cu8 N30 C80 C79 178.2(5)
C78 C79 C80 N30 1.3(10)
C85 N31 C81 C82 2.0(10)
Cu3 N31 C81 C82 171.1(6)
N31 C81 C82 C83 -3.6(14)
C81 C82 C83 C84 3.7(17)
C82 C83 C84 C85 -2.3(18)
C81 N31 C85 C84 -0.6(11)
Cu3 N31 C85 C84 -171.1(7)
C81 N31 C85 C86 179.2(6)
Cu3 N31 C85 C86 8.6(7)
C83 C84 C85 N31 0.7(15)
C83 C84 C85 C86 -179.0(9)
N33 N32 C86 C87 0.7(7)
Cu3 N32 C86 C87 165.4(4)
N33 N32 C86 C85 -177.0(5)
Cu3 N32 C86 C85 -12.3(7)
N31 C85 C86 N32 1.9(9)
C84 C85 C86 N32 -178.4(8)
N31 C85 C86 C87 -175.1(7)
C84 C85 C86 C87 4.7(14)
N32 C86 C87 C88 -0.5(7)
C85 C86 C87 C88 176.5(7)
N32 N33 C88 C87 0.2(7)
Cu6 N33 C88 C87 -176.8(4)
N32 N33 C88 C89 176.7(5)
Cu6 N33 C88 C89 -0.4(7)
C86 C87 C88 N33 0.2(7)
C86 C87 C88 C89 -175.1(7)
N35 N34 C89 C90 -0.6(7)
Cu6 N34 C89 C90 -176.5(4)
N35 N34 C89 C88 178.5(5)
Cu6 N34 C89 C88 2.6(7)
N33 C88 C89 N34 -1.5(8)
C87 C88 C89 N34 173.7(7)
N33 C88 C89 C90 177.3(7)
C87 C88 C89 C90 -7.6(14)
N34 C89 C90 C91 0.3(7)
C88 C89 C90 C91 -178.4(7)
N34 N35 C91 C90 -0.4(7)
Cu9 N35 C91 C90 164.8(4)
N34 N35 C91 C92 179.9(5)
Cu9 N35 C91 C92 -14.9(7)
C89 C90 C91 N35 0.0(7)
C89 C90 C91 C92 179.7(7)
C96 N36 C92 C93 0.5(9)
Cu9 N36 C92 C93 169.2(5)
C96 N36 C92 C91 -176.8(5)
Cu9 N36 C92 C91 -8.1(7)
N35 C91 C92 N36 15.2(8)
C90 C91 C92 N36 -164.4(7)
N35 C91 C92 C93 -162.0(6)
C90 C91 C92 C93 18.4(12)
N36 C92 C93 C94 0.0(11)
C91 C92 C93 C94 176.9(7)
C92 C93 C94 C95 -1.0(12)
C93 C94 C95 C96 1.5(12)
C92 N36 C96 C95 0.1(10)
Cu9 N36 C96 C95 -166.5(5)
C94 C95 C96 N36 -1.1(11)
C101 N37 C97 C98 2.6(9)
Cu10 N37 C97 C98 -179.8(5)
N37 C97 C98 C99 -0.1(11)
C97 C98 C99 C100 -1.7(12)
C98 C99 C100 C101 1.0(12)
C97 N37 C101 C100 -3.3(9)
Cu10 N37 C101 C100 178.9(5)
C97 N37 C101 C102 177.4(5)
Cu10 N37 C101 C102 -0.3(7)
C99 C100 C101 N37 1.5(11)
C99 C100 C101 C102 -179.3(7)
N39 N38 C102 C103 -2.0(7)
Cu10 N38 C102 C103 174.5(4)
N39 N38 C102 C101 177.4(5)
Cu10 N38 C102 C101 -6.2(7)
N37 C101 C102 N38 4.4(8)
C100 C101 C102 N38 -174.8(6)
N37 C101 C102 C103 -176.5(7)
C100 C101 C102 C103 4.3(12)
N38 C102 C103 C104 1.4(7)
C101 C102 C103 C104 -177.7(7)
N38 N39 C104 C103 -0.9(7)
Cu11 N39 C104 C103 -177.2(4)
N38 N39 C104 C105 -178.9(5)
Cu11 N39 C104 C105 4.8(7)
C102 C103 C104 N39 -0.3(7)
C102 C103 C104 C105 177.1(7)
N41 N40 C105 C106 1.2(7)
Cu11 N40 C105 C106 158.9(4)
N41 N40 C105 C104 -177.1(5)
Cu11 N40 C105 C104 -19.4(7)
N39 C104 C105 N40 11.5(8)
C103 C104 C105 N40 -165.8(7)
N39 C104 C105 C106 -166.3(7)
C103 C104 C105 C106 16.4(13)
N40 C105 C106 C107 -0.6(7)
C104 C105 C106 C107 177.4(7)
N40 N41 C107 C106 1.0(7)
Cu12 N41 C107 C106 -169.7(4)
N40 N41 C107 C108 -175.6(5)
Cu12 N41 C107 C108 13.7(8)
C105 C106 C107 N41 -0.3(7)
C105 C106 C107 C108 175.3(7)
C112 N42 C108 C109 -0.6(12)
Cu12 N42 C108 C109 170.0(7)
C112 N42 C108 C107 177.4(6)
Cu12 N42 C108 C107 -12.0(8)
N41 C107 C108 N42 0.8(9)
C106 C107 C108 N42 -174.7(7)
N41 C107 C108 C109 178.8(8)
C106 C107 C108 C109 3.3(13)
N42 C108 C109 C110 3.3(14)
C107 C108 C109 C110 -174.6(9)
C108 C109 C110 C111 -3.8(17)
C109 C110 C111 C112 1.7(18)
C110 C111 C112 N42 1.2(16)
C108 N42 C112 C111 -1.8(12)
Cu12 N42 C112 C111 -170.4(7)
C117 N43 C113 C114 -1.4(11)
Cu13 N43 C113 C114 179.1(6)
N43 C113 C114 C115 2.0(14)
C113 C114 C115 C116 -2.5(17)
C114 C115 C116 C117 2.3(16)
C113 N43 C117 C116 1.1(11)
Cu13 N43 C117 C116 -179.3(7)
C113 N43 C117 C118 -179.9(6)
Cu13 N43 C117 C118 -0.3(8)
C115 C116 C117 N43 -1.6(14)
C115 C116 C117 C118 179.6(9)
N45 N44 C118 C119 1.1(7)
Cu13 N44 C118 C119 169.7(5)
N45 N44 C118 C117 179.9(5)
Cu13 N44 C118 C117 -11.5(7)
N43 C117 C118 N44 7.8(9)
C116 C117 C118 N44 -173.3(8)
N43 C117 C118 C119 -173.8(8)
C116 C117 C118 C119 5.1(14)
N44 C118 C119 C120 -1.2(8)
C117 C118 C119 C120 -179.7(8)
N44 N45 C120 C119 -0.2(7)
Cu14 N45 C120 C119 171.1(4)
N44 N45 C120 C121 -179.6(5)
Cu14 N45 C120 C121 -8.2(7)
C118 C119 C120 N45 0.9(7)
C118 C119 C120 C121 -180.0(7)
N47 N46 C121 C122 -0.5(7)
Cu14 N46 C121 C122 -177.4(4)
N47 N46 C121 C120 177.8(5)
Cu14 N46 C121 C120 1.0(7)
N45 C120 C121 N46 4.7(8)
C119 C120 C121 N46 -174.5(7)
N45 C120 C121 C122 -177.6(7)
C119 C120 C121 C122 3.3(13)
N46 C121 C122 C123 0.2(7)
C120 C121 C122 C123 -177.6(7)
N46 N47 C123 C122 -0.5(7)
Cu15 N47 C123 C122 174.1(4)
N46 N47 C123 C124 -177.3(5)
Cu15 N47 C123 C124 -2.7(7)
C121 C122 C123 N47 0.1(7)
C121 C122 C123 C124 175.9(7)
C128 N48 C124 C125 -2.0(9)
Cu15 N48 C124 C125 -179.6(5)
C128 N48 C124 C123 176.2(5)
Cu15 N48 C124 C123 -1.4(6)
N47 C123 C124 N48 2.7(7)
C122 C123 C124 N48 -173.1(7)
N47 C123 C124 C125 -179.2(6)
C122 C123 C124 C125 5.0(11)
N48 C124 C125 C126 2.8(10)
C123 C124 C125 C126 -175.2(6)
C124 C125 C126 C127 -1.2(11)
C125 C126 C127 C128 -1.0(11)
C124 N48 C128 C127 -0.4(9)
Cu15 N48 C128 C127 176.9(5)
C126 C127 C128 N48 1.9(11)
C133 N49 C129 C130 2.8(16)
Cu16 N49 C129 C130 172.3(8)
N49 C129 C130 C131 -5.9(18)
C129 C130 C131 C132 3.7(18)
C130 C131 C132 C133 1.2(17)
C129 N49 C133 C132 2.5(14)
Cu16 N49 C133 C132 -168.6(8)
C129 N49 C133 C134 179.6(8)
Cu16 N49 C133 C134 8.5(10)
C131 C132 C133 N49 -4.4(15)
C131 C132 C133 C134 178.7(9)
N51 N50 C134 C135 2.8(9)
Cu16 N50 C134 C135 165.8(6)
N51 N50 C134 C133 -179.6(6)
Cu16 N50 C134 C133 -16.6(9)
N49 C133 C134 N50 4.4(11)
C132 C133 C134 N50 -178.5(9)
N49 C133 C134 C135 -178.8(10)
C132 C133 C134 C135 -1.8(17)
N50 C134 C135 C136 -2.6(9)
C133 C134 C135 C136 -179.4(10)
N50 N51 C136 C135 0.2(9)
Cu17 N51 C136 C135 179.4(5)
N50 N51 C136 C137 -178.0(6)
Cu17 N51 C136 C137 1.2(8)
C134 C135 C136 N51 1.5(9)
C134 C135 C136 C137 179.1(9)
N53 N52 C137 C138 0.0(8)
Cu17 N52 C137 C138 -176.7(5)
N53 N52 C137 C136 178.5(6)
Cu17 N52 C137 C136 1.8(8)
N51 C136 C137 N52 -1.9(9)
C135 C136 C137 N52 -179.4(9)
N51 C136 C137 C138 176.0(9)
C135 C136 C137 C138 -1.5(17)
N52 C137 C138 C139 0.4(8)
C136 C137 C138 C139 -177.5(9)
N52 N53 C139 C138 0.7(8)
Cu18 N53 C139 C138 166.9(5)
N52 N53 C139 C140 -179.7(6)
Cu18 N53 C139 C140 -13.5(8)
C137 C138 C139 N53 -0.7(8)
C137 C138 C139 C140 179.8(8)
C144 N54 C140 C141 -1.6(10)
Cu18 N54 C140 C141 174.5(6)
C144 N54 C140 C139 -178.1(6)
Cu18 N54 C140 C139 -2.0(7)
N53 C139 C140 N54 9.7(9)
C138 C139 C140 N54 -170.8(8)
N53 C139 C140 C141 -166.8(7)
C138 C139 C140 C141 12.7(13)
N54 C140 C141 C142 1.1(11)
C139 C140 C141 C142 177.3(7)
C140 C141 C142 C143 -0.6(12)
C141 C142 C143 C144 0.7(12)
C140 N54 C144 C143 1.6(10)
Cu18 N54 C144 C143 -173.7(5)
C142 C143 C144 N54 -1.2(11)
C149 N55 C145 C146 3.0(9)
Cu10 N55 C145 C146 -178.6(4)
N55 C145 C146 C147 -0.8(10)
C145 C146 C147 C148 -1.6(10)
C146 C147 C148 C149 1.8(10)
C145 N55 C149 C148 -2.8(8)
Cu10 N55 C149 C148 178.6(5)
C145 N55 C149 C150 177.1(5)
Cu10 N55 C149 C150 -1.4(6)
C147 C148 C149 N55 0.4(9)
C147 C148 C149 C150 -179.6(6)
N57 N56 C150 C151 0.0(6)
Cu10 N56 C150 C151 174.1(4)
N57 N56 C150 C149 178.2(5)
Cu10 N56 C150 C149 -7.8(6)
N55 C149 C150 N56 6.2(7)
C148 C149 C150 N56 -173.8(6)
N55 C149 C150 C151 -176.1(6)
C148 C149 C150 C151 3.8(11)
N56 C150 C151 C152 -0.4(7)
C149 C150 C151 C152 -178.1(6)
N56 N57 C152 C151 -0.6(6)
Cu13 N57 C152 C151 -177.5(4)
N56 N57 C152 C153 -179.5(5)
Cu13 N57 C152 C153 3.6(7)
C150 C151 C152 N57 0.6(6)
C150 C151 C152 C153 179.1(6)
N59 N58 C153 C154 1.9(7)
Cu13 N58 C153 C154 159.6(4)
N59 N58 C153 C152 -177.6(5)
Cu13 N58 C153 C152 -19.9(6)
N57 C152 C153 N58 12.9(8)
C151 C152 C153 N58 -165.7(6)
N57 C152 C153 C154 -166.5(7)
C151 C152 C153 C154 15.0(12)
N58 C153 C154 C155 -1.5(7)
C152 C153 C154 C155 177.9(7)
N58 N59 C155 C154 0.6(8)
Cu16 N59 C155 C154 -172.0(4)
N58 N59 C155 C156 -175.1(6)
Cu16 N59 C155 C156 12.3(8)
C153 C154 C155 N59 0.5(8)
C153 C154 C155 C156 175.2(7)
C160 N60 C156 C157 -0.2(12)
Cu16 N60 C156 C157 174.6(7)
C160 N60 C156 C155 176.5(7)
Cu16 N60 C156 C155 -8.7(8)
N59 C155 C156 N60 -1.1(10)
C154 C155 C156 N60 -175.5(7)
N59 C155 C156 C157 175.6(7)
C154 C155 C156 C157 1.2(13)
N60 C156 C157 C158 0.3(14)
C155 C156 C157 C158 -176.1(9)
C156 C157 C158 C159 0.8(16)
C157 C158 C159 C160 -2.0(17)
C156 N60 C160 C159 -1.1(12)
Cu16 N60 C160 C159 -174.6(7)
C158 C159 C160 N60 2.2(16)
C165 N61 C161 C162 0.2(10)
Cu11 N61 C161 C162 -177.9(5)
N61 C161 C162 C163 -0.2(12)
C161 C162 C163 C164 0.4(12)
C162 C163 C164 C165 -0.4(12)
C161 N61 C165 C164 -0.2(9)
Cu11 N61 C165 C164 178.0(5)
C161 N61 C165 C166 -179.2(6)
Cu11 N61 C165 C166 -0.9(7)
C163 C164 C165 N61 0.4(11)
C163 C164 C165 C166 179.2(7)
N63 N62 C166 C167 0.9(6)
Cu11 N62 C166 C167 170.1(4)
N63 N62 C166 C165 -178.8(5)
Cu11 N62 C166 C165 -9.6(6)
N61 C165 C166 N62 7.0(8)
C164 C165 C166 N62 -171.9(6)
N61 C165 C166 C167 -172.7(6)
C164 C165 C166 C167 8.5(11)
N62 C166 C167 C168 -1.6(7)
C165 C166 C167 C168 178.0(6)
N62 N63 C168 C167 -1.1(6)
Cu14 N63 C168 C167 170.9(4)
N62 N63 C168 C169 -178.9(5)
Cu14 N63 C168 C169 -6.9(6)
C166 C167 C168 N63 1.6(6)
C166 C167 C168 C169 178.7(6)
N65 N64 C169 C170 -0.5(6)
Cu14 N64 C169 C170 -177.0(4)
N65 N64 C169 C168 179.0(5)
Cu14 N64 C169 C168 2.5(6)
N63 C168 C169 N64 2.9(7)
C167 C168 C169 N64 -174.1(6)
N63 C168 C169 C170 -177.8(6)
C167 C168 C169 C170 5.2(12)
N64 C169 C170 C171 -0.5(7)
C168 C169 C170 C171 -179.8(7)
N64 N65 C171 C170 -1.7(7)
Cu17 N65 C171 C170 173.9(4)
N64 N65 C171 C172 -178.5(5)
Cu17 N65 C171 C172 -2.9(7)
C169 C170 C171 N65 1.4(7)
C169 C170 C171 C172 177.3(7)
C176 N66 C172 C173 -1.0(10)
Cu17 N66 C172 C173 -178.5(6)
C176 N66 C172 C171 178.1(6)
Cu17 N66 C172 C171 0.6(7)
N65 C171 C172 N66 1.3(8)
C170 C171 C172 N66 -174.4(7)
N65 C171 C172 C173 -179.5(7)
C170 C171 C172 C173 4.8(13)
N66 C172 C173 C174 0.3(12)
C171 C172 C173 C174 -178.8(8)
C172 C173 C174 C175 1.7(15)
C173 C174 C175 C176 -2.8(16)
C172 N66 C176 C175 -0.1(11)
Cu17 N66 C176 C175 177.0(6)
C174 C175 C176 N66 2.0(14)
C181 N67 C177 C178 2.9(13)
Cu12 N67 C177 C178 171.8(7)
N67 C177 C178 C179 -4.7(16)
C177 C178 C179 C180 2.8(17)
C178 C179 C180 C181 0.6(16)
C177 N67 C181 C180 0.7(11)
Cu12 N67 C181 C180 -169.8(6)
C177 N67 C181 C182 -177.7(7)
Cu12 N67 C181 C182 11.7(8)
C179 C180 C181 N67 -2.4(13)
C179 C180 C181 C182 175.8(8)
N69 N68 C182 C183 1.2(7)
Cu12 N68 C182 C183 172.0(4)
N69 N68 C182 C181 179.8(5)
Cu12 N68 C182 C181 -9.4(8)
N67 C181 C182 N68 -2.1(9)
C180 C181 C182 N68 179.5(7)
N67 C181 C182 C183 176.0(8)
C180 C181 C182 C183 -2.4(14)
N68 C182 C183 C184 -1.7(8)
C181 C182 C183 C184 -179.8(8)
N68 N69 C184 C183 -0.8(7)
Cu15 N69 C184 C183 -178.5(4)
N68 N69 C184 C185 179.4(5)
Cu15 N69 C184 C185 1.7(7)
C182 C183 C184 N69 1.5(7)
C182 C183 C184 C185 -178.8(7)
N71 N70 C185 C186 0.5(7)
Cu15 N70 C185 C186 -176.2(4)
N71 N70 C185 C184 178.0(5)
Cu15 N70 C185 C184 1.2(7)
N69 C184 C185 N70 -1.8(7)
C183 C184 C185 N70 178.4(7)
N69 C184 C185 C186 174.6(7)
C183 C184 C185 C186 -5.1(14)
N70 C185 C186 C187 -0.8(7)
C184 C185 C186 C187 -177.4(7)
N70 N71 C187 C186 -0.6(7)
Cu18 N71 C187 C186 171.1(4)
N70 N71 C187 C188 179.9(5)
Cu18 N71 C187 C188 -8.5(7)
C185 C186 C187 N71 0.8(7)
C185 C186 C187 C188 -179.7(7)
C192 N72 C188 C189 1.3(11)
Cu18 N72 C188 C189 -179.8(6)
C192 N72 C188 C187 -179.3(6)
Cu18 N72 C188 C187 -0.4(7)
N71 C187 C188 N72 5.5(9)
C186 C187 C188 N72 -173.9(7)
N71 C187 C188 C189 -175.0(7)
C186 C187 C188 C189 5.6(12)
N72 C188 C189 C190 -0.2(13)
C187 C188 C189 C190 -179.7(8)
C188 C189 C190 C191 -0.4(16)
C189 C190 C191 C192 0.0(17)
C188 N72 C192 C191 -1.7(11)
Cu18 N72 C192 C191 179.6(6)
C190 C191 C192 N72 1.1(14)
C197 N73 C193 C194 0.0(9)
Cu19 N73 C193 C194 -177.4(5)
N73 C193 C194 C195 2.3(10)
C193 C194 C195 C196 -3.7(12)
C194 C195 C196 C197 2.9(12)
C193 N73 C197 C196 -0.8(9)
Cu19 N73 C197 C196 176.7(5)
C193 N73 C197 C198 178.8(5)
Cu19 N73 C197 C198 -3.7(7)
C195 C196 C197 N73 -0.6(11)
C195 C196 C197 C198 179.8(7)
N75 N74 C198 C199 0.0(7)
Cu19 N74 C198 C199 175.2(4)
N75 N74 C198 C197 178.3(5)
Cu19 N74 C198 C197 -6.5(7)
N73 C197 C198 N74 6.8(8)
C196 C197 C198 N74 -173.7(6)
N73 C197 C198 C199 -175.4(7)
C196 C197 C198 C199 4.1(12)
N74 C198 C199 C200 0.9(7)
C197 C198 C199 C200 -176.9(7)
N74 N75 C200 C199 1.5(6)
Cu20 N75 C200 C199 -178.2(4)
N74 N75 C200 C201 -178.9(5)
Cu20 N75 C200 C201 1.3(6)
C198 C199 C200 N75 -1.5(7)
C198 C199 C200 C201 179.1(6)
N77 N76 C201 C202 2.3(7)
Cu20 N76 C201 C202 156.9(4)
N77 N76 C201 C200 -176.7(5)
Cu20 N76 C201 C200 -22.1(6)
N75 C200 C201 N76 15.6(7)
C199 C200 C201 N76 -165.0(6)
N75 C200 C201 C202 -163.1(6)
C199 C200 C201 C202 16.3(12)
N76 C201 C202 C203 -1.4(7)
C200 C201 C202 C203 177.4(6)
N76 N77 C203 C202 1.5(7)
Cu21 N77 C203 C202 -169.1(4)
N76 N77 C203 C204 -177.2(5)
Cu21 N77 C203 C204 12.2(7)
C201 C202 C203 N77 -0.1(7)
C201 C202 C203 C204 178.3(7)
C208 N78 C204 C205 1.3(9)
Cu21 N78 C204 C205 171.7(5)
C208 N78 C204 C203 -179.4(5)
Cu21 N78 C204 C203 -8.9(6)
N77 C203 C204 N78 -0.5(8)
C202 C203 C204 N78 -178.8(6)
N77 C203 C204 C205 178.8(6)
C202 C203 C204 C205 0.5(12)
N78 C204 C205 C206 0.2(11)
C203 C204 C205 C206 -179.1(7)
C204 C205 C206 C207 -0.5(12)
C205 C206 C207 C208 -0.8(12)
C204 N78 C208 C207 -2.6(10)
Cu21 N78 C208 C207 -170.7(5)
C206 C207 C208 N78 2.4(11)
C213 N79 C209 C210 -0.6(10)
Cu22 N79 C209 C210 -178.1(6)
N79 C209 C210 C211 2.1(12)
C209 C210 C211 C212 -3.1(14)
C210 C211 C212 C213 2.6(14)
C209 N79 C213 C212 0.0(10)
Cu22 N79 C213 C212 177.8(6)
C209 N79 C213 C214 -178.5(6)
Cu22 N79 C213 C214 -0.7(7)
C211 C212 C213 N79 -1.0(12)
C211 C212 C213 C214 177.4(8)
N81 N80 C214 C215 0.3(6)
Cu22 N80 C214 C215 169.5(4)
N81 N80 C214 C213 -178.7(5)
Cu22 N80 C214 C213 -9.5(7)
N79 C213 C214 N80 6.6(8)
C212 C213 C214 N80 -171.9(7)
N79 C213 C214 C215 -172.2(7)
C212 C213 C214 C215 9.4(12)
N80 C214 C215 C216 -0.5(7)
C213 C214 C215 C216 178.3(7)
N80 N81 C216 C215 -0.3(6)
Cu23 N81 C216 C215 170.5(4)
N80 N81 C216 C217 -178.6(5)
Cu23 N81 C216 C217 -7.8(6)
C214 C215 C216 N81 0.5(7)
C214 C215 C216 C217 178.2(6)
N83 N82 C217 C218 0.2(6)
Cu23 N82 C217 C218 -175.2(4)
N83 N82 C217 C216 178.3(4)
Cu23 N82 C217 C216 2.9(6)
N81 C216 C217 N82 3.2(7)
C215 C216 C217 N82 -174.4(7)
N81 C216 C217 C218 -179.4(7)
C215 C216 C217 C218 3.0(13)
N82 C217 C218 C219 0.2(7)
C216 C217 C218 C219 -177.2(7)
N82 N83 C219 C218 0.7(6)
Cu24 N83 C219 C218 173.4(4)
N82 N83 C219 C220 -178.3(5)
Cu24 N83 C219 C220 -5.6(6)
C217 C218 C219 N83 -0.6(7)
C217 C218 C219 C220 178.2(6)
C224 N84 C220 C221 -0.2(9)
Cu24 N84 C220 C221 -177.8(5)
C224 N84 C220 C219 179.8(5)
Cu24 N84 C220 C219 2.3(6)
N83 C219 C220 N84 1.9(7)
C218 C219 C220 N84 -176.9(6)
N83 C219 C220 C221 -178.0(6)
C218 C219 C220 C221 3.2(11)
N84 C220 C221 C222 0.1(10)
C219 C220 C221 C222 -180.0(6)
C220 C221 C222 C223 0.3(11)
C221 C222 C223 C224 -0.5(11)
C220 N84 C224 C223 0.0(9)
Cu24 N84 C224 C223 177.1(5)
C222 C223 C224 N84 0.4(10)
C229 N85 C225 C226 1.3(10)
Cu25 N85 C225 C226 170.3(6)
N85 C225 C226 C227 -2.9(12)
C225 C226 C227 C228 0.8(12)
C226 C227 C228 C229 2.5(12)
C225 N85 C229 C228 2.2(10)
Cu25 N85 C229 C228 -168.4(5)
C225 N85 C229 C230 -178.2(6)
Cu25 N85 C229 C230 11.2(7)
C227 C228 C229 N85 -4.1(11)
C227 C228 C229 C230 176.4(7)
N87 N86 C230 C231 -0.2(7)
Cu25 N86 C230 C231 164.7(4)
N87 N86 C230 C229 -179.2(5)
Cu25 N86 C230 C229 -14.3(7)
N85 C229 C230 N86 1.3(8)
C228 C229 C230 N86 -179.2(6)
N85 C229 C230 C231 -177.4(7)
C228 C229 C230 C231 2.2(12)
N86 C230 C231 C232 -0.1(7)
C229 C230 C231 C232 178.6(7)
N86 N87 C232 C231 -0.5(7)
Cu26 N87 C232 C231 179.1(4)
N86 N87 C232 C233 -178.5(5)
Cu26 N87 C232 C233 1.1(7)
C230 C231 C232 N87 0.4(7)
C230 C231 C232 C233 177.6(7)
N89 N88 C233 C234 0.0(7)
Cu26 N88 C233 C234 -175.6(4)
N89 N88 C233 C232 177.2(5)
Cu26 N88 C233 C232 1.6(7)
N87 C232 C233 N88 -1.7(8)
C231 C232 C233 N88 -178.9(7)
N87 C232 C233 C234 174.3(7)
C231 C232 C233 C234 -2.8(14)
N88 C233 C234 C235 0.2(7)
C232 C233 C234 C235 -176.0(7)
N88 N89 C235 C234 0.4(7)
Cu27 N89 C235 C234 166.0(4)
N88 N89 C235 C236 -177.7(5)
Cu27 N89 C235 C236 -12.0(7)
C233 C234 C235 N89 -0.3(7)
C233 C234 C235 C236 177.2(7)
C240 N90 C236 C237 0.8(9)
Cu27 N90 C236 C237 171.5(5)
C240 N90 C236 C235 -178.8(5)
Cu27 N90 C236 C235 -8.1(6)
N89 C235 C236 N90 13.4(8)
C234 C235 C236 N90 -164.0(7)
N89 C235 C236 C237 -166.1(6)
C234 C235 C236 C237 16.4(11)
N90 C236 C237 C238 0.6(10)
C235 C236 C237 C238 -179.9(6)
C236 C237 C238 C239 -1.2(11)
C237 C238 C239 C240 0.4(11)
C236 N90 C240 C239 -1.6(9)
Cu27 N90 C240 C239 -170.3(5)
C238 C239 C240 N90 1.1(11)
C245 N91 C241 C242 1.1(9)
Cu19 N91 C241 C242 -178.5(5)
N91 C241 C242 C243 0.2(10)
C241 C242 C243 C244 -1.8(10)
C242 C243 C244 C245 2.0(10)
C241 N91 C245 C244 -0.9(9)
Cu19 N91 C245 C244 178.7(5)
C241 N91 C245 C246 178.2(5)
Cu19 N91 C245 C246 -2.2(6)
C243 C244 C245 N91 -0.6(10)
C243 C244 C245 C246 -179.6(6)
N93 N92 C246 C247 -0.5(6)
Cu19 N92 C246 C247 171.7(4)
N93 N92 C246 C245 179.7(5)
Cu19 N92 C246 C245 -8.1(6)
N91 C245 C246 N92 7.0(8)
C244 C245 C246 N92 -174.0(6)
N91 C245 C246 C247 -172.8(6)
C244 C245 C246 C247 6.2(11)
N92 C246 C247 C248 0.7(7)
C245 C246 C247 C248 -179.5(6)
N92 N93 C248 C247 0.4(6)
Cu22 N93 C248 C247 -178.7(4)
N92 N93 C248 C249 -178.7(5)
Cu22 N93 C248 C249 2.1(7)
C246 C247 C248 N93 -0.7(6)
C246 C247 C248 C249 178.2(6)
N95 N94 C249 C250 1.5(7)
Cu22 N94 C249 C250 154.8(4)
N95 N94 C249 C248 -174.7(5)
Cu22 N94 C249 C248 -21.5(6)
N93 C248 C249 N94 14.9(8)
C247 C248 C249 N94 -163.9(6)
N93 C248 C249 C250 -160.3(6)
C247 C248 C249 C250 20.9(12)
N94 C249 C250 C251 0.1(7)
C248 C249 C250 C251 175.4(6)
N94 N95 C251 C250 2.7(7)
Cu25 N95 C251 C250 -173.4(4)
N94 N95 C251 C252 -177.8(5)
Cu25 N95 C251 C252 6.1(7)
C249 C250 C251 N95 -1.7(7)
C249 C250 C251 C252 179.0(7)
C256 N96 C252 C253 0.3(9)
Cu25 N96 C252 C253 169.5(5)
C256 N96 C252 C251 178.9(6)
Cu25 N96 C252 C251 -11.9(6)
N95 C251 C252 N96 5.0(8)
C250 C251 C252 N96 -175.7(6)
N95 C251 C252 C253 -176.4(6)
C250 C251 C252 C253 2.9(11)
N96 C252 C253 C254 -0.7(11)
C251 C252 C253 C254 -179.2(7)
C252 C253 C254 C255 1.2(11)
C253 C254 C255 C256 -1.2(12)
C252 N96 C256 C255 -0.3(10)
Cu25 N96 C256 C255 -167.1(5)
C254 C255 C256 N96 0.8(12)
C261 N97 C257 C258 -0.3(10)
Cu20 N97 C257 C258 -177.7(5)
N97 C257 C258 C259 -0.2(11)
C257 C258 C259 C260 -0.6(12)
C258 C259 C260 C261 1.8(12)
C257 N97 C261 C260 1.6(9)
Cu20 N97 C261 C260 179.3(5)
C257 N97 C261 C262 179.1(5)
Cu20 N97 C261 C262 -3.2(7)
C259 C260 C261 N97 -2.3(11)
C259 C260 C261 C262 -179.6(7)
N99 N98 C262 C263 2.6(6)
Cu20 N98 C262 C263 169.3(4)
N99 N98 C262 C261 -178.7(5)
Cu20 N98 C262 C261 -12.0(6)
N97 C261 C262 N98 10.0(8)
C260 C261 C262 N98 -172.7(6)
N97 C261 C262 C263 -171.7(6)
C260 C261 C262 C263 5.6(11)
N98 C262 C263 C264 -2.6(7)
C261 C262 C263 C264 179.0(6)
N98 N99 C264 C263 -0.2(6)
Cu23 N99 C264 C263 169.9(4)
N98 N99 C264 C265 -179.0(5)
Cu23 N99 C264 C265 -8.8(6)
C262 C263 C264 N99 1.7(6)
C262 C263 C264 C265 -179.9(6)
N101 N100 C265 C266 0.2(6)
Cu23 N100 C265 C266 -178.4(4)
N101 N100 C265 C264 179.6(4)
Cu23 N100 C265 C264 1.0(6)
N99 C264 C265 N100 5.2(7)
C263 C264 C265 N100 -173.1(6)
N99 C264 C265 C266 -175.6(7)
C263 C264 C265 C266 6.0(13)
N100 C265 C266 C267 0.1(7)
C264 C265 C266 C267 -179.1(7)
N100 N101 C267 C266 0.6(6)
Cu26 N101 C267 C266 172.6(4)
N100 N101 C267 C268 179.0(5)
Cu26 N101 C267 C268 -9.0(6)
C265 C266 C267 N101 -0.4(7)
C265 C266 C267 C268 -178.4(6)
C272 N102 C268 C269 -0.4(9)
Cu26 N102 C268 C269 177.3(5)
C272 N102 C268 C267 -178.7(5)
Cu26 N102 C268 C267 -1.1(6)
N101 C267 C268 N102 6.3(7)
C266 C267 C268 N102 -175.8(6)
N101 C267 C268 C269 -172.0(6)
C266 C267 C268 C269 5.8(11)
N102 C268 C269 C270 0.1(9)
C267 C268 C269 C270 178.3(6)
C268 C269 C270 C271 0.6(10)
C269 C270 C271 C272 -1.0(10)
C268 N102 C272 C271 0.0(9)
Cu26 N102 C272 C271 -177.2(5)
C270 C271 C272 N102 0.7(10)
C277 N103 C273 C274 0.5(11)
Cu21 N103 C273 C274 178.9(6)
N103 C273 C274 C275 -0.5(13)
C273 C274 C275 C276 -0.3(13)
C274 C275 C276 C277 1.2(12)
C273 N103 C277 C276 0.4(10)
Cu21 N103 C277 C276 -178.2(5)
C273 N103 C277 C278 -176.4(6)
Cu21 N103 C277 C278 5.0(7)
C275 C276 C277 N103 -1.3(11)
C275 C276 C277 C278 175.1(7)
N105 N104 C278 C279 1.6(7)
Cu21 N104 C278 C279 166.5(4)
N105 N104 C278 C277 -178.5(5)
Cu21 N104 C278 C277 -13.5(7)
N103 C277 C278 N104 5.0(8)
C276 C277 C278 N104 -171.7(6)
N103 C277 C278 C279 -175.1(7)
C276 C277 C278 C279 8.3(12)
N104 C278 C279 C280 -1.4(7)
C277 C278 C279 C280 178.7(7)
N104 N105 C280 C279 0.3(7)
Cu24 N105 C280 C279 178.6(4)
N104 N105 C280 C281 -179.4(5)
Cu24 N105 C280 C281 -1.1(6)
C278 C279 C280 N105 0.7(7)
C278 C279 C280 C281 -179.8(7)
N107 N106 C281 C282 0.1(7)
Cu24 N106 C281 C282 -177.7(4)
N107 N106 C281 C280 178.2(5)
Cu24 N106 C281 C280 0.4(7)
N105 C280 C281 N106 0.4(7)
C279 C280 C281 N106 -179.1(7)
N105 C280 C281 C282 177.9(7)
C279 C280 C281 C282 -1.6(13)
N106 C281 C282 C283 0.5(7)
C280 C281 C282 C283 -177.1(7)
N106 N107 C283 C282 0.9(7)
Cu27 N107 C283 C282 166.9(4)
N106 N107 C283 C284 -178.6(5)
Cu27 N107 C283 C284 -12.7(7)
C281 C282 C283 N107 -0.9(7)
C281 C282 C283 C284 178.6(6)
C288 N108 C284 C285 3.0(9)
Cu27 N108 C284 C285 171.8(5)
C288 N108 C284 C283 -177.0(6)
Cu27 N108 C284 C283 -8.2(6)
N107 C283 C284 N108 13.8(8)
C282 C283 C284 N108 -165.6(7)
N107 C283 C284 C285 -166.2(6)
C282 C283 C284 C285 14.4(11)
N108 C284 C285 C286 -2.8(11)
C283 C284 C285 C286 177.2(7)
C284 C285 C286 C287 1.8(12)
C285 C286 C287 C288 -1.3(13)
C284 N108 C288 C287 -2.5(10)
Cu27 N108 C288 C287 -168.7(6)
C286 C287 C288 N108 1.7(12)
O3' S1 O1' Cu10 -49.5(6)
O2' S1 O1' Cu10 178.7(4)
O4' S1 O1' Cu10 64.1(5)
O3' S1 O2' Cu1 -179.1(4)
O1' S1 O2' Cu1 -47.8(6)
O4' S1 O2' Cu1 66.4(6)
O2' S1 O3' Cu19 -48.4(6)
O1' S1 O3' Cu19 179.5(4)
O4' S1 O3' Cu19 66.3(5)
O3 S1 O1 Cu10 179.2(7)
O2 S1 O1 Cu10 -34.7(10)
O4 S1 O1 Cu10 71.3(8)
O3 S1 O2 Cu1 -35.3(10)
O1 S1 O2 Cu1 177.7(7)
O4 S1 O2 Cu1 70.4(8)
O1 S1 O3 Cu19 -39.4(11)
O2 S1 O3 Cu19 173.8(7)
O4 S1 O3 Cu19 69.0(9)
